data_7108391
loop_
_publ_author_name
'Ana M. Garcia-Deibe'
'Cristina Portela-Garcia'
'Matilde Fondo'
'Antonio J. Mota'
'Jesus Sanmartin-Matalobos'

_publ_section_title
;
 Encapsulation of atmospheric CO2 by a self-assembled decanuclear cadmium
 complex via unfamiliar perchlorato and carbonato bridges
;
_journal_name_full Chem.Commun.
_journal_page_first 9915
_journal_paper_doi 10.1039/c2cc35171d
_journal_volume 48
_journal_year 2012
_chemical_formula_moiety '2(C101 H76 Cd10 Cl2 N30 O21), 4(Cl O4), 2(C H4 O), 11(H2 O)'
_chemical_formula_sum 'C204 H182 Cd20 Cl8 N60 O71'
_chemical_formula_weight 7141.70
_chemical_name_systematic
;
?
;
_space_group_IT_number 1
_symmetry_cell_setting triclinic
_symmetry_Int_Tables_number 1
_symmetry_space_group_name_Hall 'P 1'
_symmetry_space_group_name_H-M 'P 1'
_atom_sites_solution_hydrogens geom
_atom_sites_solution_primary direct
_atom_sites_solution_secondary difmap
_audit_creation_method SHELXL-97
_cell_angle_alpha 86.700(2)
_cell_angle_beta 86.475(2)
_cell_angle_gamma 65.444(2)
_cell_formula_units_Z 1
_cell_length_a 16.4976(6)
_cell_length_b 17.7965(6)
_cell_length_c 24.6568(9)
_cell_measurement_reflns_used 9842
_cell_measurement_temperature 100(2)
_cell_measurement_theta_max 25.97
_cell_measurement_theta_min 2.26
_cell_volume 6567.9(4)
_computing_cell_refinement 'APEX2 v2009-3.0 (BRUKER AXS, Madison, 2009)'
_computing_data_collection 'APEX2 v2009-3.0 (BRUKER AXS, Madison, 2009)'
_computing_data_reduction 'APEX2 v2009-3.0 (BRUKER AXS, Madison, 2009)'
_computing_molecular_graphics 'Mercury 3.0.1 (CCDC, 2011)'
_computing_publication_material 'WinGX publication routines (Farrugia, 1999)'
_computing_structure_refinement 'SHELXL-97 (Sheldrick, 2008)'
_computing_structure_solution 'SIR97 (Altomare et al., 1998)'
_diffrn_ambient_temperature 100(2)
_diffrn_measured_fraction_theta_full 0.987
_diffrn_measured_fraction_theta_max 0.987
_diffrn_measurement_device_type 'Bruker X8 kappa APEXII CCD'
_diffrn_measurement_method 'omega and phi scans'
_diffrn_radiation_monochromator graphite
_diffrn_radiation_source 'fine-focus sealed tube'
_diffrn_radiation_type MoK\a
_diffrn_radiation_wavelength 0.71073
_diffrn_reflns_av_R_equivalents 0.0820
_diffrn_reflns_av_sigmaI/netI 0.1242
_diffrn_reflns_limit_h_max 20
_diffrn_reflns_limit_h_min -20
_diffrn_reflns_limit_k_max 22
_diffrn_reflns_limit_k_min -21
_diffrn_reflns_limit_l_max 30
_diffrn_reflns_limit_l_min -30
_diffrn_reflns_number 98575
_diffrn_reflns_theta_full 26.51
_diffrn_reflns_theta_max 26.51
_diffrn_reflns_theta_min 1.26
_exptl_absorpt_coefficient_mu 1.750
_exptl_absorpt_correction_T_max 0.9658
_exptl_absorpt_correction_T_min 0.6748
_exptl_absorpt_correction_type multi-scan
_exptl_absorpt_process_details 'SADABS (Sheldrick, 2008)'
_exptl_crystal_colour yellow
_exptl_crystal_density_diffrn 1.806
_exptl_crystal_density_method 'not measured'
_exptl_crystal_description plate
_exptl_crystal_F_000 3490
_exptl_crystal_size_max 0.24
_exptl_crystal_size_mid 0.24
_exptl_crystal_size_min 0.02
_refine_diff_density_max 1.344
_refine_diff_density_min -1.338
_refine_diff_density_rms 0.250
_refine_ls_abs_structure_details 'Flack H D (1983), Acta Cryst. A39, 876-881, 20688 Friedel pairs'
_refine_ls_abs_structure_Flack 0.52(4)
_refine_ls_extinction_method none
_refine_ls_goodness_of_fit_ref 1.089
_refine_ls_hydrogen_treatment constr
_refine_ls_matrix_type full
_refine_ls_number_parameters 1736
_refine_ls_number_reflns 47940
_refine_ls_number_restraints 7355
_refine_ls_restrained_S_all 1.063
_refine_ls_R_factor_all 0.1703
_refine_ls_R_factor_gt 0.0877
_refine_ls_shift/su_max 0.001
_refine_ls_shift/su_mean 0.000
_refine_ls_structure_factor_coef Fsqd
_refine_ls_weighting_details 'calc w=1/[\s^2^(Fo^2^)+(0.1525P)^2^+0.0000P] where P=(Fo^2^+2Fc^2^)/3'
_refine_ls_weighting_scheme calc
_refine_ls_wR_factor_gt 0.2335
_refine_ls_wR_factor_ref 0.2831
_reflns_number_gt 26158
_reflns_number_total 47940
_reflns_threshold_expression >2\s(I)
_cod_data_source_file c2cc35171d.txt
_cod_data_source_block 1
_cod_database_code 7108391

loop_
_symmetry_equiv_pos_as_xyz
'x, y, z'

loop_
_atom_site_label
_atom_site_type_symbol
_atom_site_fract_x
_atom_site_fract_y
_atom_site_fract_z
_atom_site_U_iso_or_equiv
_atom_site_adp_type
_atom_site_occupancy
_atom_site_symmetry_multiplicity
_atom_site_calc_flag
_atom_site_refinement_flags
_atom_site_disorder_assembly
_atom_site_disorder_group
Cd10 Cd 0.63447(15) 0.29336(14) -0.01748(11) 0.0264(6) Uani 0.835(8) 1 d P A 1
Cd11 Cd 0.64834(14) 0.44941(14) -0.11021(10) 0.0315(7) Uani 0.835(8) 1 d P A 1
Cd12 Cd 0.71694(13) 0.43416(13) 0.02469(10) 0.0254(6) Uani 0.835(8) 1 d P A 1
Cd13 Cd 0.58735(14) 0.63276(13) -0.02795(9) 0.0263(6) Uani 0.835(8) 1 d P A 1
Cd14 Cd 0.53769(15) 0.58826(14) 0.10726(10) 0.0282(7) Uani 0.835(8) 1 d P A 1
Cd15 Cd 0.35975(14) 0.69606(14) 0.02018(10) 0.0284(7) Uani 0.835(8) 1 d P A 1
Cd16 Cd 0.34771(17) 0.53879(16) 0.11179(12) 0.0334(7) Uani 0.835(8) 1 d P A 1
Cd17 Cd 0.27766(14) 0.55449(14) -0.02190(12) 0.0264(7) Uani 0.835(8) 1 d P A 1
Cd18 Cd 0.40722(15) 0.35600(16) 0.02994(11) 0.0314(7) Uani 0.835(8) 1 d P A 1
Cd19 Cd 0.45778(13) 0.40028(14) -0.10484(9) 0.0248(6) Uani 0.835(8) 1 d P A 1
Cd0' Cd 0.6483(12) 0.3089(12) -0.0300(7) 0.058(6) Uiso 0.165(8) 1 d P A 2
Cd1' Cd 0.6558(14) 0.4770(15) -0.1160(9) 0.087(7) Uiso 0.165(8) 1 d P A 2
Cd2' Cd 0.7283(12) 0.4587(13) 0.0163(8) 0.069(6) Uiso 0.165(8) 1 d P A 2
Cd3' Cd 0.6023(13) 0.6548(13) -0.0323(8) 0.072(6) Uiso 0.165(8) 1 d P A 2
Cd4' Cd 0.5503(14) 0.6085(13) 0.0978(9) 0.075(7) Uiso 0.165(8) 1 d P A 2
Cd5' Cd 0.3628(18) 0.7226(19) 0.0146(11) 0.127(11) Uiso 0.165(8) 1 d P A 2
Cd6' Cd 0.3568(16) 0.5582(15) 0.1057(10) 0.077(8) Uiso 0.165(8) 1 d P A 2
Cd7' Cd 0.2828(14) 0.5756(13) -0.0314(9) 0.069(7) Uiso 0.165(8) 1 d P A 2
Cd8' Cd 0.4144(17) 0.3776(15) 0.0280(11) 0.090(9) Uiso 0.165(8) 1 d P A 2
Cd9' Cd 0.4659(11) 0.4273(11) -0.1124(7) 0.057(5) Uiso 0.165(8) 1 d P A 2
O101 O 0.6103(9) 0.3467(6) -0.1170(5) 0.029(3) Uiso 1 1 d D . .
C100 C 0.6430(14) 0.2848(9) -0.1526(6) 0.049(6) Uiso 1 1 d D A .
C101 C 0.6315(15) 0.3002(11) -0.2092(6) 0.059(8) Uiso 1 1 d D . .
H101 H 0.5934 0.3543 -0.2217 0.071 Uiso 1 1 calc R A .
C102 C 0.6732(16) 0.2402(12) -0.2470(7) 0.059(7) Uiso 1 1 d D A .
H102 H 0.6714 0.2545 -0.2847 0.071 Uiso 1 1 calc R . .
C103 C 0.7175(18) 0.1591(12) -0.2291(7) 0.068(9) Uiso 1 1 d D . .
H103 H 0.7360 0.1156 -0.2539 0.082 Uiso 1 1 calc R A .
C104 C 0.7346(13) 0.1420(9) -0.1746(6) 0.040(5) Uiso 1 1 d D A .
H104 H 0.7708 0.0872 -0.1624 0.048 Uiso 1 1 calc R . .
C105 C 0.6990(14) 0.2050(9) -0.1373(5) 0.049(6) Uiso 1 1 d D . .
N101 N 0.7052(11) 0.1881(8) -0.0809(5) 0.031(4) Uiso 1 1 d D A .
C106 C 0.7481(16) 0.1136(10) -0.0612(6) 0.063(7) Uiso 1 1 d D . .
H106 H 0.7803 0.0672 -0.0829 0.075 Uiso 1 1 calc R A .
C107 C 0.7418(14) 0.1090(9) -0.0034(5) 0.096(11) Uiso 1 1 d GD A .
N102 N 0.7146(11) 0.1750(8) 0.0286(5) 0.045(5) Uiso 1 1 d GD . .
C108 C 0.7338(15) 0.1466(11) 0.0804(5) 0.080(9) Uiso 1 1 d GD A .
H108 H 0.7220 0.1795 0.1113 0.096 Uiso 1 1 calc R . .
C109 C 0.7728(18) 0.0631(11) 0.0803(7) 0.133(3) Uiso 1 1 d GD . .
H109 H 0.7932 0.0271 0.1113 0.160 Uiso 1 1 calc R A .
N103 N 0.7777(15) 0.0399(8) 0.0286(8) 0.103(9) Uiso 1 1 d GD A .
O111 O 0.7382(7) 0.3454(7) -0.0414(5) 0.029(3) Uiso 1 1 d D . .
C110 C 0.8222(9) 0.2994(9) -0.0579(6) 0.032(5) Uiso 1 1 d D A .
C111 C 0.8796(10) 0.2380(10) -0.0213(7) 0.049(6) Uiso 1 1 d D . .
H111 H 0.8588 0.2282 0.0140 0.059 Uiso 1 1 calc R A .
C112 C 0.9684(10) 0.1925(11) -0.0397(7) 0.045(6) Uiso 1 1 d D A .
H112 H 1.0084 0.1535 -0.0152 0.054 Uiso 1 1 calc R . .
C113 C 1.0001(11) 0.2020(11) -0.0919(7) 0.047(6) Uiso 1 1 d D . .
H113 H 1.0581 0.1655 -0.1044 0.056 Uiso 1 1 calc R A .
C114 C 0.9453(9) 0.2660(11) -0.1253(7) 0.040(5) Uiso 1 1 d D A .
H114 H 0.9691 0.2817 -0.1579 0.048 Uiso 1 1 calc R . .
C115 C 0.8539(9) 0.3077(12) -0.1105(6) 0.049(6) Uiso 1 1 d D . .
N111 N 0.7913(9) 0.3665(9) -0.1446(5) 0.038(4) Uiso 1 1 d D A .
C116 C 0.8034(12) 0.3750(12) -0.1959(6) 0.053(7) Uiso 1 1 d D . .
H116 H 0.8581 0.3417 -0.2141 0.063 Uiso 1 1 calc R A .
C117 C 0.7312(11) 0.4369(12) -0.2250(6) 0.057(7) Uiso 1 1 d D A .
N112 N 0.6554(10) 0.4883(10) -0.2009(5) 0.046(5) Uiso 1 1 d D . .
C118 C 0.5999(12) 0.5321(13) -0.2416(8) 0.056(7) Uiso 1 1 d D A .
H118 H 0.5399 0.5714 -0.2368 0.068 Uiso 1 1 calc R . .
C119 C 0.6460(16) 0.5096(16) -0.2905(8) 0.088(10) Uiso 1 1 d D . .
H119 H 0.6269 0.5347 -0.3252 0.105 Uiso 1 1 calc R A .
N113 N 0.7233(13) 0.4450(12) -0.2799(6) 0.065(7) Uiso 1 1 d D A .
H11A H 0.7620 0.4134 -0.3041 0.077 Uiso 1 1 calc R . .
O121 O 0.7026(8) 0.5212(9) -0.0628(6) 0.049(4) Uiso 1 1 d D . .
C120 C 0.7745(8) 0.5373(10) -0.0766(6) 0.024(4) Uiso 1 1 d D A .
C121 C 0.7696(11) 0.5913(12) -0.1227(7) 0.040(6) Uiso 1 1 d D . .
H121 H 0.7183 0.6140 -0.1440 0.047 Uiso 1 1 calc R A .
C122 C 0.8429(12) 0.6089(13) -0.1350(9) 0.046(6) Uiso 1 1 d D A .
H122 H 0.8373 0.6520 -0.1611 0.055 Uiso 1 1 calc R . .
C123 C 0.9234(13) 0.5671(16) -0.1113(10) 0.070(9) Uiso 1 1 d D . .
H123 H 0.9745 0.5755 -0.1243 0.084 Uiso 1 1 calc R A .
C124 C 0.9288(11) 0.5131(13) -0.0686(8) 0.046(6) Uiso 1 1 d D A .
H124 H 0.9826 0.4874 -0.0498 0.055 Uiso 1 1 calc R . .
C125 C 0.8560(9) 0.4949(10) -0.0523(6) 0.026(4) Uiso 1 1 d D . .
N121 N 0.8556(10) 0.4390(10) -0.0096(6) 0.039(5) Uiso 1 1 d D A .
C126 C 0.9267(11) 0.3862(11) 0.0127(7) 0.042(6) Uiso 1 1 d D . .
H126 H 0.9851 0.3765 -0.0010 0.050 Uiso 1 1 calc R A .
C127 C 0.9099(11) 0.3436(13) 0.0598(8) 0.052(7) Uiso 1 1 d D A .
N122 N 0.8300(9) 0.3552(10) 0.0800(6) 0.042(5) Uiso 1 1 d D . .
C128 C 0.8382(12) 0.2963(13) 0.1198(9) 0.057(7) Uiso 1 1 d D A .
H128 H 0.7909 0.2869 0.1384 0.068 Uiso 1 1 calc R . .
C129 C 0.9269(14) 0.2533(17) 0.1281(10) 0.093(11) Uiso 1 1 d D . .
H129 H 0.9530 0.2167 0.1579 0.112 Uiso 1 1 calc R A .
N123 N 0.9707(10) 0.2734(11) 0.0849(8) 0.060(6) Uiso 1 1 d D A .
H12A H 1.0273 0.2464 0.0749 0.072 Uiso 1 1 calc R . .
O131 O 0.6677(11) 0.5623(10) 0.0595(6) 0.054(5) Uiso 1 1 d D . .
C130 C 0.7269(11) 0.5908(10) 0.0749(6) 0.028(5) Uiso 1 1 d D A .
C131 C 0.7761(11) 0.5514(11) 0.1220(6) 0.033(5) Uiso 1 1 d D . .
H131 H 0.7641 0.5097 0.1421 0.040 Uiso 1 1 calc R A .
C132 C 0.8409(13) 0.5742(12) 0.1380(8) 0.045(6) Uiso 1 1 d D A .
H132 H 0.8737 0.5481 0.1692 0.054 Uiso 1 1 calc R . .
C133 C 0.8585(14) 0.6349(13) 0.1090(8) 0.053(7) Uiso 1 1 d D . .
H133 H 0.9030 0.6505 0.1205 0.064 Uiso 1 1 calc R A .
C134 C 0.8118(15) 0.6731(14) 0.0632(8) 0.057(7) Uiso 1 1 d D A .
H134 H 0.8246 0.7146 0.0435 0.068 Uiso 1 1 calc R . .
C135 C 0.7450(13) 0.6507(12) 0.0454(7) 0.042(6) Uiso 1 1 d D . .
N131 N 0.6955(10) 0.6834(9) -0.0014(6) 0.034(4) Uiso 1 1 d D A .
C136 C 0.6953(13) 0.7443(12) -0.0315(7) 0.042(6) Uiso 1 1 d D . .
H136 H 0.7368 0.7673 -0.0265 0.050 Uiso 1 1 calc R A 2
C137 C 0.6313(14) 0.7773(12) -0.0728(8) 0.050(6) Uiso 1 1 d D A .
N132 N 0.5757(10) 0.7465(9) -0.0845(6) 0.033(4) Uiso 1 1 d D . .
C138 C 0.5238(15) 0.7904(13) -0.1264(9) 0.059(7) Uiso 1 1 d D A .
H138 H 0.4784 0.7803 -0.1422 0.071 Uiso 1 1 calc R . .
C139 C 0.5508(15) 0.8518(13) -0.1406(8) 0.052(7) Uiso 1 1 d D . .
H139 H 0.5284 0.8925 -0.1690 0.062 Uiso 1 1 calc R A .
N133 N 0.6157(13) 0.8437(11) -0.1066(8) 0.062(6) Uiso 1 1 d D A .
H13A H 0.6434 0.8767 -0.1067 0.074 Uiso 1 1 calc R . .
O141 O 0.4865(10) 0.7067(8) 0.0377(5) 0.042(4) Uiso 1 1 d D . .
C140 C 0.4944(13) 0.7758(9) 0.0510(6) 0.041(6) Uiso 1 1 d D A .
C141 C 0.4617(12) 0.8456(9) 0.0144(6) 0.048(6) Uiso 1 1 d D . .
H141 H 0.4408 0.8417 -0.0199 0.058 Uiso 1 1 calc R A .
C142 C 0.4608(12) 0.9198(9) 0.0299(7) 0.039(5) Uiso 1 1 d D A .
H142 H 0.4386 0.9672 0.0061 0.046 Uiso 1 1 calc R . .
C143 C 0.4919(15) 0.9255(11) 0.0794(7) 0.059(7) Uiso 1 1 d D . .
H143 H 0.4881 0.9774 0.0899 0.071 Uiso 1 1 calc R A .
C144 C 0.5284(16) 0.8572(10) 0.1141(8) 0.054(7) Uiso 1 1 d D A .
H144 H 0.5579 0.8599 0.1453 0.065 Uiso 1 1 calc R . .
C145 C 0.5213(14) 0.7831(9) 0.1024(6) 0.042(6) Uiso 1 1 d D . .
N141 N 0.5520(13) 0.7123(9) 0.1371(6) 0.043(5) Uiso 1 1 d D A .
C146 C 0.5891(18) 0.6990(12) 0.1817(8) 0.061(8) Uiso 1 1 d D . .
H146 H 0.6043 0.7397 0.1959 0.073 Uiso 1 1 calc R A .
C147 C 0.6080(14) 0.6231(9) 0.2108(7) 0.039(6) Uiso 1 1 d D A .
N142 N 0.5936(14) 0.5612(10) 0.1931(7) 0.067(7) Uiso 1 1 d D . .
C148 C 0.6259(17) 0.4964(11) 0.2295(9) 0.068(8) Uiso 1 1 d D A .
H148 H 0.6256 0.4435 0.2268 0.082 Uiso 1 1 calc R . .
C149 C 0.6589(19) 0.5221(14) 0.2708(9) 0.087(10) Uiso 1 1 d D . .
H149 H 0.6799 0.4919 0.3039 0.104 Uiso 1 1 calc R A .
N143 N 0.6568(17) 0.5974(13) 0.2570(8) 0.087(8) Uiso 1 1 d D A .
O151 O 0.3915(9) 0.6476(7) 0.1186(5) 0.035(4) Uiso 1 1 d D . .
C150 C 0.3514(11) 0.7097(8) 0.1528(5) 0.027(5) Uiso 1 1 d D A .
C151 C 0.3648(12) 0.6914(11) 0.2092(6) 0.052(7) Uiso 1 1 d D . .
H151 H 0.3958 0.6359 0.2223 0.063 Uiso 1 1 calc R A .
C152 C 0.3316(14) 0.7565(11) 0.2453(7) 0.058(7) Uiso 1 1 d D A .
H152 H 0.3444 0.7449 0.2827 0.069 Uiso 1 1 calc R . .
C153 C 0.2806(16) 0.8373(12) 0.2281(7) 0.064(8) Uiso 1 1 d D . .
H153 H 0.2493 0.8786 0.2537 0.077 Uiso 1 1 calc R A .
C154 C 0.276(2) 0.8564(11) 0.1727(8) 0.101(12) Uiso 1 1 d D A .
H154 H 0.2539 0.9124 0.1599 0.121 Uiso 1 1 calc R . .
C155 C 0.3060(13) 0.7915(8) 0.1350(5) 0.041(6) Uiso 1 1 d D . .
N151 N 0.2908(12) 0.8062(9) 0.0790(5) 0.045(5) Uiso 1 1 d D A .
C156 C 0.2536(16) 0.8773(10) 0.0540(6) 0.055(7) Uiso 1 1 d D . .
H156 H 0.2308 0.9274 0.0729 0.066 Uiso 1 1 calc R A .
C157 C 0.2485(12) 0.8765(9) -0.0034(5) 0.039(5) Uiso 1 1 d GD A .
N152 N 0.2860(11) 0.8112(7) -0.0348(5) 0.057(6) Uiso 1 1 d GD . .
C158 C 0.2710(12) 0.8380(9) -0.0864(5) 0.038(5) Uiso 1 1 d GD A .
H158 H 0.2904 0.8045 -0.1174 0.046 Uiso 1 1 calc R . .
C159 C 0.2234(15) 0.9210(11) -0.0871(7) 0.078(8) Uiso 1 1 d GD . .
H159 H 0.2059 0.9559 -0.1188 0.094 Uiso 1 1 calc R A .
N153 N 0.2049(18) 0.9459(10) -0.0353(8) 0.132(12) Uiso 1 1 d GD A .
O161 O 0.2568(9) 0.6486(9) 0.0451(6) 0.050(4) Uiso 1 1 d D . .
C160 C 0.1737(11) 0.6959(13) 0.0633(7) 0.063(8) Uiso 1 1 d D A .
C161 C 0.1136(10) 0.7584(11) 0.0285(7) 0.040(6) Uiso 1 1 d D . .
H161 H 0.1328 0.7716 -0.0064 0.049 Uiso 1 1 calc R A .
C162 C 0.0249(11) 0.7998(12) 0.0479(8) 0.051(6) Uiso 1 1 d D A .
H162 H -0.0154 0.8434 0.0260 0.062 Uiso 1 1 calc R . .
C163 C -0.0059(12) 0.7800(14) 0.0968(8) 0.065(8) Uiso 1 1 d D . .
H163 H -0.0681 0.8030 0.1058 0.078 Uiso 1 1 calc R A .
C164 C 0.0541(12) 0.7260(15) 0.1336(8) 0.082(9) Uiso 1 1 d D A .
H164 H 0.0362 0.7203 0.1704 0.098 Uiso 1 1 calc R . .
C165 C 0.1423(10) 0.6802(11) 0.1142(6) 0.039(5) Uiso 1 1 d D . .
N161 N 0.2054(10) 0.6245(10) 0.1491(6) 0.046(5) Uiso 1 1 d D A .
C166 C 0.1970(12) 0.6242(12) 0.2017(6) 0.053(7) Uiso 1 1 d D . .
H166 H 0.1466 0.6625 0.2211 0.064 Uiso 1 1 calc R A .
C167 C 0.2713(13) 0.5603(13) 0.2276(7) 0.067(8) Uiso 1 1 d D A .
N162 N 0.3407(12) 0.5018(12) 0.2025(6) 0.073(7) Uiso 1 1 d D . .
C168 C 0.4038(12) 0.4639(14) 0.2406(8) 0.067(8) Uiso 1 1 d D A .
H168 H 0.4644 0.4274 0.2335 0.080 Uiso 1 1 calc R . .
C169 C 0.3632(13) 0.4883(13) 0.2904(7) 0.053(7) Uiso 1 1 d D . .
H169 H 0.3889 0.4685 0.3247 0.063 Uiso 1 1 calc R A .
N163 N 0.2801(12) 0.5459(12) 0.2820(6) 0.066(7) Uiso 1 1 d D A .
H16A H 0.2387 0.5699 0.3073 0.080 Uiso 1 1 calc R . .
O171 O 0.2954(7) 0.4674(8) 0.0634(5) 0.033(3) Uiso 1 1 d D . .
C170 C 0.2199(9) 0.4596(12) 0.0822(7) 0.036(5) Uiso 1 1 d D A .
C171 C 0.2252(13) 0.4022(14) 0.1258(8) 0.050(6) Uiso 1 1 d D . .
H171 H 0.2785 0.3754 0.1450 0.060 Uiso 1 1 calc R A .
C172 C 0.1512(14) 0.3858(16) 0.1400(10) 0.067(8) Uiso 1 1 d D A .
H172 H 0.1539 0.3487 0.1698 0.081 Uiso 1 1 calc R . .
C173 C 0.0730(13) 0.4225(15) 0.1115(9) 0.062(8) Uiso 1 1 d D . .
H173 H 0.0243 0.4082 0.1208 0.074 Uiso 1 1 calc R A .
C174 C 0.0664(11) 0.4791(13) 0.0701(8) 0.041(6) Uiso 1 1 d D A .
H174 H 0.0109 0.5095 0.0537 0.049 Uiso 1 1 calc R . .
C175 C 0.1429(11) 0.4920(14) 0.0517(8) 0.057(7) Uiso 1 1 d D . .
N171 N 0.1404(9) 0.5499(9) 0.0096(6) 0.032(4) Uiso 1 1 d D A .
C176 C 0.0710(10) 0.5991(10) -0.0152(6) 0.030(5) Uiso 1 1 d D . .
H176 H 0.0132 0.6013 -0.0064 0.035 Uiso 1 1 calc R A .
C177 C 0.0876(10) 0.6498(11) -0.0566(7) 0.040(6) Uiso 1 1 d D A .
N172 N 0.1685(9) 0.6380(11) -0.0774(7) 0.052(6) Uiso 1 1 d D . .
C178 C 0.1575(12) 0.6992(15) -0.1157(11) 0.077(9) Uiso 1 1 d D A .
H178 H 0.2037 0.7089 -0.1355 0.092 Uiso 1 1 calc R . .
C179 C 0.0664(12) 0.7449(12) -0.1208(8) 0.051(6) Uiso 1 1 d D . .
H179 H 0.0387 0.7913 -0.1447 0.061 Uiso 1 1 calc R A .
N173 N 0.0254(9) 0.7116(9) -0.0859(6) 0.039(5) Uiso 1 1 d D A .
H17A H -0.0327 0.7269 -0.0823 0.047 Uiso 1 1 calc R . .
O181 O 0.3316(8) 0.4292(8) -0.0550(5) 0.028(3) Uiso 1 1 d D . .
C180 C 0.2661(11) 0.4071(10) -0.0683(7) 0.036(5) Uiso 1 1 d D A .
C181 C 0.2176(12) 0.4454(11) -0.1158(7) 0.050(6) Uiso 1 1 d D . .
H181 H 0.2265 0.4889 -0.1356 0.060 Uiso 1 1 calc R A .
C182 C 0.1568(14) 0.4163(13) -0.1316(8) 0.061(7) Uiso 1 1 d D A .
H182 H 0.1266 0.4383 -0.1643 0.073 Uiso 1 1 calc R . .
C183 C 0.1386(17) 0.3566(16) -0.1018(10) 0.085(10) Uiso 1 1 d D . .
H183 H 0.0933 0.3413 -0.1124 0.102 Uiso 1 1 calc R A .
C184 C 0.1867(14) 0.3195(13) -0.0565(8) 0.052(7) Uiso 1 1 d D A .
H184 H 0.1751 0.2780 -0.0359 0.063 Uiso 1 1 calc R . .
C185 C 0.2527(13) 0.3431(12) -0.0410(8) 0.050(7) Uiso 1 1 d D . .
N181 N 0.3054(13) 0.3035(11) 0.0020(7) 0.054(6) Uiso 1 1 d D A .
C186 C 0.2989(15) 0.2440(13) 0.0314(8) 0.052(7) Uiso 1 1 d D . .
H186 H 0.2574 0.2214 0.0253 0.062 Uiso 1 1 calc R A .
C187 C 0.3607(15) 0.2152(13) 0.0744(9) 0.057(7) Uiso 1 1 d D A .
N182 N 0.4127(13) 0.2497(11) 0.0881(8) 0.064(6) Uiso 1 1 d D . .
C188 C 0.4706(15) 0.1973(14) 0.1250(10) 0.069(8) Uiso 1 1 d D A .
H188 H 0.5218 0.2015 0.1375 0.082 Uiso 1 1 calc R . .
C189 C 0.4406(16) 0.1377(14) 0.1404(9) 0.066(8) Uiso 1 1 d D . .
H189 H 0.4624 0.0973 0.1690 0.079 Uiso 1 1 calc R A .
N183 N 0.3738(12) 0.1471(10) 0.1072(7) 0.048(5) Uiso 1 1 d D A .
H18A H 0.3447 0.1153 0.1069 0.058 Uiso 1 1 calc R . .
O191 O 0.5062(9) 0.2857(7) -0.0356(5) 0.028(3) Uiso 1 1 d D . .
C190 C 0.5048(13) 0.2160(8) -0.0512(6) 0.031(5) Uiso 1 1 d D A .
C191 C 0.5311(14) 0.1421(9) -0.0188(7) 0.045(6) Uiso 1 1 d D . .
H191 H 0.5526 0.1401 0.0164 0.054 Uiso 1 1 calc R A .
C192 C 0.5257(17) 0.0724(11) -0.0379(8) 0.067(8) Uiso 1 1 d D A .
H192 H 0.5454 0.0237 -0.0152 0.080 Uiso 1 1 calc R . .
C193 C 0.4936(14) 0.0696(10) -0.0879(7) 0.046(6) Uiso 1 1 d D . .
H193 H 0.4904 0.0210 -0.0997 0.055 Uiso 1 1 calc R A .
C194 C 0.4669(18) 0.1406(10) -0.1191(8) 0.061(8) Uiso 1 1 d D A .
H194 H 0.4456 0.1415 -0.1541 0.074 Uiso 1 1 calc R . .
C195 C 0.4699(16) 0.2118(9) -0.1008(6) 0.047(6) Uiso 1 1 d D . .
N191 N 0.4473(13) 0.2841(9) -0.1342(6) 0.045(5) Uiso 1 1 d D A .
C196 C 0.4131(15) 0.2936(10) -0.1809(7) 0.040(6) Uiso 1 1 d D . .
H196 H 0.4036 0.2505 -0.1965 0.048 Uiso 1 1 calc R A .
C197 C 0.3902(17) 0.3719(10) -0.2078(8) 0.055(7) Uiso 1 1 d D A .
N192 N 0.4038(13) 0.4339(9) -0.1901(6) 0.049(5) Uiso 1 1 d D . .
C198 C 0.3727(15) 0.4965(10) -0.2281(8) 0.048(6) Uiso 1 1 d D A .
H198 H 0.3805 0.5466 -0.2292 0.058 Uiso 1 1 calc R . .
C199 C 0.328(2) 0.4740(14) -0.2644(12) 0.116(14) Uiso 1 1 d D . .
H199 H 0.2901 0.5097 -0.2911 0.139 Uiso 1 1 calc R A .
N193 N 0.3474(16) 0.3923(12) -0.2560(7) 0.070(7) Uiso 1 1 d D A .
C1 C 0.4971(13) 0.4983(11) 0.0078(7) 0.058(3) Uiso 1 1 d . A .
O1 O 0.4961(12) 0.5652(11) 0.0218(7) 0.084(5) Uiso 1 1 d . . .
O2 O 0.5789(13) 0.4457(12) -0.0187(8) 0.090(6) Uiso 1 1 d . . .
O3 O 0.4337(15) 0.4772(14) 0.0050(9) 0.113(7) Uiso 1 1 d . . .
Cl11 Cl 0.5658(4) 0.3782(3) 0.1119(3) 0.0409(15) Uani 1 1 d D . .
O11 O 0.605(2) 0.351(2) 0.1651(8) 0.113(17) Uiso 0.54(2) 1 d PD B 3
O12 O 0.5049(12) 0.4676(8) 0.1162(8) 0.024(6) Uiso 0.54(2) 1 d PD B 3
O13 O 0.6360(9) 0.3642(10) 0.0669(6) 0.010(4) Uiso 0.54(2) 1 d PD B 3
O14 O 0.5088(12) 0.3383(12) 0.0963(8) 0.037(7) Uiso 0.54(2) 1 d PD B 3
O11' O 0.5699(19) 0.3320(16) 0.1647(10) 0.033(7) Uiso 0.46(2) 1 d P B 4
O12' O 0.591(2) 0.444(2) 0.1158(14) 0.068(11) Uiso 0.46(2) 1 d P B 4
O13' O 0.624(2) 0.322(3) 0.0703(15) 0.071(11) Uiso 0.46(2) 1 d P B 4
O14' O 0.4792(16) 0.4009(15) 0.0988(9) 0.028(7) Uiso 0.46(2) 1 d P B 4
Cl12 Cl 0.4268(4) 0.6100(4) -0.1104(3) 0.0412(15) Uani 1 1 d D A .
O15 O 0.3967(13) 0.6592(11) -0.1603(6) 0.087(7) Uiso 1 1 d D . .
O16 O 0.4901(12) 0.5242(8) -0.1177(9) 0.102(8) Uiso 1 1 d D . .
O17 O 0.3430(13) 0.6070(17) -0.0847(10) 0.173(12) Uiso 1 1 d D . .
O18 O 0.4626(13) 0.6501(11) -0.0722(7) 0.102(7) Uiso 1 1 d D . .
Cd20 Cd 0.64418(14) -0.19914(16) 0.51716(9) 0.0267(6) Uani 0.718(4) 1 d P C 5
Cd21 Cd 0.64344(14) -0.04901(13) 0.60585(10) 0.0224(6) Uani 0.718(4) 1 d P C 5
Cd22 Cd 0.72678(14) -0.04845(13) 0.47149(9) 0.0204(6) Uani 0.718(4) 1 d P C 5
Cd23 Cd 0.58562(13) 0.14403(14) 0.52947(10) 0.0201(6) Uani 0.718(4) 1 d P C 5
Cd24 Cd 0.55325(14) 0.11705(15) 0.39282(10) 0.0285(6) Uani 0.718(4) 1 d P C 5
Cd25 Cd 0.36273(16) 0.21666(19) 0.48133(10) 0.0358(7) Uani 0.718(4) 1 d P C 5
Cd26 Cd 0.36700(14) 0.06015(12) 0.39479(9) 0.0217(6) Uani 0.718(4) 1 d P C 5
Cd27 Cd 0.28046(13) 0.05814(13) 0.52725(9) 0.0190(5) Uani 0.718(4) 1 d P C 5
Cd28 Cd 0.41858(13) -0.13173(14) 0.46822(9) 0.0201(6) Uani 0.718(4) 1 d P C 5
Cd29 Cd 0.45545(14) -0.09762(14) 0.60259(10) 0.0294(7) Uani 0.718(4) 1 d P C 5
Cd0" Cd 0.6324(6) -0.2383(6) 0.5241(4) 0.075(3) Uiso 0.282(4) 1 d P C 6
Cd1" Cd 0.6268(6) -0.0782(6) 0.6060(4) 0.063(3) Uiso 0.282(4) 1 d P C 6
Cd2" Cd 0.7125(6) -0.0768(6) 0.4750(4) 0.063(3) Uiso 0.282(4) 1 d P C 6
Cd3" Cd 0.5771(7) 0.1133(6) 0.5358(4) 0.072(3) Uiso 0.282(4) 1 d P C 6
Cd4" Cd 0.5372(6) 0.0798(5) 0.4014(3) 0.055(2) Uiso 0.282(4) 1 d P C 6
Cd5" Cd 0.3467(6) 0.1818(6) 0.4880(4) 0.066(3) Uiso 0.282(4) 1 d P C 6
Cd6" Cd 0.3451(7) 0.0322(6) 0.3955(4) 0.071(3) Uiso 0.282(4) 1 d P C 6
Cd7" Cd 0.2680(7) 0.0287(6) 0.5326(4) 0.072(3) Uiso 0.282(4) 1 d P C 6
Cd8" Cd 0.4081(6) -0.1616(6) 0.4743(4) 0.060(3) Uiso 0.282(4) 1 d P C 6
Cd9" Cd 0.4401(5) -0.1382(5) 0.6113(3) 0.056(2) Uiso 0.282(4) 1 d P C 6
O201 O 0.6005(9) -0.1567(7) 0.6172(5) 0.046(4) Uiso 1 1 d D . .
C200 C 0.6347(13) -0.2188(9) 0.6547(6) 0.047(6) Uiso 1 1 d D C .
C201 C 0.6212(13) -0.2071(11) 0.7115(6) 0.050(7) Uiso 1 1 d D . .
H201 H 0.5774 -0.1566 0.7248 0.060 Uiso 1 1 calc R C .
C202 C 0.6721(16) -0.2698(12) 0.7479(7) 0.073(9) Uiso 1 1 d D C .
H202 H 0.6669 -0.2582 0.7854 0.088 Uiso 1 1 calc R . .
C203 C 0.7305(12) -0.3488(10) 0.7316(6) 0.036(5) Uiso 1 1 d D . .
H203 H 0.7591 -0.3929 0.7571 0.043 Uiso 1 1 calc R C .
C204 C 0.7438(14) -0.3583(10) 0.6764(6) 0.053(7) Uiso 1 1 d D C .
H204 H 0.7845 -0.4105 0.6636 0.063 Uiso 1 1 calc R . .
C205 C 0.7004(11) -0.2953(8) 0.6383(5) 0.030(5) Uiso 1 1 d D . .
N201 N 0.7083(11) -0.3114(8) 0.5827(5) 0.040(5) Uiso 1 1 d D C .
C206 C 0.7407(15) -0.3830(10) 0.5617(6) 0.054(6) Uiso 1 1 d D . .
H206 H 0.7579 -0.4327 0.5832 0.064 Uiso 1 1 calc R C 6
C207 C 0.7491(16) -0.3825(10) 0.5045(5) 0.056(6) Uiso 1 1 d D C .
N202 N 0.7233(14) -0.3161(9) 0.4713(5) 0.065(6) Uiso 1 1 d D . .
C208 C 0.7305(16) -0.3447(12) 0.4197(6) 0.059(6) Uiso 1 1 d D C .
H208 H 0.7146 -0.3119 0.3871 0.071 Uiso 1 1 calc R . .
C209 C 0.764(2) -0.4283(13) 0.4243(8) 0.116(12) Uiso 1 1 d D . .
H209 H 0.7728 -0.4638 0.3951 0.139 Uiso 1 1 calc R C .
N203 N 0.7846(16) -0.4539(10) 0.4766(8) 0.092(8) Uiso 1 1 d D C .
O211 O 0.7381(8) -0.1482(8) 0.5370(5) 0.051(4) Uiso 1 1 d D . .
C210 C 0.8209(9) -0.2012(10) 0.5525(6) 0.038(5) Uiso 1 1 d D C .
C211 C 0.8799(10) -0.2603(10) 0.5155(6) 0.037(5) Uiso 1 1 d D . .
H211 H 0.8608 -0.2638 0.4806 0.044 Uiso 1 1 calc R C .
C212 C 0.9647(10) -0.3121(10) 0.5306(6) 0.035(5) Uiso 1 1 d D C .
H212 H 1.0042 -0.3512 0.5059 0.043 Uiso 1 1 calc R . .
C213 C 0.9928(11) -0.3076(11) 0.5820(7) 0.046(6) Uiso 1 1 d D . .
H213 H 1.0521 -0.3419 0.5918 0.056 Uiso 1 1 calc R C .
C214 C 0.9344(9) -0.2531(10) 0.6188(6) 0.037(5) Uiso 1 1 d D C .
H214 H 0.9545 -0.2496 0.6535 0.044 Uiso 1 1 calc R . .
C215 C 0.8456(10) -0.2027(12) 0.6060(6) 0.054(7) Uiso 1 1 d D . .
N211 N 0.7826(11) -0.1439(10) 0.6396(6) 0.054(6) Uiso 1 1 d D C .
C216 C 0.7919(12) -0.1340(12) 0.6892(6) 0.051(7) Uiso 1 1 d D . .
H216 H 0.8456 -0.1659 0.7070 0.062 Uiso 1 1 calc R C .
C217 C 0.7179(10) -0.0730(10) 0.7163(5) 0.032(5) Uiso 1 1 d D C .
N212 N 0.6447(9) -0.0199(9) 0.6938(5) 0.040(5) Uiso 1 1 d D . .
C218 C 0.5889(12) 0.0263(13) 0.7346(7) 0.067(8) Uiso 1 1 d D C .
H218 H 0.5311 0.0692 0.7301 0.080 Uiso 1 1 calc R . .
C219 C 0.6306(13) 0.0000(12) 0.7828(7) 0.053(7) Uiso 1 1 d D . .
H219 H 0.6077 0.0213 0.8176 0.063 Uiso 1 1 calc R C .
N213 N 0.7110(11) -0.0623(11) 0.7710(6) 0.055(6) Uiso 1 1 d D C .
H21A H 0.7516 -0.0908 0.7946 0.065 Uiso 1 1 calc R . .
O221 O 0.6995(9) 0.0213(10) 0.5600(6) 0.055(5) Uiso 1 1 d D . .
C220 C 0.7708(10) 0.0322(13) 0.5749(8) 0.056(7) Uiso 1 1 d D C .
C221 C 0.7640(12) 0.0820(14) 0.6197(8) 0.062(7) Uiso 1 1 d D . .
H221 H 0.7080 0.1100 0.6382 0.074 Uiso 1 1 calc R C .
C222 C 0.8388(11) 0.0896(11) 0.6363(7) 0.039(5) Uiso 1 1 d D C .
H222 H 0.8332 0.1208 0.6674 0.047 Uiso 1 1 calc R . .
C223 C 0.9218(11) 0.0534(13) 0.6093(8) 0.051(6) Uiso 1 1 d D . .
H223 H 0.9718 0.0602 0.6214 0.061 Uiso 1 1 calc R C .
C224 C 0.9299(10) 0.0071(12) 0.5641(7) 0.042(5) Uiso 1 1 d D C .
H224 H 0.9852 -0.0171 0.5442 0.051 Uiso 1 1 calc R . .
C225 C 0.8542(10) -0.0030(13) 0.5486(7) 0.050(6) Uiso 1 1 d D . .
N221 N 0.8582(10) -0.0478(10) 0.5027(6) 0.045(5) Uiso 1 1 d D C .
C226 C 0.9288(10) -0.0966(10) 0.4784(6) 0.035(5) Uiso 1 1 d D . .
H226 H 0.9861 -0.1065 0.4905 0.042 Uiso 1 1 calc R C .
C227 C 0.9187(10) -0.1362(11) 0.4320(7) 0.042(5) Uiso 1 1 d D C .
N222 N 0.8401(9) -0.1261(10) 0.4148(6) 0.043(5) Uiso 1 1 d D . .
C228 C 0.8543(10) -0.1771(11) 0.3734(7) 0.038(5) Uiso 1 1 d D C .
H228 H 0.8092 -0.1816 0.3534 0.046 Uiso 1 1 calc R . .
C229 C 0.9447(11) -0.2213(12) 0.3647(7) 0.048(6) Uiso 1 1 d D . .
H229 H 0.9736 -0.2610 0.3378 0.057 Uiso 1 1 calc R C .
N223 N 0.9846(10) -0.1967(11) 0.4028(7) 0.061(6) Uiso 1 1 d D C .
H22A H 1.0422 -0.2161 0.4076 0.073 Uiso 1 1 calc R . .
O231 O 0.6745(10) 0.0793(9) 0.4424(6) 0.053(4) Uiso 1 1 d D . .
C230 C 0.7370(12) 0.1072(12) 0.4280(7) 0.039(5) Uiso 1 1 d D C .
C231 C 0.7916(11) 0.0763(11) 0.3797(6) 0.032(5) Uiso 1 1 d D . .
H231 H 0.7840 0.0379 0.3576 0.038 Uiso 1 1 calc R C .
C232 C 0.8567(13) 0.1065(13) 0.3674(8) 0.050(6) Uiso 1 1 d D C .
H232 H 0.8925 0.0890 0.3350 0.060 Uiso 1 1 calc R . .
C233 C 0.8720(15) 0.1590(15) 0.3985(9) 0.065(8) Uiso 1 1 d D . .
H233 H 0.9196 0.1746 0.3888 0.078 Uiso 1 1 calc R C .
C234 C 0.8183(15) 0.1903(16) 0.4448(9) 0.071(8) Uiso 1 1 d D C .
H234 H 0.8282 0.2271 0.4671 0.085 Uiso 1 1 calc R . .
C235 C 0.7480(12) 0.1649(11) 0.4574(7) 0.036(5) Uiso 1 1 d D . .
N231 N 0.6903(12) 0.1968(11) 0.5034(7) 0.056(6) Uiso 1 1 d D C .
C236 C 0.6916(13) 0.2495(12) 0.5345(8) 0.049(6) Uiso 1 1 d D . .
H236 H 0.7356 0.2710 0.5302 0.059 Uiso 1 1 calc R C .
C237 C 0.6234(15) 0.2756(13) 0.5769(9) 0.057(7) Uiso 1 1 d D C .
N232 N 0.5678(12) 0.2413(10) 0.5898(7) 0.047(5) Uiso 1 1 d D . .
C239 C 0.5166(14) 0.2827(13) 0.6342(8) 0.058(7) Uiso 1 1 d D C .
H239 H 0.4705 0.2717 0.6530 0.069 Uiso 1 1 calc R . .
C238 C 0.5439(18) 0.3422(16) 0.6461(10) 0.085(10) Uiso 1 1 d D . .
H238 H 0.5225 0.3775 0.6760 0.102 Uiso 1 1 calc R C .
N233 N 0.6075(14) 0.3425(12) 0.6075(8) 0.068(7) Uiso 1 1 d D C .
H23A H 0.6325 0.3778 0.6034 0.081 Uiso 1 1 calc R . .
O241 O 0.4909(9) 0.2248(7) 0.4623(5) 0.037(3) Uiso 1 1 d D . .
C240 C 0.4985(12) 0.2946(8) 0.4473(6) 0.042(5) Uiso 1 1 d D C .
C241 C 0.4639(11) 0.3629(9) 0.4823(6) 0.041(5) Uiso 1 1 d D . .
H241 H 0.4379 0.3580 0.5170 0.049 Uiso 1 1 calc R C .
C242 C 0.4684(14) 0.4351(11) 0.4655(8) 0.073(8) Uiso 1 1 d D C .
H242 H 0.4396 0.4810 0.4881 0.087 Uiso 1 1 calc R . .
C243 C 0.5115(16) 0.4474(11) 0.4179(8) 0.072(8) Uiso 1 1 d D . .
H243 H 0.5231 0.4952 0.4108 0.086 Uiso 1 1 calc R C .
C244 C 0.5363(15) 0.3844(10) 0.3816(7) 0.055(6) Uiso 1 1 d D C .
H244 H 0.5585 0.3915 0.3462 0.066 Uiso 1 1 calc R . .
C245 C 0.5291(13) 0.3106(9) 0.3963(5) 0.044(5) Uiso 1 1 d D . .
N241 N 0.5551(12) 0.2440(9) 0.3621(5) 0.049(5) Uiso 1 1 d D C .
C246 C 0.5762(16) 0.2511(11) 0.3123(6) 0.068(7) Uiso 1 1 d D . .
H246 H 0.5802 0.2998 0.2970 0.081 Uiso 1 1 calc R C .
C247 C 0.5934(14) 0.1816(8) 0.2810(6) 0.070(7) Uiso 1 1 d GD C .
N242 N 0.6040(11) 0.1068(8) 0.3017(4) 0.051(5) Uiso 1 1 d GD . .
C248 C 0.6231(13) 0.0556(9) 0.2602(6) 0.066(7) Uiso 1 1 d GD C .
H248 H 0.6285 0.0003 0.2622 0.079 Uiso 1 1 calc R . .
C249 C 0.6335(15) 0.0993(11) 0.2141(6) 0.069(7) Uiso 1 1 d GD . .
H249 H 0.6545 0.0768 0.1793 0.082 Uiso 1 1 calc R C .
N243 N 0.6089(13) 0.1789(10) 0.2264(6) 0.074(6) Uiso 1 1 d GD C .
O251 O 0.4055(9) 0.1662(7) 0.3824(5) 0.047(4) Uiso 1 1 d D . .
C250 C 0.3592(10) 0.2226(7) 0.3448(5) 0.024(4) Uiso 1 1 d D C .
C251 C 0.3718(11) 0.2026(10) 0.2887(6) 0.049(7) Uiso 1 1 d D . .
H251 H 0.4119 0.1492 0.2775 0.059 Uiso 1 1 calc R C .
C252 C 0.3234(12) 0.2637(11) 0.2510(6) 0.041(6) Uiso 1 1 d D C .
H252 H 0.3320 0.2511 0.2136 0.050 Uiso 1 1 calc R . .
C253 C 0.2639(17) 0.3413(12) 0.2654(8) 0.087(10) Uiso 1 1 d D . .
H253 H 0.2311 0.3808 0.2385 0.104 Uiso 1 1 calc R C .
C254 C 0.2523(13) 0.3615(10) 0.3195(7) 0.052(7) Uiso 1 1 d D C .
H254 H 0.2091 0.4140 0.3302 0.063 Uiso 1 1 calc R . .
C255 C 0.3047(11) 0.3038(8) 0.3585(5) 0.030(5) Uiso 1 1 d D . .
N251 N 0.2923(12) 0.3198(9) 0.4145(5) 0.051(5) Uiso 1 1 d D C .
C256 C 0.2518(15) 0.3936(10) 0.4318(6) 0.053(6) Uiso 1 1 d D . .
H256 H 0.2231 0.4395 0.4077 0.064 Uiso 1 1 calc R C .
C257 C 0.2520(15) 0.4035(10) 0.4886(5) 0.053(6) Uiso 1 1 d D C .
N252 N 0.2803(13) 0.3391(9) 0.5241(6) 0.058(5) Uiso 1 1 d D . .
C258 C 0.261(2) 0.3690(14) 0.5754(7) 0.102(11) Uiso 1 1 d D C .
H258 H 0.2710 0.3375 0.6087 0.122 Uiso 1 1 calc R . .
C259 C 0.226(3) 0.4530(14) 0.5694(8) 0.132(14) Uiso 1 1 d D . .
H259 H 0.2089 0.4900 0.5984 0.158 Uiso 1 1 calc R C .
N253 N 0.2175(14) 0.4762(9) 0.5151(7) 0.077(7) Uiso 1 1 d D C .
H25A H 0.1950 0.5267 0.5006 0.093 Uiso 1 1 calc R . .
O261 O 0.2677(9) 0.1582(8) 0.4646(5) 0.048(4) Uiso 1 1 d D . .
C260 C 0.1862(9) 0.2095(10) 0.4471(6) 0.042(6) Uiso 1 1 d D C .
C261 C 0.1263(10) 0.2718(9) 0.4817(6) 0.039(5) Uiso 1 1 d D . .
H261 H 0.1439 0.2801 0.5160 0.047 Uiso 1 1 calc R C .
C262 C 0.0410(12) 0.3204(13) 0.4639(9) 0.093(11) Uiso 1 1 d D C .
H262 H 0.0017 0.3633 0.4863 0.112 Uiso 1 1 calc R . .
C263 C 0.0105(13) 0.3092(14) 0.4151(9) 0.070(9) Uiso 1 1 d D . .
H263 H -0.0500 0.3392 0.4061 0.084 Uiso 1 1 calc R C .
C264 C 0.0714(13) 0.2528(16) 0.3801(10) 0.116(13) Uiso 1 1 d D C .
H264 H 0.0556 0.2506 0.3440 0.139 Uiso 1 1 calc R . .
C265 C 0.1565(10) 0.1988(11) 0.3974(6) 0.045(6) Uiso 1 1 d D . .
N261 N 0.2192(10) 0.1417(10) 0.3630(6) 0.050(5) Uiso 1 1 d D C .
C266 C 0.2101(11) 0.1358(11) 0.3118(6) 0.045(6) Uiso 1 1 d D . .
H266 H 0.1568 0.1689 0.2939 0.055 Uiso 1 1 calc R C .
C267 C 0.2855(12) 0.0762(14) 0.2844(7) 0.074(9) Uiso 1 1 d D C .
N262 N 0.3608(10) 0.0268(10) 0.3068(6) 0.049(5) Uiso 1 1 d D . .
C268 C 0.4138(12) -0.0251(12) 0.2675(8) 0.058(7) Uiso 1 1 d D C .
H268 H 0.4745 -0.0629 0.2707 0.070 Uiso 1 1 calc R . .
C269 C 0.3631(13) -0.0126(12) 0.2228(7) 0.049(6) Uiso 1 1 d D . .
H269 H 0.3778 -0.0467 0.1922 0.058 Uiso 1 1 calc R C .
N263 N 0.2878(13) 0.0579(12) 0.2306(7) 0.076(8) Uiso 1 1 d D C .
H26A H 0.2486 0.0861 0.2062 0.091 Uiso 1 1 calc R . .
O271 O 0.3033(8) -0.0239(9) 0.4418(6) 0.041(4) Uiso 1 1 d D . .
C270 C 0.2300(9) -0.0262(10) 0.4231(6) 0.040(6) Uiso 1 1 d D C .
C271 C 0.2384(11) -0.0778(9) 0.3791(6) 0.034(5) Uiso 1 1 d D . .
H271 H 0.2951 -0.1054 0.3613 0.040 Uiso 1 1 calc R C .
C272 C 0.1661(13) -0.0889(13) 0.3615(8) 0.079(9) Uiso 1 1 d D C .
H272 H 0.1730 -0.1261 0.3337 0.094 Uiso 1 1 calc R . .
C273 C 0.0823(13) -0.0432(14) 0.3864(8) 0.067(8) Uiso 1 1 d D . .
H273 H 0.0304 -0.0440 0.3723 0.081 Uiso 1 1 calc R C .
C274 C 0.0745(11) 0.0028(12) 0.4309(8) 0.046(6) Uiso 1 1 d D C .
H274 H 0.0177 0.0290 0.4489 0.055 Uiso 1 1 calc R . .
C275 C 0.1471(9) 0.0120(11) 0.4504(7) 0.043(6) Uiso 1 1 d D . .
N271 N 0.1437(9) 0.0585(10) 0.4955(6) 0.044(5) Uiso 1 1 d D C .
C276 C 0.0743(10) 0.1134(10) 0.5182(6) 0.031(4) Uiso 1 1 d D . .
H276 H 0.0168 0.1302 0.5043 0.038 Uiso 1 1 calc R C .
C277 C 0.0880(10) 0.1479(12) 0.5653(7) 0.049(6) Uiso 1 1 d D C .
N272 N 0.1663(10) 0.1318(11) 0.5862(7) 0.054(6) Uiso 1 1 d D . .
C278 C 0.1494(14) 0.1805(17) 0.6305(10) 0.101(12) Uiso 1 1 d D C .
H278 H 0.1919 0.1791 0.6554 0.122 Uiso 1 1 calc R . .
C279 C 0.0601(14) 0.2315(15) 0.6324(9) 0.081(9) Uiso 1 1 d D . .
H279 H 0.0307 0.2758 0.6562 0.097 Uiso 1 1 calc R C .
N273 N 0.0209(9) 0.2072(10) 0.5940(7) 0.046(5) Uiso 1 1 d D C .
O281 O 0.3327(8) -0.0775(8) 0.5580(5) 0.034(3) Uiso 1 1 d D . .
C280 C 0.2681(11) -0.1028(11) 0.5740(6) 0.028(4) Uiso 1 1 d D C .
C281 C 0.2167(14) -0.0723(15) 0.6221(8) 0.062(7) Uiso 1 1 d D . .
H281 H 0.2290 -0.0369 0.6445 0.074 Uiso 1 1 calc R C .
C282 C 0.1477(15) -0.0956(15) 0.6355(9) 0.073(8) Uiso 1 1 d D C .
H282 H 0.1090 -0.0716 0.6659 0.088 Uiso 1 1 calc R . .
C283 C 0.1331(17) -0.1523(16) 0.6065(9) 0.075(9) Uiso 1 1 d D . .
H283 H 0.0885 -0.1707 0.6189 0.090 Uiso 1 1 calc R C .
C284 C 0.1838(12) -0.1827(12) 0.5590(8) 0.044(6) Uiso 1 1 d D C .
H284 H 0.1718 -0.2193 0.5376 0.052 Uiso 1 1 calc R . .
C285 C 0.2527(12) -0.1583(12) 0.5433(7) 0.046(6) Uiso 1 1 d D . .
N281 N 0.3134(10) -0.1910(9) 0.4990(5) 0.033(4) Uiso 1 1 d D C .
C286 C 0.3131(14) -0.2495(12) 0.4703(7) 0.051(6) Uiso 1 1 d D . .
H286 H 0.2726 -0.2744 0.4783 0.061 Uiso 1 1 calc R C 6
C287 C 0.3777(12) -0.2744(11) 0.4258(7) 0.033(5) Uiso 1 1 d D C .
N282 N 0.4319(12) -0.2372(10) 0.4119(7) 0.048(5) Uiso 1 1 d D . .
C288 C 0.4888(14) -0.2822(13) 0.3715(8) 0.054(7) Uiso 1 1 d D C .
H288 H 0.5381 -0.2735 0.3552 0.065 Uiso 1 1 calc R . .
C289 C 0.4622(14) -0.3418(12) 0.3588(8) 0.053(7) Uiso 1 1 d D . .
H289 H 0.4898 -0.3816 0.3317 0.064 Uiso 1 1 calc R C .
N283 N 0.3904(11) -0.3352(10) 0.3908(7) 0.045(5) Uiso 1 1 d D C .
H28A H 0.3584 -0.3641 0.3893 0.054 Uiso 1 1 calc R . .
O291 O 0.5108(10) -0.2070(8) 0.5315(5) 0.053(4) Uiso 1 1 d D . .
C290 C 0.5097(13) -0.2786(8) 0.5477(6) 0.039(5) Uiso 1 1 d D C .
C291 C 0.5424(14) -0.3466(9) 0.5134(7) 0.051(6) Uiso 1 1 d D . .
H291 H 0.5650 -0.3406 0.4778 0.061 Uiso 1 1 calc R C .
C292 C 0.5421(17) -0.4213(11) 0.5307(8) 0.072(8) Uiso 1 1 d D C .
H292 H 0.5689 -0.4674 0.5079 0.086 Uiso 1 1 calc R . .
C293 C 0.5033(16) -0.4306(11) 0.5805(8) 0.064(7) Uiso 1 1 d D . .
H293 H 0.4972 -0.4802 0.5909 0.077 Uiso 1 1 calc R C .
C294 C 0.4741(19) -0.3651(11) 0.6144(9) 0.083(9) Uiso 1 1 d D C .
H294 H 0.4482 -0.3709 0.6490 0.100 Uiso 1 1 calc R . .
C295 C 0.4804(15) -0.2899(9) 0.6009(6) 0.053(6) Uiso 1 1 d D . .
N291 N 0.4474(12) -0.2223(9) 0.6347(5) 0.048(5) Uiso 1 1 d D C .
C296 C 0.4137(18) -0.2165(11) 0.6834(7) 0.088(9) Uiso 1 1 d D . .
H296 H 0.4085 -0.2620 0.7028 0.105 Uiso 1 1 calc R C 6
C297 C 0.3846(11) -0.1369(8) 0.7067(6) 0.039(5) Uiso 1 1 d D C .
N292 N 0.3976(11) -0.0728(8) 0.6877(5) 0.061(5) Uiso 1 1 d D . .
C298 C 0.3630(13) -0.0109(10) 0.7246(7) 0.056(6) Uiso 1 1 d D C .
H298 H 0.3605 0.0434 0.7203 0.067 Uiso 1 1 calc R . .
C299 C 0.333(2) -0.0438(15) 0.7690(9) 0.084(15) Uiso 1 1 d D . .
H299 H 0.3112 -0.0180 0.8028 0.109 Uiso 1 1 calc R C .
N293 N 0.3381(14) -0.1192(12) 0.7567(7) 0.100(8) Uiso 1 1 d D C .
C2 C 0.4991(15) 0.0088(12) 0.4971(9) 0.054(3) Uiso 1 1 d . C .
O4 O 0.5102(13) 0.0737(11) 0.4832(7) 0.085(5) Uiso 1 1 d . . .
O6 O 0.5535(12) -0.0418(11) 0.5272(7) 0.082(5) Uiso 1 1 d . . .
O5 O 0.4327(15) -0.0070(14) 0.4939(9) 0.084(7) Uiso 1 1 d . . .
Cl21 Cl 0.4188(4) 0.1102(4) 0.6117(3) 0.0565(19) Uani 1 1 d D C .
O21 O 0.3802(16) 0.1514(14) 0.6620(7) 0.133(10) Uiso 1 1 d D . .
O22 O 0.4805(14) 0.0227(9) 0.6179(10) 0.139(10) Uiso 1 1 d D . .
O23 O 0.3411(16) 0.099(2) 0.5880(12) 0.221(17) Uiso 1 1 d D . .
O24 O 0.4514(17) 0.1561(14) 0.5705(9) 0.156(10) Uiso 1 1 d D . .
Cl2' Cl 0.5869(8) -0.0922(7) 0.3858(5) 0.008(3) Uiso 0.405(15) 1 d PD D 7
O25' O 0.6411(13) -0.1221(12) 0.3369(6) 0.012(6) Uiso 0.405(15) 1 d PD D 7
O26' O 0.5200(16) -0.1262(16) 0.3988(10) 0.024(7) Uiso 0.405(15) 1 d PD D 7
O27' O 0.6465(12) -0.1133(12) 0.4338(7) 0.012(6) Uiso 0.405(15) 1 d PD D 7
O28' O 0.5309(14) 0.0003(9) 0.3821(9) 0.018(6) Uiso 0.405(15) 1 d PD D 7
Cl22 Cl 0.5832(11) -0.1087(15) 0.3948(7) 0.163(13) Uani 0.595(15) 1 d P D 8
O25 O 0.5946(18) -0.1451(16) 0.3320(10) 0.052(7) Uiso 0.595(15) 1 d P D 8
O26 O 0.6257(16) -0.1841(14) 0.4266(9) 0.052(7) Uiso 0.595(15) 1 d P D 8
O27 O 0.4828(15) -0.0827(14) 0.3963(8) 0.040(6) Uiso 0.595(15) 1 d P D 8
O28 O 0.6224(14) -0.0378(13) 0.3933(9) 0.040(6) Uiso 0.595(15) 1 d P D 8
O1S O 0.1977(18) 0.1094(16) -0.0320(11) 0.116(9) Uiso 1 1 d . . .
Cl3 Cl 0.1873(5) 0.6352(4) 0.4063(4) 0.089(3) Uani 1 1 d D . .
O31 O 0.1513(14) 0.6207(13) 0.3560(6) 0.109(8) Uiso 1 1 d D . .
O32 O 0.2843(7) 0.5858(9) 0.4041(6) 0.054(4) Uiso 1 1 d D . .
O33 O 0.1426(12) 0.5941(11) 0.4478(7) 0.086(6) Uiso 1 1 d D . .
O34 O 0.1634(11) 0.7203(8) 0.4197(7) 0.085(5) Uiso 1 1 d D . .
Cl4 Cl 0.8183(4) -0.1221(4) 0.8968(3) 0.061(2) Uani 1 1 d D . .
O41 O 0.8452(11) -0.1929(9) 0.9348(6) 0.067(5) Uiso 1 1 d D . .
O42 O 0.7217(7) -0.0767(8) 0.8989(6) 0.051(4) Uiso 1 1 d D . .
O43 O 0.8661(13) -0.0734(12) 0.9201(8) 0.118(8) Uiso 1 1 d D . .
O44 O 0.8558(17) -0.1415(16) 0.8402(7) 0.166(12) Uiso 1 1 d D . .
Cl5 Cl 0.1760(5) 0.1123(4) 0.1054(3) 0.068(2) Uani 1 1 d D . .
O51 O 0.1499(12) 0.1754(10) 0.0610(6) 0.076(6) Uiso 1 1 d D . .
O53 O 0.2722(8) 0.0602(9) 0.1004(7) 0.066(5) Uiso 1 1 d D . .
O52 O 0.1273(10) 0.0581(9) 0.1101(7) 0.071(5) Uiso 1 1 d D . .
O54 O 0.1613(9) 0.1534(8) 0.1598(5) 0.053(4) Uiso 1 1 d D . .
Cl6 Cl 0.8180(5) 0.3748(5) 0.5869(4) 0.083(3) Uani 1 1 d D . .
O61 O 0.8488(14) 0.3533(13) 0.6424(6) 0.099(7) Uiso 1 1 d D . .
O62 O 0.7194(8) 0.4175(11) 0.5858(8) 0.085(6) Uiso 1 1 d D . .
O63 O 0.8577(14) 0.4330(12) 0.5630(9) 0.122(8) Uiso 1 1 d D . .
O64 O 0.8512(12) 0.3043(10) 0.5499(7) 0.101(6) Uiso 1 1 d D . .
H1S H 0.1882 0.1296 -0.0011 0.174 Uiso 1 1 calc R . .
C1S C 0.2844(15) 0.0958(14) -0.0512(9) 0.060(6) Uiso 1 1 d . . .
H1S1 H 0.2994 0.1398 -0.0391 0.090 Uiso 1 1 calc R . .
H1S2 H 0.2876 0.0957 -0.0910 0.090 Uiso 1 1 calc R . .
H1S3 H 0.3267 0.0422 -0.0367 0.090 Uiso 1 1 calc R . .
O2S O 1.006(2) 0.4642(19) 0.5995(12) 0.176(12) Uiso 1 1 d . . .
H2S H 1.0004 0.5130 0.6012 0.264 Uiso 1 1 calc R . .
C2S C 0.9498(16) 0.4476(14) 0.6431(9) 0.049(6) Uiso 1 1 d . . .
H2S1 H 0.9786 0.3895 0.6556 0.074 Uiso 1 1 calc R . .
H2S2 H 0.8913 0.4588 0.6293 0.074 Uiso 1 1 calc R . .
H2S3 H 0.9422 0.4833 0.6735 0.074 Uiso 1 1 calc R . .
O1W O 0.0500(19) 0.5357(17) 0.3677(11) 0.130(10) Uiso 1 1 d . . .
O2W O 0.0145(10) 0.6182(9) 0.2606(6) 0.062(4) Uiso 1 1 d . . .
O3W O 0.9659(12) -0.1615(11) 0.7608(7) 0.087(5) Uiso 1 1 d . . .
O4W O 0.186(3) 0.619(3) -0.441(2) 0.046(13) Uiso 0.25 1 d P . .
O5W O 0.9716(15) 0.4355(14) -0.2283(9) 0.118(7) Uiso 1 1 d . . .
O6W O 0.043(2) 0.083(2) 0.2598(13) 0.068(9) Uiso 0.50 1 d P . .
O7W O 0.7062(12) 0.7107(11) 0.2938(7) 0.076(5) Uiso 1 1 d . . .
O8W O 0.7994(14) 0.3961(13) 0.3512(8) 0.105(6) Uiso 1 1 d . . .
O9W O 0.8062(13) -0.1161(11) 0.0430(8) 0.065(5) Uiso 1 1 d . . .
O10W O 0.983(2) -0.0199(18) 0.8666(12) 0.061(8) Uiso 0.50 1 d P . .
O11W O 0.2809(15) 0.7567(14) -0.2149(9) 0.116(7) Uiso 1 1 d . . .
O12W O 0.071(2) 0.682(2) -0.2712(13) 0.060(9) Uiso 0.50 1 d P . .
O13W O 0.239(3) 0.298(3) -0.2883(18) 0.113(15) Uiso 0.50 1 d P . .
O14W O 0.771(2) 0.2447(19) 0.2439(13) 0.068(9) Uiso 0.50 1 d P . .
O15W O 0.919(5) 0.291(4) 0.277(3) 0.07(2) Uiso 0.25 1 d P . .

loop_
_atom_site_aniso_label
_atom_site_aniso_U_11
_atom_site_aniso_U_22
_atom_site_aniso_U_33
_atom_site_aniso_U_23
_atom_site_aniso_U_13
_atom_site_aniso_U_12
Cl5 0.046(4) 0.026(3) 0.112(7) -0.006(4) -0.023(4) 0.007(3)
Cl3 0.041(4) 0.063(4) 0.148(8) -0.069(5) 0.006(5) 0.000(4)
Cl4 0.038(4) 0.040(3) 0.098(6) -0.001(4) -0.002(4) -0.009(3)
Cl6 0.036(4) 0.061(4) 0.132(8) -0.013(5) -0.031(4) 0.004(3)
Cd10 0.0244(11) 0.0271(12) 0.0319(13) 0.0056(10) -0.0093(9) -0.0145(9)
Cd11 0.0236(11) 0.0199(11) 0.0508(15) 0.0004(10) -0.0219(10) -0.0062(9)
Cd12 0.0166(10) 0.0176(11) 0.0402(14) -0.0007(9) -0.0062(9) -0.0047(8)
Cd13 0.0178(11) 0.0135(10) 0.0443(14) -0.0015(9) -0.0057(9) -0.0027(8)
Cd14 0.0198(11) 0.0213(11) 0.0374(14) -0.0027(10) -0.0020(9) -0.0020(9)
Cd15 0.0263(12) 0.0246(11) 0.0378(14) 0.0006(9) -0.0131(10) -0.0126(9)
Cd16 0.0270(13) 0.0240(12) 0.0493(16) 0.0020(11) -0.0159(11) -0.0089(10)
Cd17 0.0152(11) 0.0150(11) 0.0444(15) -0.0020(10) -0.0085(9) -0.0007(8)
Cd18 0.0198(12) 0.0193(12) 0.0486(16) -0.0022(10) -0.0035(10) -0.0014(9)
Cd19 0.0171(10) 0.0185(11) 0.0327(13) -0.0010(9) -0.0055(9) -0.0008(8)
Cl11 0.031(3) 0.036(3) 0.047(4) 0.001(3) -0.013(3) -0.004(3)
Cl12 0.025(3) 0.048(3) 0.042(4) -0.005(3) -0.011(3) -0.005(3)
Cd20 0.0164(11) 0.0435(14) 0.0254(12) -0.0025(9) -0.0027(8) -0.0172(10)
Cd21 0.0163(11) 0.0136(10) 0.0346(13) 0.0000(8) -0.0024(9) -0.0034(8)
Cd22 0.0136(10) 0.0103(10) 0.0283(12) 0.0004(8) -0.0074(9) 0.0048(8)
Cd23 0.0098(10) 0.0156(11) 0.0329(13) -0.0040(9) -0.0061(8) -0.0021(8)
Cd24 0.0120(10) 0.0358(13) 0.0359(13) 0.0005(10) -0.0084(8) -0.0074(9)
Cd25 0.0270(12) 0.0745(19) 0.0214(12) 0.0084(11) -0.0111(9) -0.0363(13)
Cd26 0.0133(10) 0.0116(10) 0.0322(13) 0.0026(8) -0.0013(8) 0.0025(8)
Cd27 0.0136(10) 0.0139(10) 0.0292(12) 0.0013(8) -0.0055(9) -0.0050(8)
Cd28 0.0080(10) 0.0173(11) 0.0343(13) 0.0001(9) -0.0013(8) -0.0045(8)
Cd29 0.0067(10) 0.0274(12) 0.0424(14) -0.0117(10) -0.0063(8) 0.0068(8)
Cl21 0.030(4) 0.075(4) 0.041(4) -0.029(3) -0.018(3) 0.008(3)
Cl22 0.064(11) 0.20(2) 0.065(10) 0.060(11) 0.034(8) 0.092(12)

loop_
_atom_type_symbol
_atom_type_description
_atom_type_scat_dispersion_real
_atom_type_scat_dispersion_imag
_atom_type_scat_source
C C 0.0033 0.0016 'International Tables Vol C Tables 4.2.6.8 and 6.1.1.4'
H H 0.0000 0.0000 'International Tables Vol C Tables 4.2.6.8 and 6.1.1.4'
N N 0.0061 0.0033 'International Tables Vol C Tables 4.2.6.8 and 6.1.1.4'
O O 0.0106 0.0060 'International Tables Vol C Tables 4.2.6.8 and 6.1.1.4'
Cd Cd -0.8075 1.2024 'International Tables Vol C Tables 4.2.6.8 and 6.1.1.4'
Cl Cl 0.1484 0.1585 'International Tables Vol C Tables 4.2.6.8 and 6.1.1.4'

loop_
_geom_angle_atom_site_label_1
_geom_angle_atom_site_label_2
_geom_angle_atom_site_label_3
_geom_angle
O53 Cl5 O51 109.9(10)
O53 Cl5 O52 108.7(9)
O51 Cl5 O52 115.7(10)
O53 Cl5 O54 105.6(9)
O51 Cl5 O54 110.0(9)
O52 Cl5 O54 106.4(9)
O34 Cl3 O32 112.5(10)
O34 Cl3 O31 117.4(12)
O32 Cl3 O31 107.7(10)
O34 Cl3 O33 110.6(10)
O32 Cl3 O33 109.4(10)
O31 Cl3 O33 98.1(10)
O41 Cl4 O42 110.5(9)
O41 Cl4 O44 114.8(12)
O42 Cl4 O44 112.4(12)
O41 Cl4 O43 100.1(10)
O42 Cl4 O43 112.5(10)
O44 Cl4 O43 105.9(12)
O61 Cl6 O62 112.0(11)
O61 Cl6 O64 114.5(11)
O62 Cl6 O64 109.8(11)
O61 Cl6 O63 106.4(11)
O62 Cl6 O63 108.9(11)
O64 Cl6 O63 104.9(12)
O191 Cd10 N102 105.8(5)
O191 Cd10 O111 148.2(4)
N102 Cd10 O111 102.8(5)
O191 Cd10 N101 86.8(5)
N102 Cd10 N101 71.6(4)
O111 Cd10 N101 89.2(5)
O191 Cd10 O2 98.2(5)
N102 Cd10 O2 144.8(6)
O111 Cd10 O2 64.2(5)
N101 Cd10 O2 136.2(5)
O191 Cd10 O101 76.8(4)
N102 Cd10 O101 138.1(4)
O111 Cd10 O101 72.7(4)
N101 Cd10 O101 66.7(3)
O2 Cd10 O101 72.1(5)
O101 Cd11 O121 151.1(5)
O101 Cd11 N112 100.5(6)
O121 Cd11 N112 107.2(6)
O101 Cd11 N111 89.3(5)
O121 Cd11 N111 91.1(6)
N112 Cd11 N111 73.0(4)
O101 Cd11 O16 80.0(5)
O121 Cd11 O16 110.2(6)
N112 Cd11 O16 84.6(6)
N111 Cd11 O16 153.0(6)
O101 Cd11 O2 78.9(6)
O121 Cd11 O2 78.6(6)
N112 Cd11 O2 157.3(6)
N111 Cd11 O2 129.5(5)
O16 Cd11 O2 72.9(7)
O101 Cd11 O111 76.3(4)
O121 Cd11 O111 77.1(5)
N112 Cd11 O111 140.8(4)
N111 Cd11 O111 68.0(4)
O16 Cd11 O111 131.6(6)
O2 Cd11 O111 61.5(5)
O111 Cd12 O131 154.3(5)
O111 Cd12 N122 100.4(6)
O131 Cd12 N122 102.9(6)
O111 Cd12 N121 86.0(5)
O131 Cd12 N121 92.0(6)
N122 Cd12 N121 70.0(4)
O111 Cd12 O2 64.4(5)
O131 Cd12 O2 100.3(6)
N122 Cd12 O2 145.6(6)
N121 Cd12 O2 134.1(6)
O111 Cd12 O121 75.9(5)
O131 Cd12 O121 79.9(5)
N122 Cd12 O121 136.1(4)
N121 Cd12 O121 66.1(4)
O2 Cd12 O121 72.8(5)
O121 Cd13 O141 155.8(5)
O121 Cd13 O18 107.4(6)
O141 Cd13 O18 83.6(6)
O121 Cd13 N132 106.7(5)
O141 Cd13 N132 96.1(5)
O18 Cd13 N132 81.2(6)
O121 Cd13 N131 88.5(5)
O141 Cd13 N131 91.3(5)
O18 Cd13 N131 151.2(6)
N132 Cd13 N131 71.2(4)
O121 Cd13 O1 101.0(5)
O141 Cd13 O1 62.9(5)
O18 Cd13 O1 66.8(7)
N132 Cd13 O1 142.6(6)
N131 Cd13 O1 134.8(5)
O121 Cd13 O131 79.5(6)
O141 Cd13 O131 78.4(5)
O18 Cd13 O131 139.3(6)
N132 Cd13 O131 136.5(4)
N131 Cd13 O131 65.9(3)
O1 Cd13 O131 72.6(5)
O151 Cd14 O131 153.3(5)
O151 Cd14 N142 106.4(6)
O131 Cd14 N142 97.8(6)
O151 Cd14 O1 80.0(6)
O131 Cd14 O1 81.1(6)
N142 Cd14 O1 159.8(6)
O151 Cd14 N141 91.8(6)
O131 Cd14 N141 85.4(6)
N142 Cd14 N141 71.2(4)
O1 Cd14 N141 128.5(5)
O151 Cd14 O141 74.7(5)
O131 Cd14 O141 79.8(5)
N142 Cd14 O141 138.3(5)
O1 Cd14 O141 61.6(5)
N141 Cd14 O141 67.1(4)
O161 Cd15 O141 148.9(5)
O161 Cd15 N152 104.4(6)
O141 Cd15 N152 103.7(6)
O161 Cd15 N151 90.1(6)
O141 Cd15 N151 85.1(6)
N152 Cd15 N151 74.1(4)
O161 Cd15 O1 100.2(6)
O141 Cd15 O1 64.0(5)
N152 Cd15 O1 141.5(6)
N151 Cd15 O1 135.2(6)
O161 Cd15 O151 76.0(5)
O141 Cd15 O151 73.7(5)
N152 Cd15 O151 143.0(4)
N151 Cd15 O151 68.9(4)
O1 Cd15 O151 71.7(5)
O171 Cd16 N162 108.8(7)
O171 Cd16 O151 150.5(5)
N162 Cd16 O151 99.9(6)
O171 Cd16 N161 93.9(5)
N162 Cd16 N161 71.6(5)
O151 Cd16 N161 88.8(6)
O171 Cd16 O161 79.2(5)
N162 Cd16 O161 139.0(5)
O151 Cd16 O161 74.7(5)
N161 Cd16 O161 67.8(4)
O17 Cd17 O181 95.8(8)
O17 Cd17 N172 73.7(7)
O181 Cd17 N172 106.9(6)
O17 Cd17 O161 97.5(8)
O181 Cd17 O161 154.0(5)
N172 Cd17 O161 98.3(6)
O17 Cd17 N171 145.1(7)
O181 Cd17 N171 93.7(5)
N172 Cd17 N171 71.3(4)
O161 Cd17 N171 88.1(5)
O17 Cd17 O3 81.6(8)
O181 Cd17 O3 70.7(6)
N172 Cd17 O3 154.9(6)
O161 Cd17 O3 89.3(6)
N171 Cd17 O3 133.2(6)
O17 Cd17 O171 146.5(7)
O181 Cd17 O171 79.0(5)
N172 Cd17 O171 139.6(4)
O161 Cd17 O171 77.6(5)
N171 Cd17 O171 68.4(3)
O3 Cd17 O171 65.4(6)
O171 Cd18 O191 153.8(4)
O171 Cd18 N182 104.7(7)
O191 Cd18 N182 100.4(7)
O171 Cd18 N181 91.3(6)
O191 Cd18 N181 89.9(6)
N182 Cd18 N181 71.1(5)
O171 Cd18 O3 70.6(6)
O191 Cd18 O3 90.1(6)
N182 Cd18 O3 153.1(7)
N181 Cd18 O3 134.1(6)
O171 Cd18 O181 78.4(5)
O191 Cd18 O181 77.8(4)
N182 Cd18 O181 139.2(5)
N181 Cd18 O181 68.2(4)
O3 Cd18 O181 67.1(6)
O181 Cd19 N192 100.8(6)
O181 Cd19 O101 153.4(4)
N192 Cd19 O101 105.5(6)
O181 Cd19 N191 89.2(6)
N192 Cd19 N191 74.0(4)
O101 Cd19 N191 94.1(6)
O181 Cd19 O191 78.8(4)
N192 Cd19 O191 142.1(4)
O101 Cd19 O191 78.0(4)
N191 Cd19 O191 68.1(4)
O181 Cd19 O16 110.5(5)
N192 Cd19 O16 84.9(6)
O101 Cd19 O16 76.3(5)
N191 Cd19 O16 153.7(6)
O191 Cd19 O16 131.3(6)
C100 O101 Cd11 128.2(13)
C100 O101 Cd19 113.2(12)
Cd11 O101 Cd19 106.5(5)
C100 O101 Cd10 112.6(8)
Cd11 O101 Cd10 96.9(5)
Cd19 O101 Cd10 92.7(4)
O101 C100 C105 122.3(12)
O101 C100 C101 121.7(12)
C105 C100 C101 115.5(11)
C102 C101 C100 122.9(14)
C102 C101 H101 118.6
C100 C101 H101 118.6
C103 C102 C101 119.0(14)
C103 C102 H102 120.5
C101 C102 H102 120.5
C102 C103 C104 119.1(14)
C102 C103 H103 120.5
C104 C103 H103 120.5
C103 C104 C105 120.3(13)
C103 C104 H104 119.8
C105 C104 H104 119.8
C100 C105 C104 122.0(11)
C100 C105 N101 115.5(11)
C104 C105 N101 121.7(11)
C106 N101 C105 121.5(12)
C106 N101 Cd10 116.8(9)
C105 N101 Cd10 121.7(8)
N101 C106 C107 112.6(13)
N101 C106 H106 123.7
C107 C106 H106 123.7
N102 C107 N103 108.0
N102 C107 C106 124.5(11)
N103 C107 C106 126.3(11)
C107 N102 C108 108.0
C107 N102 Cd10 111.5(8)
C108 N102 Cd10 139.6(8)
N102 C108 C109 108.0
N102 C108 H108 126.0
C109 C108 H108 126.0
N103 C109 C108 108.0
N103 C109 H109 126.0
C108 C109 H109 126.0
C109 N103 C107 108.0
C110 O111 Cd12 117.5(11)
C110 O111 Cd10 124.1(11)
Cd12 O111 Cd10 102.4(4)
C110 O111 Cd11 114.6(8)
Cd12 O111 Cd11 96.8(4)
Cd10 O111 Cd11 96.5(4)
O111 C110 C115 121.6(11)
O111 C110 C111 119.0(11)
C115 C110 C111 119.3(11)
C112 C111 C110 117.3(12)
C112 C111 H111 121.4
C110 C111 H111 121.4
C113 C112 C111 123.0(13)
C113 C112 H112 118.5
C111 C112 H112 118.5
C114 C113 C112 118.5(13)
C114 C113 H113 120.8
C112 C113 H113 120.8
C113 C114 C115 119.3(12)
C113 C114 H114 120.3
C115 C114 H114 120.3
C110 C115 N111 115.5(11)
C110 C115 C114 120.8(11)
N111 C115 C114 123.3(11)
C116 N111 C115 124.8(12)
C116 N111 Cd11 114.8(10)
C115 N111 Cd11 120.2(9)
N111 C116 C117 117.6(14)
N111 C116 H116 121.2
C117 C116 H116 121.2
N112 C117 N113 109.3(11)
N112 C117 C116 123.4(13)
N113 C117 C116 126.7(14)
C117 N112 C118 106.7(11)
C117 N112 Cd11 110.4(9)
C118 N112 Cd11 140.0(12)
C119 C118 N112 108.3(12)
C119 C118 H118 125.9
N112 C118 H118 125.9
N113 C119 C118 106.7(13)
N113 C119 H119 126.6
C118 C119 H119 126.6
C119 N113 C117 108.0(12)
C119 N113 H11A 126.0
C117 N113 H11A 126.0
C120 O121 Cd11 127.1(13)
C120 O121 Cd13 112.0(12)
Cd11 O121 Cd13 109.2(5)
C120 O121 Cd12 114.2(8)
Cd11 O121 Cd12 95.0(5)
Cd13 O121 Cd12 93.2(5)
O121 C120 C125 122.3(11)
O121 C120 C121 118.1(11)
C125 C120 C121 119.0(10)
C122 C121 C120 117.1(12)
C122 C121 H121 121.5
C120 C121 H121 121.5
C123 C122 C121 123.1(14)
C123 C122 H122 118.5
C121 C122 H122 118.5
C124 C123 C122 118.8(14)
C124 C123 H123 120.6
C122 C123 H123 120.6
C123 C124 C125 120.8(13)
C123 C124 H124 119.6
C125 C124 H124 119.6
C120 C125 C124 120.0(10)
C120 C125 N121 114.9(10)
C124 C125 N121 125.0(11)
C126 N121 C125 123.8(12)
C126 N121 Cd12 115.6(9)
C125 N121 Cd12 120.6(8)
N121 C126 C127 114.1(13)
N121 C126 H126 122.9
C127 C126 H126 122.9
N122 C127 N123 107.6(10)
N122 C127 C126 124.7(12)
N123 C127 C126 126.4(14)
C127 N122 C128 109.0(11)
C127 N122 Cd12 113.9(9)
C128 N122 Cd12 133.2(12)
C129 C128 N122 107.4(12)
C129 C128 H128 126.3
N122 C128 H128 126.3
C128 C129 N123 106.2(13)
C128 C129 H129 126.9
N123 C129 H129 126.9
C129 N123 C127 107.2(12)
C129 N123 H12A 126.4
C127 N123 H12A 126.4
C130 O131 Cd14 121.6(14)
C130 O131 Cd12 120.2(13)
Cd14 O131 Cd12 108.3(5)
C130 O131 Cd13 114.4(8)
Cd14 O131 Cd13 92.7(5)
Cd12 O131 Cd13 92.2(5)
O131 C130 C135 123.1(11)
O131 C130 C131 116.7(11)
C135 C130 C131 120.1(10)
C132 C131 C130 119.6(12)
C132 C131 H131 120.2
C130 C131 H131 120.2
C131 C132 C133 120.4(13)
C131 C132 H132 119.8
C133 C132 H132 119.8
C132 C133 C134 120.5(14)
C132 C133 H133 119.7
C134 C133 H133 119.7
C133 C134 C135 120.5(13)
C133 C134 H134 119.7
C135 C134 H134 119.7
C130 C135 N131 115.7(11)
C130 C135 C134 118.8(11)
N131 C135 C134 125.4(11)
C136 N131 C135 126.2(12)
C136 N131 Cd13 112.8(9)
C135 N131 Cd13 120.8(8)
N131 C136 C137 118.8(13)
N131 C136 H136 120.6
C137 C136 H136 120.6
N132 C137 N133 106.8(10)
N132 C137 C136 124.6(12)
N133 C137 C136 128.7(13)
C137 N132 C138 111.3(10)
C137 N132 Cd13 112.6(8)
C138 N132 Cd13 136.2(10)
C139 C138 N132 105.6(11)
C139 C138 H138 127.2
N132 C138 H138 127.2
N133 C139 C138 107.1(12)
N133 C139 H139 126.5
C138 C139 H139 126.5
C137 N133 C139 109.3(11)
C137 N133 H13A 125.3
C139 N133 H13A 125.3
C140 O141 Cd15 126.6(12)
C140 O141 Cd13 114.4(12)
Cd15 O141 Cd13 104.8(5)
C140 O141 Cd14 115.9(8)
Cd15 O141 Cd14 95.6(5)
Cd13 O141 Cd14 93.6(5)
O141 C140 C145 121.3(11)
O141 C140 C141 117.8(11)
C145 C140 C141 120.3(11)
C142 C141 C140 118.6(12)
C142 C141 H141 120.7
C140 C141 H141 120.7
C143 C142 C141 120.8(13)
C143 C142 H142 119.6
C141 C142 H142 119.6
C142 C143 C144 121.4(14)
C142 C143 H143 119.3
C144 C143 H143 119.3
C143 C144 C145 119.1(13)
C143 C144 H144 120.5
C145 C144 H144 120.5
C140 C145 N141 117.8(11)
C140 C145 C144 118.8(11)
N141 C145 C144 122.8(11)
C146 N141 C145 130.9(13)
C146 N141 Cd14 111.6(10)
C145 N141 Cd14 117.4(9)
N141 C146 C147 119.7(14)
N141 C146 H146 120.2
C147 C146 H146 120.2
N142 C147 N143 109.5(11)
N142 C147 C146 124.6(13)
N143 C147 C146 125.2(13)
C147 N142 C148 108.4(11)
C147 N142 Cd14 112.5(9)
C148 N142 Cd14 138.6(12)
N142 C148 C149 106.7(12)
N142 C148 H148 126.6
C149 C148 H148 126.6
N143 C149 C148 108.9(13)
N143 C149 H149 125.5
C148 C149 H149 125.5
C149 N143 C147 105.5(12)
C150 O151 Cd14 121.3(11)
C150 O151 Cd16 123.5(11)
Cd14 O151 Cd16 103.9(5)
C150 O151 Cd15 111.8(8)
Cd14 O151 Cd15 96.3(5)
Cd16 O151 Cd15 93.3(5)
O151 C150 C155 122.8(11)
O151 C150 C151 117.7(11)
C155 C150 C151 119.2(11)
C152 C151 C150 118.8(13)
C152 C151 H151 120.6
C150 C151 H151 120.6
C153 C152 C151 122.1(14)
C153 C152 H152 119.0
C151 C152 H152 119.0
C152 C153 C154 118.5(15)
C152 C153 H153 120.8
C154 C153 H153 120.8
C153 C154 C155 119.7(14)
C153 C154 H154 120.1
C155 C154 H154 120.1
C150 C155 N151 117.1(11)
C150 C155 C154 120.4(11)
N151 C155 C154 122.6(12)
C156 N151 C155 126.7(13)
C156 N151 Cd15 113.5(10)
C155 N151 Cd15 118.8(9)
N151 C156 C157 116.5(13)
N151 C156 H156 121.8
C157 C156 H156 121.8
N152 C157 N153 109.3(8)
N152 C157 C156 127.0(11)
N153 C157 C156 123.8(13)
C158 N152 C157 108.0
C158 N152 Cd15 143.6(7)
C157 N152 Cd15 108.3(7)
N152 C158 C159 108.2(8)
N152 C158 H158 125.9
C159 C158 H158 125.9
N153 C159 C158 108.8(12)
N153 C159 H159 125.6
C158 C159 H159 125.6
C159 N153 C157 105.6(12)
C160 O161 Cd15 124.4(14)
C160 O161 Cd17 119.2(15)
Cd15 O161 Cd17 102.0(5)
C160 O161 Cd16 114.6(9)
Cd15 O161 Cd16 97.2(5)
Cd17 O161 Cd16 93.4(5)
O161 C160 C165 120.7(12)
O161 C160 C161 120.2(12)
C165 C160 C161 118.8(11)
C162 C161 C160 117.4(13)
C162 C161 H161 121.3
C160 C161 H161 121.3
C163 C162 C161 122.8(14)
C163 C162 H162 118.6
C161 C162 H162 118.6
C162 C163 C164 119.8(15)
C162 C163 H163 120.1
C164 C163 H163 120.1
C163 C164 C165 117.6(14)
C163 C164 H164 121.2
C165 C164 H164 121.2
C160 C165 N161 116.8(11)
C160 C165 C164 122.3(12)
N161 C165 C164 120.3(12)
C166 N161 C165 124.6(13)
C166 N161 Cd16 116.1(10)
C165 N161 Cd16 118.5(9)
N161 C166 C167 113.3(13)
N161 C166 H166 123.4
C167 C166 H166 123.4
N162 C167 N163 108.2(11)
N162 C167 C166 125.9(13)
N163 C167 C166 125.8(14)
C167 N162 C168 107.1(12)
C167 N162 Cd16 109.9(11)
C168 N162 Cd16 133.7(14)
C169 C168 N162 107.2(12)
C169 C168 H168 126.4
N162 C168 H168 126.4
N163 C169 C168 107.3(12)
N163 C169 H169 126.4
C168 C169 H169 126.4
C169 N163 C167 108.0(12)
C169 N163 H16A 126.0
C167 N163 H16A 126.0
C170 O171 Cd18 117.8(12)
C170 O171 Cd16 118.4(12)
Cd18 O171 Cd16 110.6(5)
C170 O171 Cd17 114.4(8)
Cd18 O171 Cd17 95.2(5)
Cd16 O171 Cd17 95.9(4)
O171 C170 C175 120.5(11)
O171 C170 C171 119.2(12)
C175 C170 C171 118.6(11)
C172 C171 C170 119.0(13)
C172 C171 H171 120.5
C170 C171 H171 120.5
C171 C172 C173 121.6(14)
C171 C172 H172 119.2
C173 C172 H172 119.2
C174 C173 C172 119.9(14)
C174 C173 H173 120.0
C172 C173 H173 120.0
C173 C174 C175 119.6(13)
C173 C174 H174 120.2
C175 C174 H174 120.2
C170 C175 N171 116.2(11)
C170 C175 C174 120.1(11)
N171 C175 C174 122.5(12)
C176 N171 C175 126.0(12)
C176 N171 Cd17 115.9(9)
C175 N171 Cd17 118.0(8)
N171 C176 C177 114.5(12)
N171 C176 H176 122.8
C177 C176 H176 122.8
N172 C177 N173 108.8(10)
N172 C177 C176 124.5(12)
N173 C177 C176 126.4(12)
C177 N172 C178 107.2(11)
C177 N172 Cd17 111.6(9)
C178 N172 Cd17 137.2(12)
N172 C178 C179 107.6(12)
N172 C178 H178 126.2
C179 C178 H178 126.2
N173 C179 C178 107.0(12)
N173 C179 H179 126.5
C178 C179 H179 126.5
C179 N173 C177 108.8(11)
C179 N173 H17A 125.6
C177 N173 H17A 125.6
C180 O181 Cd17 112.2(11)
C180 O181 Cd19 123.6(12)
Cd17 O181 Cd19 112.6(4)
C180 O181 Cd18 113.0(8)
Cd17 O181 Cd18 95.3(5)
Cd19 O181 Cd18 95.1(4)
O181 C180 C185 121.5(11)
O181 C180 C181 118.1(11)
C185 C180 C181 120.0(11)
C182 C181 C180 117.1(13)
C182 C181 H181 121.5
C180 C181 H181 121.5
C183 C182 C181 122.7(14)
C183 C182 H182 118.6
C181 C182 H182 118.6
C184 C183 C182 119.4(15)
C184 C183 H183 120.3
C182 C183 H183 120.3
C183 C184 C185 119.8(13)
C183 C184 H184 120.1
C185 C184 H184 120.1
N181 C185 C180 118.4(11)
N181 C185 C184 121.0(12)
C180 C185 C184 120.7(11)
C186 N181 C185 124.6(13)
C186 N181 Cd18 116.8(10)
C185 N181 Cd18 118.3(9)
N181 C186 C187 113.2(13)
N181 C186 H186 123.4
C187 C186 H186 123.4
N182 C187 N183 110.0(10)
N182 C187 C186 125.7(13)
N183 C187 C186 124.3(13)
C187 N182 C188 107.7(11)
C187 N182 Cd18 112.8(9)
C188 N182 Cd18 136.8(12)
C189 C188 N182 107.0(12)
C189 C188 H188 126.5
N182 C188 H188 126.5
N183 C189 C188 107.5(12)
N183 C189 H189 126.2
C188 C189 H189 126.2
C189 N183 C187 106.6(11)
C189 N183 H18A 126.7
C187 N183 H18A 126.7
C190 O191 Cd18 118.2(12)
C190 O191 Cd10 121.6(12)
Cd18 O191 Cd10 105.4(4)
C190 O191 Cd19 114.4(8)
Cd18 O191 Cd19 95.6(4)
Cd10 O191 Cd19 96.5(4)
O191 C190 C195 121.7(11)
O191 C190 C191 124.4(11)
C195 C190 C191 113.8(10)
C192 C191 C190 120.6(13)
C192 C191 H191 119.7
C190 C191 H191 119.7
C193 C192 C191 124.1(14)
C193 C192 H192 118.0
C191 C192 H192 118.0
C194 C193 C192 115.8(13)
C194 C193 H193 122.1
C192 C193 H193 122.1
C193 C194 C195 121.6(14)
C193 C194 H194 119.2
C195 C194 H194 119.2
C194 C195 C190 123.9(11)
C194 C195 N191 121.8(12)
C190 C195 N191 113.9(11)
C196 N191 C195 123.8(12)
C196 N191 Cd19 114.4(9)
C195 N191 Cd19 121.6(9)
N191 C196 C197 116.4(13)
N191 C196 H196 121.8
C197 C196 H196 121.8
N192 C197 N193 111.7(10)
N192 C197 C196 125.9(13)
N193 C197 C196 122.3(13)
C197 N192 C198 106.8(11)
C197 N192 Cd19 109.0(9)
C198 N192 Cd19 143.8(11)
N192 C198 C199 107.2(12)
N192 C198 H198 126.4
C199 C198 H198 126.4
N193 C199 C198 108.9(13)
N193 C199 H199 125.6
C198 C199 H199 125.6
C199 N193 C197 103.9(12)
O1 C1 O3 130(2)
O1 C1 O2 113.9(17)
O3 C1 O2 115.2(18)
C1 O1 Cd14 125.3(14)
C1 O1 Cd15 122.4(15)
Cd14 O1 Cd15 93.9(6)
C1 O1 Cd13 122.5(14)
Cd14 O1 Cd13 91.9(6)
Cd15 O1 Cd13 91.9(6)
C1 O2 Cd10 123.4(13)
C1 O2 Cd11 133.5(13)
Cd10 O2 Cd11 92.2(7)
C1 O2 Cd12 115.1(13)
Cd10 O2 Cd12 90.7(6)
Cd11 O2 Cd12 90.6(6)
C1 O3 Cd18 136.2(17)
C1 O3 Cd17 132.2(17)
Cd18 O3 Cd17 91.4(8)
O14' Cl11 O12' 115.2(18)
O14' Cl11 O13' 107.8(18)
O12' Cl11 O13' 109(2)
O14' Cl11 O11' 101.8(15)
O12' Cl11 O11' 112.5(18)
O13' Cl11 O11' 110.2(19)
O11 Cl11 O14 115.2(15)
O11 Cl11 O12 106.1(14)
O11 Cl11 O13 111.8(14)
O14 Cl11 O13 106.7(10)
O12 Cl11 O13 111.8(10)
O15 Cl12 O16 115.4(11)
O15 Cl12 O18 112.6(10)
O16 Cl12 O18 109.9(11)
O15 Cl12 O17 103.5(12)
O16 Cl12 O17 106.4(12)
O18 Cl12 O17 108.5(12)
Cl12 O16 Cd11 134.8(12)
Cl12 O16 Cd19 126.6(12)
Cd11 O16 Cd19 94.8(5)
Cl12 O17 Cd17 149.5(16)
Cl12 O18 Cd13 143.3(12)
O211 Cd20 O291 150.2(5)
O211 Cd20 N202 107.0(6)
O291 Cd20 N202 101.3(6)
O211 Cd20 N201 90.6(5)
O291 Cd20 N201 89.6(5)
N202 Cd20 N201 71.8(4)
O211 Cd20 O6 73.0(5)
O291 Cd20 O6 85.1(5)
N202 Cd20 O6 155.4(6)
N201 Cd20 O6 132.4(5)
O211 Cd20 O201 76.2(5)
O291 Cd20 O201 76.7(5)
N202 Cd20 O201 137.9(5)
N201 Cd20 O201 66.2(4)
O6 Cd20 O201 66.6(5)
O221 Cd21 N212 106.3(6)
O221 Cd21 O201 152.5(5)
N212 Cd21 O201 99.9(5)
O221 Cd21 N211 93.8(6)
N212 Cd21 N211 73.0(4)
O201 Cd21 N211 85.9(6)
O221 Cd21 O22 112.8(6)
N212 Cd21 O22 84.9(7)
O201 Cd21 O22 77.4(6)
N211 Cd21 O22 149.5(7)
O221 Cd21 O6 88.8(6)
N212 Cd21 O6 147.5(6)
O201 Cd21 O6 72.9(6)
N211 Cd21 O6 135.8(5)
O22 Cd21 O6 62.7(7)
O221 Cd21 O211 78.0(5)
N212 Cd21 O211 140.1(4)
O201 Cd21 O211 76.5(5)
N211 Cd21 O211 67.2(4)
O22 Cd21 O211 131.0(6)
O6 Cd21 O211 70.3(5)
O231 Cd22 N222 109.4(6)
O231 Cd22 O211 151.5(5)
N222 Cd22 O211 98.4(6)
O231 Cd22 N221 94.4(6)
N222 Cd22 N221 72.9(4)
O211 Cd22 N221 88.1(6)
O231 Cd22 O221 80.2(5)
N222 Cd22 O221 140.7(5)
O211 Cd22 O221 74.4(5)
N221 Cd22 O221 68.4(4)
N232 Cd23 O24 81.1(7)
N232 Cd23 N231 73.7(4)
O24 Cd23 N231 151.9(7)
N232 Cd23 O241 100.6(6)
O24 Cd23 O241 81.2(7)
N231 Cd23 O241 91.2(6)
N232 Cd23 O221 107.1(6)
O24 Cd23 O221 109.5(7)
N231 Cd23 O221 90.0(6)
O241 Cd23 O221 151.5(5)
N232 Cd23 O4 145.0(6)
O24 Cd23 O4 65.4(8)
N231 Cd23 O4 135.2(6)
O241 Cd23 O4 65.6(5)
O221 Cd23 O4 94.1(5)
N232 Cd23 O231 141.9(4)
O24 Cd23 O231 135.0(7)
N231 Cd23 O231 68.2(4)
O241 Cd23 O231 78.2(5)
O221 Cd23 O231 75.8(5)
O4 Cd23 O231 69.7(5)
O231 Cd24 O251 153.4(5)
O231 Cd24 N242 106.3(5)
O251 Cd24 N242 100.1(5)
O231 Cd24 N241 94.5(6)
O251 Cd24 N241 91.5(6)
N242 Cd24 N241 71.2(4)
O231 Cd24 O4 74.8(6)
O251 Cd24 O4 81.6(6)
N242 Cd24 O4 158.4(6)
N241 Cd24 O4 130.3(5)
O231 Cd24 O241 81.4(5)
O251 Cd24 O241 77.1(5)
N242 Cd24 O241 138.4(4)
N241 Cd24 O241 67.4(4)
O4 Cd24 O241 63.1(5)
O241 Cd25 O261 148.3(5)
O241 Cd25 N252 102.4(6)
O261 Cd25 N252 107.5(6)
O241 Cd25 N251 91.4(6)
O261 Cd25 N251 88.5(6)
N252 Cd25 N251 71.6(4)
O241 Cd25 O251 75.6(5)
O261 Cd25 O251 75.4(5)
N252 Cd25 O251 137.8(4)
N251 Cd25 O251 66.4(4)
O241 Cd25 O24 76.6(5)
O261 Cd25 O24 113.2(5)
N252 Cd25 O24 89.6(7)
N251 Cd25 O24 155.2(6)
O251 Cd25 O24 129.0(6)
O251 Cd26 N262 102.0(6)
O251 Cd26 O271 156.3(5)
N262 Cd26 O271 99.6(6)
O251 Cd26 N261 92.1(6)
N262 Cd26 N261 71.1(5)
O271 Cd26 N261 85.9(6)
O251 Cd26 O261 78.1(5)
N262 Cd26 O261 138.7(5)
O271 Cd26 O261 79.4(5)
N261 Cd26 O261 67.7(4)
O23 Cd27 O261 97.0(9)
O23 Cd27 N272 74.6(9)
O261 Cd27 N272 99.4(6)
O23 Cd27 O281 96.2(9)
O261 Cd27 O281 153.4(5)
N272 Cd27 O281 106.4(6)
O23 Cd27 O5 81.6(9)
O261 Cd27 O5 85.4(6)
N272 Cd27 O5 156.1(6)
O281 Cd27 O5 73.8(6)
O23 Cd27 N271 146.6(8)
O261 Cd27 N271 88.2(5)
N272 Cd27 N271 72.0(4)
O281 Cd27 N271 93.3(5)
O5 Cd27 N271 131.8(6)
O23 Cd27 O271 147.1(8)
O261 Cd27 O271 81.1(5)
N272 Cd27 O271 138.2(4)
O281 Cd27 O271 75.3(5)
O5 Cd27 O271 65.6(6)
N271 Cd27 O271 66.2(4)
O271 Cd28 O291 151.8(5)
O271 Cd28 N282 106.0(6)
O291 Cd28 N282 98.9(6)
O271 Cd28 N281 86.4(5)
O291 Cd28 N281 89.9(5)
N282 Cd28 N281 69.8(4)
O271 Cd28 O5 70.9(6)
O291 Cd28 O5 91.3(6)
N282 Cd28 O5 156.6(6)
N281 Cd28 O5 131.5(6)
O271 Cd28 O281 77.3(5)
O291 Cd28 O281 75.8(5)
N282 Cd28 O281 134.3(4)
N281 Cd28 O281 64.9(3)
O5 Cd28 O281 68.5(6)
O201 Cd29 N292 101.1(5)
O201 Cd29 O281 154.5(5)
N292 Cd29 O281 100.5(5)
O201 Cd29 N291 88.1(6)
N292 Cd29 N291 75.2(4)
O281 Cd29 N291 84.4(5)
O201 Cd29 O22 80.2(6)
N292 Cd29 O22 80.7(7)
O281 Cd29 O22 116.8(6)
N291 Cd29 O22 150.6(7)
O201 Cd29 O291 78.8(5)
N292 Cd29 O291 143.0(4)
O281 Cd29 O291 75.8(5)
N291 Cd29 O291 67.7(4)
O22 Cd29 O291 134.5(6)
C200 O201 Cd29 121.6(12)
C200 O201 Cd21 123.2(12)
Cd29 O201 Cd21 103.7(5)
C200 O201 Cd20 114.9(8)
Cd29 O201 Cd20 93.5(5)
Cd21 O201 Cd20 92.6(5)
O201 C200 C205 119.2(12)
O201 C200 C201 123.2(12)
C205 C200 C201 116.5(11)
C202 C201 C200 120.1(13)
C202 C201 H201 119.9
C200 C201 H201 119.9
C201 C202 C203 123.0(14)
C201 C202 H202 118.5
C203 C202 H202 118.5
C204 C203 C202 115.5(13)
C204 C203 H203 122.3
C202 C203 H203 122.3
C203 C204 C205 123.3(13)
C203 C204 H204 118.3
C205 C204 H204 118.3
C204 C205 N201 120.7(11)
C204 C205 C200 120.9(11)
N201 C205 C200 117.3(11)
C206 N201 C205 126.5(12)
C206 N201 Cd20 113.4(10)
C205 N201 Cd20 119.8(8)
N201 C206 C207 115.4(14)
N201 C206 H206 122.3
C207 C206 H206 122.3
N202 C207 N203 111.8(11)
N202 C207 C206 126.3(13)
N203 C207 C206 121.9(14)
C207 N202 C208 105.9(11)
C207 N202 Cd20 111.3(9)
C208 N202 Cd20 138.8(12)
C209 C208 N202 107.3(12)
C209 C208 H208 126.4
N202 C208 H208 126.4
C208 C209 N203 110.0(13)
C208 C209 H209 125.0
N203 C209 H209 125.0
C209 N203 C207 103.9(12)
C210 O211 Cd20 118.7(12)
C210 O211 Cd22 118.3(12)
Cd20 O211 Cd22 106.3(5)
C210 O211 Cd21 116.1(8)
Cd20 O211 Cd21 98.6(5)
Cd22 O211 Cd21 94.6(5)
O211 C210 C215 120.2(11)
O211 C210 C211 119.9(11)
C215 C210 C211 119.7(11)
C212 C211 C210 119.8(12)
C212 C211 H211 120.1
C210 C211 H211 120.1
C211 C212 C213 120.3(12)
C211 C212 H212 119.9
C213 C212 H212 119.9
C214 C213 C212 120.0(13)
C214 C213 H213 120.0
C212 C213 H213 120.0
C213 C214 C215 121.4(12)
C213 C214 H214 119.3
C215 C214 H214 119.3
N211 C215 C210 115.6(11)
N211 C215 C214 125.6(12)
C210 C215 C214 118.1(11)
C216 N211 C215 125.8(13)
C216 N211 Cd21 113.4(10)
C215 N211 Cd21 120.8(9)
N211 C216 C217 116.4(14)
N211 C216 H216 121.8
C217 C216 H216 121.8
N212 C217 N213 109.5(10)
N212 C217 C216 126.2(12)
N213 C217 C216 124.3(12)
C217 N212 C218 107.4(10)
C217 N212 Cd21 110.6(8)
C218 N212 Cd21 140.8(11)
C219 C218 N212 108.5(12)
C219 C218 H218 125.7
N212 C218 H218 125.7
N213 C219 C218 106.5(12)
N213 C219 H219 126.7
C218 C219 H219 126.7
C219 N213 C217 108.0(11)
C219 N213 H21A 126.0
C217 N213 H21A 126.0
C220 O221 Cd21 123.6(15)
C220 O221 Cd23 112.6(14)
Cd21 O221 Cd23 109.2(6)
C220 O221 Cd22 112.5(9)
Cd21 O221 Cd22 99.5(5)
Cd23 O221 Cd22 95.2(6)
O221 C220 C225 123.3(12)
O221 C220 C221 120.7(12)
C225 C220 C221 116.0(11)
C222 C221 C220 120.2(13)
C222 C221 H221 119.9
C220 C221 H221 119.9
C221 C222 C223 122.6(13)
C221 C222 H222 118.7
C223 C222 H222 118.7
C224 C223 C222 118.6(13)
C224 C223 H223 120.7
C222 C223 H223 120.7
C223 C224 C225 118.5(13)
C223 C224 H224 120.7
C225 C224 H224 120.7
C220 C225 N221 115.0(11)
C220 C225 C224 124.0(11)
N221 C225 C224 120.9(11)
C226 N221 C225 125.7(13)
C226 N221 Cd22 114.1(9)
C225 N221 Cd22 119.8(9)
N221 C226 C227 117.2(13)
N221 C226 H226 121.4
C227 C226 H226 121.4
N222 C227 N223 108.9(10)
N222 C227 C226 123.3(12)
N223 C227 C226 127.3(12)
C227 N222 C228 108.2(10)
C227 N222 Cd22 111.8(8)
C228 N222 Cd22 138.8(10)
N222 C228 C229 108.9(11)
N222 C228 H228 125.5
C229 C228 H228 125.5
N223 C229 C228 106.1(11)
N223 C229 H229 126.9
C228 C229 H229 126.9
C229 N223 C227 107.8(11)
C229 N223 H22A 126.1
C227 N223 H22A 126.1
C230 O231 Cd22 114.4(14)
C230 O231 Cd24 119.9(14)
Cd22 O231 Cd24 113.8(5)
C230 O231 Cd23 112.4(8)
Cd22 O231 Cd23 97.6(5)
Cd24 O231 Cd23 94.4(5)
O231 C230 C235 121.5(11)
O231 C230 C231 118.3(11)
C235 C230 C231 120.2(11)
C232 C231 C230 115.6(12)
C232 C231 H231 122.2
C230 C231 H231 122.2
C233 C232 C231 124.3(14)
C233 C232 H232 117.8
C231 C232 H232 117.8
C232 C233 C234 120.3(14)
C232 C233 H233 119.8
C234 C233 H233 119.8
C233 C234 C235 117.4(13)
C233 C234 H234 121.3
C235 C234 H234 121.3
C230 C235 N231 118.7(11)
C230 C235 C234 121.9(11)
N231 C235 C234 119.3(11)
C236 N231 C235 126.6(13)
C236 N231 Cd23 114.1(10)
C235 N231 Cd23 119.2(9)
N231 C236 C237 116.7(14)
N231 C236 H236 121.7
C237 C236 H236 121.7
N232 C237 N233 112.4(11)
N232 C237 C236 125.1(13)
N233 C237 C236 122.5(13)
C237 N232 C239 106.2(11)
C237 N232 Cd23 109.8(9)
C239 N232 Cd23 143.9(11)
C238 C239 N232 107.9(12)
C238 C239 H239 126.0
N232 C239 H239 126.0
C239 C238 N233 108.6(12)
C239 C238 H238 125.7
N233 C238 H238 125.7
C237 N233 C238 104.4(11)
C237 N233 H23A 127.8
C238 N233 H23A 127.8
C240 O241 Cd25 123.9(11)
C240 O241 Cd23 115.8(11)
Cd25 O241 Cd23 105.5(4)
C240 O241 Cd24 113.3(8)
Cd25 O241 Cd24 99.0(4)
Cd23 O241 Cd24 94.3(4)
O241 C240 C245 124.4(11)
O241 C240 C241 119.9(11)
C245 C240 C241 115.2(11)
C242 C241 C240 119.4(13)
C242 C241 H241 120.3
C240 C241 H241 120.3
C241 C242 C243 125.4(15)
C241 C242 H242 117.3
C243 C242 H242 117.3
C244 C243 C242 114.4(14)
C244 C243 H243 122.8
C242 C243 H243 122.8
C243 C244 C245 121.1(13)
C243 C244 H244 119.5
C245 C244 H244 119.5
C240 C245 C244 123.2(11)
C240 C245 N241 113.0(11)
C244 C245 N241 123.8(11)
C246 N241 C245 121.0(12)
C246 N241 Cd24 117.3(10)
C245 N241 Cd24 121.5(9)
N241 C246 C247 115.4(14)
N241 C246 H246 122.3
C247 C246 H246 122.3
N242 C247 N243 110.1(8)
N242 C247 C246 124.8(12)
N243 C247 C246 124.9(13)
C247 N242 C248 108.0
C247 N242 Cd24 109.8(8)
C248 N242 Cd24 140.4(8)
N242 C248 C249 106.5(8)
N242 C248 H248 126.7
C249 C248 H248 126.7
N243 C249 C248 109.0(12)
N243 C249 H249 125.5
C248 C249 H249 125.5
C249 N243 C247 105.7(11)
C250 O251 Cd26 114.1(10)
C250 O251 Cd24 126.1(11)
Cd26 O251 Cd24 107.5(5)
C250 O251 Cd25 113.4(8)
Cd26 O251 Cd25 95.4(5)
Cd24 O251 Cd25 94.6(5)
O251 C250 C255 121.1(11)
O251 C250 C251 120.1(11)
C255 C250 C251 118.6(10)
C252 C251 C250 118.0(12)
C252 C251 H251 121.0
C250 C251 H251 121.0
C253 C252 C251 123.0(14)
C253 C252 H252 118.5
C251 C252 H252 118.5
C252 C253 C254 119.4(15)
C252 C253 H253 120.3
C254 C253 H253 120.3
C253 C254 C255 119.6(13)
C253 C254 H254 120.2
C255 C254 H254 120.2
C250 C255 C254 120.8(11)
C250 C255 N251 116.3(11)
C254 C255 N251 121.8(12)
C256 N251 C255 121.9(13)
C256 N251 Cd25 115.3(10)
C255 N251 Cd25 122.1(9)
N251 C256 C257 117.1(14)
N251 C256 H256 121.4
C257 C256 H256 121.4
N252 C257 N253 110.6(11)
N252 C257 C256 122.3(13)
N253 C257 C256 126.9(14)
C257 N252 C258 108.0(11)
C257 N252 Cd25 111.7(9)
C258 N252 Cd25 139.5(12)
C259 C258 N252 106.5(13)
C259 C258 H258 126.8
N252 C258 H258 126.8
C258 C259 N253 110.1(13)
C258 C259 H259 125.0
N253 C259 H259 125.0
C257 N253 C259 104.7(12)
C257 N253 H25A 127.6
C259 N253 H25A 127.6
C260 O261 Cd27 119.8(12)
C260 O261 Cd25 117.0(11)
Cd27 O261 Cd25 110.1(5)
C260 O261 Cd26 114.4(8)
Cd27 O261 Cd26 94.3(5)
Cd25 O261 Cd26 96.6(5)
O261 C260 C265 121.4(11)
O261 C260 C261 119.6(12)
C265 C260 C261 118.7(11)
C262 C261 C260 118.3(13)
C262 C261 H261 120.9
C260 C261 H261 120.9
C263 C262 C261 123.3(15)
C263 C262 H262 118.3
C261 C262 H262 118.3
C264 C263 C262 117.7(15)
C264 C263 H263 121.2
C262 C263 H263 121.2
C263 C264 C265 120.7(15)
C263 C264 H264 119.6
C265 C264 H264 119.6
N261 C265 C260 116.9(11)
N261 C265 C264 122.0(13)
C260 C265 C264 120.4(12)
C266 N261 C265 125.5(13)
C266 N261 Cd26 114.8(10)
C265 N261 Cd26 118.9(9)
N261 C266 C267 115.2(13)
N261 C266 H266 122.4
C267 C266 H266 122.4
N262 C267 N263 110.0(11)
N262 C267 C266 125.8(14)
N263 C267 C266 124.0(14)
C267 N262 C268 107.6(11)
C267 N262 Cd26 112.2(9)
C268 N262 Cd26 140.0(11)
N262 C268 C269 107.5(12)
N262 C268 H268 126.3
C269 C268 H268 126.3
N263 C269 C268 107.1(12)
N263 C269 H269 126.4
C268 C269 H269 126.4
C269 N263 C267 106.1(12)
C269 N263 H26A 127.0
C267 N263 H26A 127.0
C270 O271 Cd28 124.5(11)
C270 O271 Cd26 119.2(12)
Cd28 O271 Cd26 103.4(5)
C270 O271 Cd27 115.9(8)
Cd28 O271 Cd27 96.6(5)
Cd26 O271 Cd27 90.0(4)
O271 C270 C275 121.1(11)
O271 C270 C271 119.3(11)
C275 C270 C271 119.0(11)
C272 C271 C270 121.8(13)
C272 C271 H271 119.1
C270 C271 H271 119.1
C271 C272 C273 117.6(14)
C271 C272 H272 121.2
C273 C272 H272 121.2
C274 C273 C272 120.7(15)
C274 C273 H273 119.6
C272 C273 H273 119.6
C273 C274 C275 122.1(13)
C273 C274 H274 119.0
C275 C274 H274 119.0
C274 C275 C270 118.3(11)
C274 C275 N271 125.1(12)
C270 C275 N271 116.6(11)
C276 N271 C275 127.3(13)
C276 N271 Cd27 111.9(9)
C275 N271 Cd27 119.8(8)
N271 C276 C277 116.4(12)
N271 C276 H276 121.8
C277 C276 H276 121.8
N272 C277 N273 110.2(10)
N272 C277 C276 126.2(12)
N273 C277 C276 123.4(12)
C277 N272 C278 107.2(11)
C277 N272 Cd27 110.4(9)
C278 N272 Cd27 140.4(13)
C279 C278 N272 107.5(13)
C279 C278 H278 126.2
N272 C278 H278 126.2
N273 C279 C278 107.8(13)
N273 C279 H279 126.1
C278 C279 H279 126.1
C279 N273 C277 106.7(11)
C280 O281 Cd29 127.4(12)
C280 O281 Cd27 114.2(11)
Cd29 O281 Cd27 104.1(4)
C280 O281 Cd28 117.1(8)
Cd29 O281 Cd28 94.3(4)
Cd27 O281 Cd28 93.1(4)
O281 C280 C285 120.1(11)
O281 C280 C281 119.3(11)
C285 C280 C281 120.5(11)
C282 C281 C280 117.7(13)
C282 C281 H281 121.2
C280 C281 H281 121.2
C283 C282 C281 122.4(15)
C283 C282 H282 118.8
C281 C282 H282 118.8
C282 C283 C284 119.9(14)
C282 C283 H283 120.0
C284 C283 H283 120.0
C283 C284 C285 118.9(13)
C283 C284 H284 120.5
C285 C284 H284 120.5
C280 C285 C284 120.2(11)
C280 C285 N281 115.9(11)
C284 C285 N281 123.8(11)
C286 N281 C285 122.8(11)
C286 N281 Cd28 116.2(9)
C285 N281 Cd28 120.8(8)
N281 C286 C287 115.9(12)
N281 C286 H286 122.0
C287 C286 H286 122.0
N282 C287 N283 110.6(10)
N282 C287 C286 123.2(11)
N283 C287 C286 126.2(12)
C287 N282 C288 106.4(10)
C287 N282 Cd28 114.8(8)
C288 N282 Cd28 138.0(10)
C289 C288 N282 107.7(11)
C289 C288 H288 126.2
N282 C288 H288 126.2
N283 C289 C288 109.0(12)
N283 C289 H289 125.5
C288 C289 H289 125.5
C289 N283 C287 105.7(11)
C289 N283 H28A 127.2
C287 N283 H28A 127.2
C290 O291 Cd28 118.6(12)
C290 O291 Cd20 118.8(12)
Cd28 O291 Cd20 109.7(5)
C290 O291 Cd29 114.8(8)
Cd28 O291 Cd29 96.1(5)
Cd20 O291 Cd29 94.0(5)
O291 C290 C295 120.2(11)
O291 C290 C291 121.3(11)
C295 C290 C291 118.4(11)
C292 C291 C290 121.1(13)
C292 C291 H291 119.4
C290 C291 H291 119.4
C291 C292 C293 121.1(14)
C291 C292 H292 119.4
C293 C292 H292 119.4
C294 C293 C292 117.3(14)
C294 C293 H293 121.4
C292 C293 H293 121.4
C293 C294 C295 123.8(14)
C293 C294 H294 118.1
C295 C294 H294 118.1
N291 C295 C290 118.4(11)
N291 C295 C294 123.4(12)
C290 C295 C294 117.5(11)
C296 N291 C295 129.7(13)
C296 N291 Cd29 111.5(10)
C295 N291 Cd29 118.7(9)
N291 C296 C297 115.8(14)
N291 C296 H296 122.1
C297 C296 H296 122.1
N292 C297 N293 109.5(10)
N292 C297 C296 128.5(12)
N293 C297 C296 121.9(13)
C297 N292 C298 109.4(11)
C297 N292 Cd29 108.2(8)
C298 N292 Cd29 141.9(11)
N292 C298 C299 105.9(12)
N292 C298 H298 127.1
C299 C298 H298 127.1
N293 C299 C298 108.9(13)
N293 C299 H299 125.6
C298 C299 H299 125.6
C299 N293 C297 105.6(12)
O6 C2 O5 110.9(18)
O6 C2 O4 117(2)
O5 C2 O4 130(2)
C2 O4 Cd23 130.2(16)
C2 O4 Cd24 129.2(16)
Cd23 O4 Cd24 91.5(6)
C2 O6 Cd21 140.8(16)
C2 O6 Cd20 129.7(15)
Cd21 O6 Cd20 88.8(6)
C2 O5 Cd27 133.6(17)
C2 O5 Cd28 131.7(17)
Cd27 O5 Cd28 93.6(8)
O21 Cl21 O22 115.3(13)
O21 Cl21 O24 116.5(13)
O22 Cl21 O24 112.8(13)
O21 Cl21 O23 103.3(13)
O22 Cl21 O23 98.4(13)
O24 Cl21 O23 108.0(14)
Cl21 O22 Cd29 128.7(14)
Cl21 O22 Cd21 132.2(14)
Cd29 O22 Cd21 94.2(5)
Cl21 O23 Cd27 154(2)
Cl21 O24 Cd23 138.0(15)
Cl21 O24 Cd25 119.5(14)
Cd23 O24 Cd25 93.5(6)
O25' Cl2' O26' 114.9(13)
O25' Cl2' O27' 109.3(12)
O26' Cl2' O27' 107.3(13)
O25' Cl2' O28' 112.1(12)
O26' Cl2' O28' 103.1(13)
O27' Cl2' O28' 109.8(12)
O26 Cl22 O27 110(2)
O26 Cl22 O28 120(2)
O27 Cl22 O28 119.5(18)
O26 Cl22 O25 101.2(19)
O27 Cl22 O25 91.7(18)
O28 Cl22 O25 108.8(15)
C1S O1S H1S 109.5
O1S C1S H1S1 109.5
O1S C1S H1S2 109.5
H1S1 C1S H1S2 109.5
O1S C1S H1S3 109.5
H1S1 C1S H1S3 109.5
H1S2 C1S H1S3 109.5
C2S O2S H2S 109.5
O2S C2S H2S1 109.5
O2S C2S H2S2 109.5
H2S1 C2S H2S2 109.5
O2S C2S H2S3 109.5
H2S1 C2S H2S3 109.5
H2S2 C2S H2S3 109.5

loop_
_geom_bond_atom_site_label_1
_geom_bond_atom_site_label_2
_geom_bond_distance
Cd10 O191 2.249(12)
Cd10 N102 2.253(12)
Cd10 O111 2.295(12)
Cd10 N101 2.369(14)
Cd10 O2 2.47(2)
Cd10 O101 2.573(12)
Cd11 O101 2.183(12)
Cd11 O121 2.246(15)
Cd11 N112 2.313(14)
Cd11 N111 2.338(14)
Cd11 O16 2.402(18)
Cd11 O2 2.477(19)
Cd11 O111 2.484(11)
Cd12 O111 2.244(13)
Cd12 O131 2.279(17)
Cd12 N122 2.286(14)
Cd12 N121 2.423(14)
Cd12 O2 2.50(2)
Cd12 O121 2.547(13)
Cd13 O121 2.270(16)
Cd13 O141 2.283(16)
Cd13 O18 2.287(16)
Cd13 N132 2.336(12)
Cd13 N131 2.444(13)
Cd13 O1 2.515(19)
Cd13 O131 2.576(14)
Cd14 O151 2.201(14)
Cd14 O131 2.265(17)
Cd14 N142 2.305(15)
Cd14 O1 2.365(18)
Cd14 N141 2.473(15)
Cd14 O141 2.527(13)
Cd15 O161 2.232(14)
Cd15 O141 2.246(14)
Cd15 N152 2.308(11)
Cd15 N151 2.347(15)
Cd15 O1 2.477(19)
Cd15 O151 2.539(13)
Cd16 O171 2.235(13)
Cd16 N162 2.304(16)
Cd16 O151 2.348(13)
Cd16 N161 2.367(16)
Cd16 O161 2.503(14)
Cd17 O17 2.213(18)
Cd17 O181 2.214(13)
Cd17 N172 2.273(14)
Cd17 O161 2.329(16)
Cd17 N171 2.380(14)
Cd17 O3 2.47(2)
Cd17 O171 2.497(12)
Cd18 O171 2.231(14)
Cd18 O191 2.248(13)
Cd18 N182 2.281(14)
Cd18 N181 2.384(15)
Cd18 O3 2.41(2)
Cd18 O181 2.509(11)
Cd19 O181 2.231(13)
Cd19 N192 2.284(14)
Cd19 O101 2.297(13)
Cd19 N191 2.305(15)
Cd19 O191 2.474(11)
Cd19 O16 2.475(19)
O101 C100 1.355(11)
C100 C105 1.380(12)
C100 C101 1.414(12)
C101 C102 1.382(13)
C101 H101 0.9500
C102 C103 1.378(13)
C102 H102 0.9500
C103 C104 1.381(13)
C103 H103 0.9500
C104 C105 1.398(12)
C104 H104 0.9500
C105 N101 1.406(11)
N101 C106 1.298(12)
C106 C107 1.422(12)
C106 H106 0.9500
C107 N102 1.351(5)
C107 N103 1.351(5)
N102 C108 1.351(5)
C108 C109 1.351(5)
C108 H108 0.9500
C109 N103 1.351(5)
C109 H109 0.9500
O111 C110 1.335(11)
C110 C115 1.390(12)
C110 C111 1.427(12)
C111 C112 1.407(13)
C111 H111 0.9500
C112 C113 1.388(13)
C112 H112 0.9500
C113 C114 1.386(13)
C113 H113 0.9500
C114 C115 1.412(12)
C114 H114 0.9500
C115 N111 1.407(11)
N111 C116 1.277(12)
C116 C117 1.440(12)
C116 H116 0.9500
C117 N112 1.333(12)
C117 N113 1.361(12)
N112 C118 1.373(12)
C118 C119 1.372(13)
C118 H118 0.9500
C119 N113 1.343(13)
C119 H119 0.9500
N113 H11A 0.8800
O121 C120 1.351(11)
C120 C125 1.392(11)
C120 C121 1.431(12)
C121 C122 1.383(12)
C121 H121 0.9500
C122 C123 1.372(13)
C122 H122 0.9500
C123 C124 1.364(13)
C123 H123 0.9500
C124 C125 1.399(12)
C124 H124 0.9500
C125 N121 1.407(11)
N121 C126 1.291(12)
C126 C127 1.426(12)
C126 H126 0.9500
C127 N122 1.317(12)
C127 N123 1.377(12)
N122 C128 1.364(12)
C128 C129 1.362(13)
C128 H128 0.9500
C129 N123 1.364(13)
C129 H129 0.9500
N123 H12A 0.8800
O131 C130 1.354(11)
C130 C135 1.380(11)
C130 C131 1.432(12)
C131 C132 1.377(12)
C131 H131 0.9500
C132 C133 1.382(13)
C132 H132 0.9500
C133 C134 1.383(13)
C133 H133 0.9500
C134 C135 1.416(12)
C134 H134 0.9500
C135 N131 1.409(11)
N131 C136 1.276(12)
C136 C137 1.430(12)
C136 H136 0.9500
C137 N132 1.300(12)
C137 N133 1.350(12)
N132 C138 1.369(12)
C138 C139 1.362(13)
C138 H138 0.9500
C139 N133 1.357(13)
C139 H139 0.9500
N133 H13A 0.8800
O141 C140 1.349(11)
C140 C145 1.399(12)
C140 C141 1.423(12)
C141 C142 1.390(13)
C141 H141 0.9500
C142 C143 1.376(13)
C142 H142 0.9500
C143 C144 1.380(13)
C143 H143 0.9500
C144 C145 1.419(12)
C144 H144 0.9500
C145 N141 1.406(11)
N141 C146 1.253(12)
C146 C147 1.415(12)
C146 H146 0.9500
C147 N142 1.322(12)
C147 N143 1.379(12)
N142 C148 1.360(13)
C148 C149 1.369(13)
C148 H148 0.9500
C149 N143 1.351(13)
C149 H149 0.9500
O151 C150 1.342(11)
C150 C155 1.391(11)
C150 C151 1.420(12)
C151 C152 1.401(13)
C151 H151 0.9500
C152 C153 1.387(13)
C152 H152 0.9500
C153 C154 1.388(13)
C153 H153 0.9500
C154 C155 1.427(13)
C154 H154 0.9500
C155 N151 1.408(11)
N151 C156 1.292(12)
C156 C157 1.424(12)
C156 H156 0.9500
C157 N152 1.334(8)
C157 N153 1.372(12)
N152 C158 1.334(8)
C158 C159 1.354(13)
C158 H158 0.9500
C159 N153 1.352(13)
C159 H159 0.9500
O161 C160 1.341(12)
C160 C165 1.386(12)
C160 C161 1.427(12)
C161 C162 1.404(13)
C161 H161 0.9500
C162 C163 1.365(13)
C162 H162 0.9500
C163 C164 1.395(13)
C163 H163 0.9500
C164 C165 1.408(12)
C164 H164 0.9500
C165 N161 1.401(11)
N161 C166 1.295(12)
C166 C167 1.435(12)
C166 H166 0.9500
C167 N162 1.332(12)
C167 N163 1.357(12)
N162 C168 1.372(13)
C168 C169 1.367(13)
C168 H168 0.9500
C169 N163 1.348(13)
C169 H169 0.9500
N163 H16A 0.8800
O171 C170 1.360(11)
C170 C175 1.405(12)
C170 C171 1.420(12)
C171 C172 1.389(13)
C171 H171 0.9500
C172 C173 1.393(13)
C172 H172 0.9500
C173 C174 1.369(13)
C173 H173 0.9500
C174 C175 1.416(12)
C174 H174 0.9500
C175 N171 1.411(11)
N171 C176 1.282(11)
C176 C177 1.414(11)
C176 H176 0.9500
C177 N172 1.336(12)
C177 N173 1.358(12)
N172 C178 1.360(13)
C178 C179 1.390(13)
C178 H178 0.9500
C179 N173 1.323(12)
C179 H179 0.9500
N173 H17A 0.8800
O181 C180 1.358(11)
C180 C185 1.380(12)
C180 C181 1.429(12)
C181 C182 1.389(13)
C181 H181 0.9500
C182 C183 1.381(13)
C182 H182 0.9500
C183 C184 1.379(13)
C183 H183 0.9500
C184 C185 1.400(12)
C184 H184 0.9500
C185 N181 1.377(11)
N181 C186 1.287(12)
C186 C187 1.435(12)
C186 H186 0.9500
C187 N182 1.313(12)
C187 N183 1.364(12)
N182 C188 1.371(13)
C188 C189 1.371(13)
C188 H188 0.9500
C189 N183 1.363(13)
C189 H189 0.9500
N183 H18A 0.8800
O191 C190 1.330(11)
C190 C195 1.401(12)
C190 C191 1.416(12)
C191 C192 1.390(13)
C191 H191 0.9500
C192 C193 1.383(13)
C192 H192 0.9500
C193 C194 1.359(13)
C193 H193 0.9500
C194 C195 1.391(12)
C194 H194 0.9500
C195 N191 1.410(11)
N191 C196 1.285(12)
C196 C197 1.419(12)
C196 H196 0.9500
C197 N192 1.315(12)
C197 N193 1.373(12)
N192 C198 1.358(12)
C198 C199 1.366(13)
C198 H198 0.9500
C199 N193 1.360(13)
C199 H199 0.9500
C1 O1 1.25(2)
C1 O3 1.26(3)
C1 O2 1.43(3)
Cl11 O14' 1.37(2)
Cl11 O12' 1.40(4)
Cl11 O11 1.464(13)
Cl11 O13' 1.47(4)
Cl11 O14 1.473(12)
Cl11 O11' 1.49(3)
Cl11 O12 1.492(11)
Cl11 O13 1.505(12)
Cl12 O15 1.456(12)
Cl12 O16 1.462(12)
Cl12 O18 1.497(12)
Cl12 O17 1.505(13)
Cd20 O211 2.185(14)
Cd20 O291 2.267(15)
Cd20 N202 2.268(14)
Cd20 N201 2.410(14)
Cd20 O6 2.587(18)
Cd20 O201 2.593(13)
Cd21 O221 2.090(15)
Cd21 N212 2.261(13)
Cd21 O201 2.302(14)
Cd21 N211 2.380(16)
Cd21 O22 2.46(2)
Cd21 O6 2.480(18)
Cd21 O211 2.482(13)
Cd22 O231 2.164(16)
Cd22 N222 2.260(13)
Cd22 O211 2.287(14)
Cd22 N221 2.349(14)
Cd22 O221 2.496(14)
Cd23 N232 2.263(13)
Cd23 O24 2.31(2)
Cd23 N231 2.327(15)
Cd23 O241 2.329(13)
Cd23 O221 2.332(16)
Cd23 O4 2.460(19)
Cd23 O231 2.564(14)
Cd24 O231 2.245(16)
Cd24 O251 2.247(14)
Cd24 N242 2.340(11)
Cd24 N241 2.353(14)
Cd24 O4 2.475(18)
Cd24 O241 2.489(12)
Cd25 O241 2.200(13)
Cd25 O261 2.279(14)
Cd25 N252 2.309(14)
Cd25 N251 2.355(15)
Cd25 O251 2.601(13)
Cd25 O24 2.64(2)
Cd26 O251 2.229(14)
Cd26 N262 2.302(14)
Cd26 O271 2.375(14)
Cd26 N261 2.415(16)
Cd26 O261 2.513(13)
Cd27 O23 2.16(2)
Cd27 O261 2.238(14)
Cd27 N272 2.283(14)
Cd27 O281 2.299(13)
Cd27 O5 2.40(2)
Cd27 N271 2.431(15)
Cd27 O271 2.552(13)
Cd28 O271 2.167(14)
Cd28 O291 2.214(15)
Cd28 N282 2.328(13)
Cd28 N281 2.442(13)
Cd28 O5 2.45(2)
Cd28 O281 2.561(12)
Cd29 O201 2.221(14)
Cd29 N292 2.241(13)
Cd29 O281 2.252(13)
Cd29 N291 2.366(14)
Cd29 O22 2.40(2)
Cd29 O291 2.532(12)
O201 C200 1.350(11)
C200 C205 1.406(12)
C200 C201 1.416(12)
C201 C202 1.398(13)
C201 H201 0.9500
C202 C203 1.399(13)
C202 H202 0.9500
C203 C204 1.374(12)
C203 H203 0.9500
C204 C205 1.396(12)
C204 H204 0.9500
C205 N201 1.403(11)
N201 C206 1.285(12)
C206 C207 1.408(12)
C206 H206 0.9500
C207 N202 1.328(12)
C207 N203 1.366(12)
N202 C208 1.377(12)
C208 C209 1.355(14)
C208 H208 0.9500
C209 N203 1.358(13)
C209 H209 0.9500
O211 C210 1.361(11)
C210 C215 1.400(12)
C210 C211 1.426(12)
C211 C212 1.378(12)
C211 H211 0.9500
C212 C213 1.394(12)
C212 H212 0.9500
C213 C214 1.381(12)
C213 H213 0.9500
C214 C215 1.407(12)
C214 H214 0.9500
C215 N211 1.398(11)
N211 C216 1.272(12)
C216 C217 1.412(12)
C216 H216 0.9500
C217 N212 1.318(11)
C217 N213 1.366(12)
N212 C218 1.373(12)
C218 C219 1.369(13)
C218 H218 0.9500
C219 N213 1.357(13)
C219 H219 0.9500
N213 H21A 0.8800
O221 C220 1.346(12)
C220 C225 1.387(12)
C220 C221 1.426(12)
C221 C222 1.384(13)
C221 H221 0.9500
C222 C223 1.393(13)
C222 H222 0.9500
C223 C224 1.389(13)
C223 H223 0.9500
C224 C225 1.413(12)
C224 H224 0.9500
C225 N221 1.405(11)
N221 C226 1.267(12)
C226 C227 1.430(12)
C226 H226 0.9500
C227 N222 1.327(12)
C227 N223 1.371(12)
N222 C228 1.350(12)
C228 C229 1.377(13)
C228 H228 0.9500
C229 N223 1.366(13)
C229 H229 0.9500
N223 H22A 0.8800
O231 C230 1.340(11)
C230 C235 1.367(12)
C230 C231 1.436(12)
C231 C232 1.398(12)
C231 H231 0.9500
C232 C233 1.353(13)
C232 H232 0.9500
C233 C234 1.391(13)
C233 H233 0.9500
C234 C235 1.421(12)
C234 H234 0.9500
C235 N231 1.417(11)
N231 C236 1.254(12)
C236 C237 1.431(12)
C236 H236 0.9500
C237 N232 1.313(12)
C237 N233 1.369(12)
N232 C239 1.382(12)
C239 C238 1.363(13)
C239 H239 0.9500
C238 N233 1.374(13)
C238 H238 0.9500
N233 H23A 0.8800
O241 C240 1.328(11)
C240 C245 1.386(12)
C240 C241 1.426(12)
C241 C242 1.357(13)
C241 H241 0.9500
C242 C243 1.388(13)
C242 H242 0.9500
C243 C244 1.384(13)
C243 H243 0.9500
C244 C245 1.392(12)
C244 H244 0.9500
C245 N241 1.396(11)
N241 C246 1.270(12)
C246 C247 1.412(12)
C246 H246 0.9500
C247 N242 1.342(8)
C247 N243 1.356(12)
N242 C248 1.342(8)
C248 C249 1.383(13)
C248 H248 0.9500
C249 N243 1.349(13)
C249 H249 0.9500
O251 C250 1.339(11)
C250 C255 1.396(11)
C250 C251 1.429(12)
C251 C252 1.391(12)
C251 H251 0.9500
C252 C253 1.373(13)
C252 H252 0.9500
C253 C254 1.381(13)
C253 H253 0.9500
C254 C255 1.408(12)
C254 H254 0.9500
C255 N251 1.410(11)
N251 C256 1.286(12)
C256 C257 1.421(12)
C256 H256 0.9500
C257 N252 1.339(12)
C257 N253 1.365(12)
N252 C258 1.369(13)
C258 C259 1.362(14)
C258 H258 0.9500
C259 N253 1.376(14)
C259 H259 0.9500
N253 H25A 0.8800
O261 C260 1.354(11)
C260 C265 1.400(12)
C260 C261 1.424(12)
C261 C262 1.393(13)
C261 H261 0.9500
C262 C263 1.387(13)
C262 H262 0.9500
C263 C264 1.384(13)
C263 H263 0.9500
C264 C265 1.408(13)
C264 H264 0.9500
C265 N261 1.392(11)
N261 C266 1.295(12)
C266 C267 1.418(12)
C266 H266 0.9500
C267 N262 1.319(12)
C267 N263 1.380(12)
N262 C268 1.371(12)
C268 C269 1.378(13)
C268 H268 0.9500
C269 N263 1.362(13)
C269 H269 0.9500
N263 H26A 0.8800
O271 C270 1.338(11)
C270 C275 1.397(12)
C270 C271 1.426(12)
C271 C272 1.383(13)
C271 H271 0.9500
C272 C273 1.403(13)
C272 H272 0.9500
C273 C274 1.375(13)
C273 H273 0.9500
C274 C275 1.392(12)
C274 H274 0.9500
C275 N271 1.407(11)
N271 C276 1.278(12)
C276 C277 1.415(12)
C276 H276 0.9500
C277 N272 1.332(12)
C277 N273 1.363(12)
N272 C278 1.377(13)
C278 C279 1.372(14)
C278 H278 0.9500
C279 N273 1.362(13)
C279 H279 0.9500
O281 C280 1.347(11)
C280 C285 1.390(12)
C280 C281 1.411(12)
C281 C282 1.380(13)
C281 H281 0.9500
C282 C283 1.376(13)
C282 H282 0.9500
C283 C284 1.393(13)
C283 H283 0.9500
C284 C285 1.403(12)
C284 H284 0.9500
C285 N281 1.411(11)
N281 C286 1.293(12)
C286 C287 1.433(12)
C286 H286 0.9500
C287 N282 1.337(12)
C287 N283 1.363(11)
N282 C288 1.366(12)
C288 C289 1.364(13)
C288 H288 0.9500
C289 N283 1.350(13)
C289 H289 0.9500
N283 H28A 0.8800
O291 C290 1.321(12)
C290 C295 1.402(12)
C290 C291 1.410(12)
C291 C292 1.375(13)
C291 H291 0.9500
C292 C293 1.384(13)
C292 H292 0.9500
C293 C294 1.373(13)
C293 H293 0.9500
C294 C295 1.404(13)
C294 H294 0.9500
C295 N291 1.397(11)
N291 C296 1.284(12)
C296 C297 1.435(12)
C296 H296 0.9500
C297 N292 1.303(12)
C297 N293 1.391(12)
N292 C298 1.377(12)
C298 C299 1.378(14)
C298 H298 0.9500
C299 N293 1.358(14)
C299 H299 0.9500
C2 O6 1.22(3)
C2 O5 1.25(3)
C2 O4 1.27(2)
Cl21 O21 1.450(13)
Cl21 O22 1.468(13)
Cl21 O24 1.481(13)
Cl21 O23 1.535(14)
Cl2' O25' 1.445(13)
Cl2' O26' 1.476(13)
Cl2' O27' 1.515(13)
Cl2' O28' 1.516(13)
Cl22 O26 1.44(3)
Cl22 O27 1.52(3)
Cl22 O28 1.64(3)
Cl22 O25 1.68(3)
Cl3 O34 1.449(12)
Cl3 O32 1.471(11)
Cl3 O31 1.486(12)
Cl3 O33 1.547(12)
Cl4 O41 1.454(11)
Cl4 O42 1.457(10)
Cl4 O44 1.491(13)
Cl4 O43 1.544(13)
Cl5 O53 1.470(11)
Cl5 O51 1.469(11)
Cl5 O52 1.486(11)
Cl5 O54 1.522(11)
Cl6 O61 1.464(12)
Cl6 O62 1.483(11)
Cl6 O64 1.485(12)
Cl6 O63 1.516(13)
O1S C1S 1.40(3)
O1S H1S 0.8400
C1S H1S1 0.9800
C1S H1S2 0.9800
C1S H1S3 0.9800
O2S C2S 1.47(4)
O2S H2S 0.8400
C2S H2S1 0.9800
C2S H2S2 0.9800
C2S H2S3 0.9800

loop_
_geom_hbond_atom_site_label_D
_geom_hbond_atom_site_label_H
_geom_hbond_atom_site_label_A
_geom_hbond_distance_DH
_geom_hbond_distance_HA
_geom_hbond_distance_DA
_geom_hbond_angle_DHA
_geom_hbond_site_symmetry_A
N113 H11A O61 0.88 1.89 2.77(3) 175 1_554
N123 H12A O51 0.88 1.91 2.78(2) 171 1_655
N133 H13A O42 0.88 1.82 2.68(2) 167 1_564
N163 H16A O31 0.88 1.78 2.66(3) 177 .
N173 H17A O41 0.88 1.96 2.78(2) 153 1_464
N183 H18A O53 0.88 1.85 2.73(2) 172 .
N213 H21A O44 0.88 1.97 2.83(3) 168 .
N223 H22A O34 0.88 1.88 2.74(2) 167 1_645
N233 H23A O62 0.88 1.86 2.70(2) 159 .
N253 H25A O33 0.88 1.73 2.53(2) 150 .
N263 H26A O54 0.88 1.85 2.73(2) 174 .
N283 H28A O32 0.88 1.80 2.658(19) 165 1_545
O1S H1S O51 0.84 1.73 2.57(3) 170 .

loop_
_geom_torsion_atom_site_label_1
_geom_torsion_atom_site_label_2
_geom_torsion_atom_site_label_3
_geom_torsion_atom_site_label_4
_geom_torsion
O121 Cd11 O101 C100 -119.7(13)
N112 Cd11 O101 C100 43.8(13)
N111 Cd11 O101 C100 -28.7(12)
O16 Cd11 O101 C100 126.3(13)
O2 Cd11 O101 C100 -159.3(13)
O111 Cd11 O101 C100 -96.2(12)
O121 Cd11 O101 Cd19 101.1(10)
N112 Cd11 O101 Cd19 -95.4(5)
N111 Cd11 O101 Cd19 -167.9(5)
O16 Cd11 O101 Cd19 -12.9(6)
O2 Cd11 O101 Cd19 61.5(6)
O111 Cd11 O101 Cd19 124.6(5)
O121 Cd11 O101 Cd10 6.2(12)
N112 Cd11 O101 Cd10 169.8(5)
N111 Cd11 O101 Cd10 97.2(4)
O16 Cd11 O101 Cd10 -107.7(6)
O2 Cd11 O101 Cd10 -33.3(5)
O111 Cd11 O101 Cd10 29.8(4)
O181 Cd19 O101 C100 118.1(12)
N192 Cd19 O101 C100 -52.7(10)
N191 Cd19 O101 C100 21.8(10)
O191 Cd19 O101 C100 88.4(9)
O16 Cd19 O101 C100 -133.4(11)
O181 Cd19 O101 Cd11 -95.8(10)
N192 Cd19 O101 Cd11 93.3(6)
N191 Cd19 O101 Cd11 167.8(5)
O191 Cd19 O101 Cd11 -125.6(5)
O16 Cd19 O101 Cd11 12.6(6)
O181 Cd19 O101 Cd10 2.1(11)
N192 Cd19 O101 Cd10 -168.7(4)
N191 Cd19 O101 Cd10 -94.2(4)
O191 Cd19 O101 Cd10 -27.6(3)
O16 Cd19 O101 Cd10 110.6(6)
O191 Cd10 O101 C100 -85.7(14)
N102 Cd10 O101 C100 13.3(17)
O111 Cd10 O101 C100 103.3(14)
N101 Cd10 O101 C100 6.5(13)
O2 Cd10 O101 C100 171.1(15)
O191 Cd10 O101 Cd11 137.8(5)
N102 Cd10 O101 Cd11 -123.2(7)
O111 Cd10 O101 Cd11 -33.2(4)
N101 Cd10 O101 Cd11 -130.0(6)
O2 Cd10 O101 Cd11 34.6(6)
O191 Cd10 O101 Cd19 30.9(4)
N102 Cd10 O101 Cd19 129.9(7)
O111 Cd10 O101 Cd19 -140.1(5)
N101 Cd10 O101 Cd19 123.1(6)
O2 Cd10 O101 Cd19 -72.4(6)
Cd11 O101 C100 C105 107(2)
Cd19 O101 C100 C105 -116(2)
Cd10 O101 C100 C105 -13(3)
Cd11 O101 C100 C101 -65(3)
Cd19 O101 C100 C101 72(2)
Cd10 O101 C100 C101 175.8(17)
O101 C100 C101 C102 172(2)
C105 C100 C101 C102 0(3)
C100 C101 C102 C103 10(4)
C101 C102 C103 C104 -13(4)
C102 C103 C104 C105 7(4)
O101 C100 C105 C104 -178(2)
C101 C100 C105 C104 -6(3)
O101 C100 C105 N101 13(3)
C101 C100 C105 N101 -175(2)
C103 C104 C105 C100 3(4)
C103 C104 C105 N101 171(2)
C100 C105 N101 C106 173(2)
C104 C105 N101 C106 3(3)
C100 C105 N101 Cd10 -6(3)
C104 C105 N101 Cd10 -174.8(16)
O191 Cd10 N101 C106 -101.9(17)
N102 Cd10 N101 C106 5.9(17)
O111 Cd10 N101 C106 109.6(17)
O2 Cd10 N101 C106 159.6(16)
O101 Cd10 N101 C106 -178.9(18)
O191 Cd10 N101 C105 76.4(16)
N102 Cd10 N101 C105 -175.7(17)
O111 Cd10 N101 C105 -72.0(16)
O2 Cd10 N101 C105 -22.0(19)
O101 Cd10 N101 C105 -0.5(15)
C105 N101 C106 C107 -176.4(19)
Cd10 N101 C106 C107 2(3)
N101 C106 C107 N102 -16(3)
N101 C106 C107 N103 178.5(18)
N103 C107 N102 C108 0.0
C106 C107 N102 C108 -168(3)
N103 C107 N102 Cd10 -171.3(13)
C106 C107 N102 Cd10 21(2)
O191 Cd10 N102 C107 68.4(11)
O111 Cd10 N102 C107 -97.5(11)
N101 Cd10 N102 C107 -12.6(11)
O2 Cd10 N102 C107 -160.6(12)
O101 Cd10 N102 C107 -19.2(14)
O191 Cd10 N102 C108 -98.7(18)
O111 Cd10 N102 C108 95.4(19)
N101 Cd10 N102 C108 -179.8(19)
O2 Cd10 N102 C108 32(2)
O101 Cd10 N102 C108 173.6(16)
C107 N102 C108 C109 0.0
Cd10 N102 C108 C109 167.4(19)
N102 C108 C109 N103 0.0
C108 C109 N103 C107 0.0
N102 C107 N103 C109 0.0
C106 C107 N103 C109 168(3)
O131 Cd12 O111 C110 114.7(13)
N122 Cd12 O111 C110 -40.4(10)
N121 Cd12 O111 C110 28.4(9)
O2 Cd12 O111 C110 172.2(11)
O121 Cd12 O111 C110 94.7(9)
O131 Cd12 O111 Cd10 -105.7(11)
N122 Cd12 O111 Cd10 99.1(5)
N121 Cd12 O111 Cd10 168.0(5)
O2 Cd12 O111 Cd10 -48.2(6)
O121 Cd12 O111 Cd10 -125.7(5)
O131 Cd12 O111 Cd11 -7.6(13)
N122 Cd12 O111 Cd11 -162.7(4)
N121 Cd12 O111 Cd11 -93.8(4)
O2 Cd12 O111 Cd11 50.0(5)
O121 Cd12 O111 Cd11 -27.5(4)
O191 Cd10 O111 C110 -113.7(12)
N102 Cd10 O111 C110 39.9(12)
N101 Cd10 O111 C110 -31.1(11)
O2 Cd10 O111 C110 -175.0(13)
O101 Cd10 O111 C110 -96.9(11)
O191 Cd10 O111 Cd12 110.3(8)
N102 Cd10 O111 Cd12 -96.1(5)
N101 Cd10 O111 Cd12 -167.1(5)
O2 Cd10 O111 Cd12 49.1(6)
O101 Cd10 O111 Cd12 127.1(5)
O191 Cd10 O111 Cd11 11.9(10)
N102 Cd10 O111 Cd11 165.5(4)
N101 Cd10 O111 Cd11 94.5(4)
O2 Cd10 O111 Cd11 -49.4(6)
O101 Cd10 O111 Cd11 28.7(4)
O101 Cd11 O111 C110 98.4(12)
O121 Cd11 O111 C110 -93.0(12)
N112 Cd11 O111 C110 8.6(16)
N111 Cd11 O111 C110 3.5(12)
O16 Cd11 O111 C110 161.3(12)
O2 Cd11 O111 C110 -176.9(14)
O101 Cd11 O111 Cd12 -137.2(5)
O121 Cd11 O111 Cd12 31.4(5)
N112 Cd11 O111 Cd12 133.0(8)
N111 Cd11 O111 Cd12 127.9(6)
O16 Cd11 O111 Cd12 -74.3(8)
O2 Cd11 O111 Cd12 -52.5(6)
O101 Cd11 O111 Cd10 -33.8(5)
O121 Cd11 O111 Cd10 134.8(5)
N112 Cd11 O111 Cd10 -123.6(8)
N111 Cd11 O111 Cd10 -128.7(6)
O16 Cd11 O111 Cd10 29.1(8)
O2 Cd11 O111 Cd10 50.9(6)
Cd12 O111 C110 C115 -115.3(16)
Cd10 O111 C110 C115 114.6(16)
Cd11 O111 C110 C115 -3(2)
Cd12 O111 C110 C111 67.1(15)
Cd10 O111 C110 C111 -63.0(17)
Cd11 O111 C110 C111 179.7(10)
O111 C110 C111 C112 -178.1(17)
C115 C110 C111 C112 4.3(16)
C110 C111 C112 C113 -3.4(17)
C111 C112 C113 C114 8(3)
C112 C113 C114 C115 -14(3)
O111 C110 C115 N111 -1(3)
C111 C110 C115 N111 176.6(16)
O111 C110 C115 C114 172.2(19)
C111 C110 C115 C114 -10(3)
C113 C114 C115 C110 15(3)
C113 C114 C115 N111 -172(2)
C110 C115 N111 C116 -170(2)
C114 C115 N111 C116 18(3)
C110 C115 N111 Cd11 4(2)
C114 C115 N111 Cd11 -168.4(16)
O101 Cd11 N111 C116 94.9(16)
O121 Cd11 N111 C116 -114.0(16)
N112 Cd11 N111 C116 -6.3(16)
O16 Cd11 N111 C116 29(2)
O2 Cd11 N111 C116 169.9(15)
O111 Cd11 N111 C116 170.4(17)
O101 Cd11 N111 C115 -79.7(15)
O121 Cd11 N111 C115 71.4(15)
N112 Cd11 N111 C115 179.1(17)
O16 Cd11 N111 C115 -145.7(15)
O2 Cd11 N111 C115 -4.7(19)
O111 Cd11 N111 C115 -4.2(14)
C115 N111 C116 C117 178(2)
Cd11 N111 C116 C117 4(3)
N111 C116 C117 N112 4(4)
N111 C116 C117 N113 -166(2)
N113 C117 N112 C118 -3(3)
C116 C117 N112 C118 -174(2)
N113 C117 N112 Cd11 162.3(16)
C116 C117 N112 Cd11 -9(3)
O101 Cd11 N112 C117 -78.4(16)
O121 Cd11 N112 C117 93.4(16)
N111 Cd11 N112 C117 7.7(16)
O16 Cd11 N112 C117 -157.1(17)
O2 Cd11 N112 C117 -164.7(17)
O111 Cd11 N112 C117 3(2)
O101 Cd11 N112 C118 79(2)
O121 Cd11 N112 C118 -110(2)
N111 Cd11 N112 C118 165(2)
O16 Cd11 N112 C118 0(2)
O2 Cd11 N112 C118 -8(3)
O111 Cd11 N112 C118 160(2)
C117 N112 C118 C119 -4(3)
Cd11 N112 C118 C119 -161.2(19)
N112 C118 C119 N113 8(3)
C118 C119 N113 C117 -10(3)
N112 C117 N113 C119 8(3)
C116 C117 N113 C119 179(3)
O101 Cd11 O121 C120 121.7(12)
N112 Cd11 O121 C120 -41.3(12)
N111 Cd11 O121 C120 31.2(12)
O16 Cd11 O121 C120 -131.8(12)
O2 Cd11 O121 C120 161.3(13)
O111 Cd11 O121 C120 98.2(12)
O101 Cd11 O121 Cd13 -98.9(10)
N112 Cd11 O121 Cd13 98.1(6)
N111 Cd11 O121 Cd13 170.6(5)
O16 Cd11 O121 Cd13 7.6(8)
O2 Cd11 O121 Cd13 -59.3(6)
O111 Cd11 O121 Cd13 -122.4(6)
O101 Cd11 O121 Cd12 -3.8(13)
N112 Cd11 O121 Cd12 -166.8(5)
N111 Cd11 O121 Cd12 -94.3(5)
O16 Cd11 O121 Cd12 102.7(7)
O2 Cd11 O121 Cd12 35.8(5)
O111 Cd11 O121 Cd12 -27.3(4)
O141 Cd13 O121 C120 -114.6(13)
O18 Cd13 O121 C120 131.0(10)
N132 Cd13 O121 C120 45.2(11)
N131 Cd13 O121 C120 -24.6(10)
O1 Cd13 O121 C120 -160.1(10)
O131 Cd13 O121 C120 -90.4(10)
O141 Cd13 O121 Cd11 99.5(12)
O18 Cd13 O121 Cd11 -15.0(8)
N132 Cd13 O121 Cd11 -100.7(6)
N131 Cd13 O121 Cd11 -170.6(5)
O1 Cd13 O121 Cd11 53.9(7)
O131 Cd13 O121 Cd11 123.6(6)
O141 Cd13 O121 Cd12 3.1(13)
O18 Cd13 O121 Cd12 -111.4(6)
N132 Cd13 O121 Cd12 162.9(4)
N131 Cd13 O121 Cd12 93.0(4)
O1 Cd13 O121 Cd12 -42.5(6)
O131 Cd13 O121 Cd12 27.2(4)
O111 Cd12 O121 C120 -104.0(14)
O131 Cd12 O121 C120 84.7(14)
N122 Cd12 O121 C120 -13.6(18)
N121 Cd12 O121 C120 -12.1(13)
O2 Cd12 O121 C120 -171.1(15)
O111 Cd12 O121 Cd11 30.6(5)
O131 Cd12 O121 Cd11 -140.7(6)
N122 Cd12 O121 Cd11 121.0(8)
N121 Cd12 O121 Cd11 122.5(7)
O2 Cd12 O121 Cd11 -36.5(6)
O111 Cd12 O121 Cd13 140.2(5)
O131 Cd12 O121 Cd13 -31.1(5)
N122 Cd12 O121 Cd13 -129.4(8)
N121 Cd12 O121 Cd13 -127.9(7)
O2 Cd12 O121 Cd13 73.1(6)
Cd11 O121 C120 C121 68(2)
Cd13 O121 C120 C121 -71(2)
Cd12 O121 C120 C121 -175.1(15)
O121 C120 C121 C122 178(2)
C125 C120 C121 C122 -11(3)
C120 C121 C122 C123 11(4)
C121 C122 C123 C124 -9(4)
C122 C123 C124 C125 6(4)
O121 C120 C125 C124 179(2)
C121 C120 C125 C124 8(3)
O121 C120 C125 N121 -5(3)
C121 C120 C125 N121 -175.7(18)
C123 C124 C125 C120 -5(4)
C123 C124 C125 N121 179(2)
C120 C125 N121 C126 170(2)
C124 C125 N121 C126 -14(4)
C120 C125 N121 Cd12 -8(2)
C124 C125 N121 Cd12 168.1(17)
O111 Cd12 N121 C126 -91.4(17)
O131 Cd12 N121 C126 114.2(17)
N122 Cd12 N121 C126 11.2(16)
O2 Cd12 N121 C126 -139.3(15)
O121 Cd12 N121 C126 -167.7(18)
O111 Cd12 N121 C125 86.8(15)
O131 Cd12 N121 C125 -67.6(15)
N122 Cd12 N121 C125 -170.6(17)
O2 Cd12 N121 C125 38.9(19)
O121 Cd12 N121 C125 10.5(14)
C125 N121 C126 C127 172(2)
Cd12 N121 C126 C127 -10(3)
N121 C126 C127 N122 0(4)
N121 C126 C127 N123 166(2)
N123 C127 N122 C128 3(3)
C126 C127 N122 C128 171(2)
N123 C127 N122 Cd12 -157.6(16)
C126 C127 N122 Cd12 10(3)
O111 Cd12 N122 C127 71.6(18)
O131 Cd12 N122 C127 -97.7(18)
N121 Cd12 N122 C127 -10.3(17)
O2 Cd12 N122 C127 130.9(17)
O121 Cd12 N122 C127 -9(2)
O111 Cd12 N122 C128 -83(2)
O131 Cd12 N122 C128 108(2)
N121 Cd12 N122 C128 -165(2)
O2 Cd12 N122 C128 -24(3)
O121 Cd12 N122 C128 -164(2)
C127 N122 C128 C129 7(3)
Cd12 N122 C128 C129 163(2)
N122 C128 C129 N123 -14(4)
C128 C129 N123 C127 16(3)
N122 C127 N123 C129 -12(3)
C126 C127 N123 C129 -180(3)
O151 Cd14 O131 C130 110.6(13)
N142 Cd14 O131 C130 -44.4(11)
O1 Cd14 O131 C130 156.1(12)
N141 Cd14 O131 C130 25.9(11)
O141 Cd14 O131 C130 93.5(11)
O151 Cd14 O131 Cd12 -103.6(11)
N142 Cd14 O131 Cd12 101.4(6)
O1 Cd14 O131 Cd12 -58.2(6)
N141 Cd14 O131 Cd12 171.7(6)
O141 Cd14 O131 Cd12 -120.7(6)
O151 Cd14 O131 Cd13 -10.4(13)
N142 Cd14 O131 Cd13 -165.4(5)
O1 Cd14 O131 Cd13 35.0(5)
N141 Cd14 O131 Cd13 -95.1(5)
O141 Cd14 O131 Cd13 -27.5(4)
O111 Cd12 O131 C130 -112.7(13)
N122 Cd12 O131 C130 42.2(12)
N121 Cd12 O131 C130 -27.8(11)
O2 Cd12 O131 C130 -163.3(11)
O121 Cd12 O131 C130 -93.0(11)
O111 Cd12 O131 Cd14 101.0(11)
N122 Cd12 O131 Cd14 -104.2(6)
N121 Cd12 O131 Cd14 -174.1(5)
O2 Cd12 O131 Cd14 50.3(7)
O121 Cd12 O131 Cd14 120.6(6)
O111 Cd12 O131 Cd13 7.4(13)
N122 Cd12 O131 Cd13 162.3(4)
N121 Cd12 O131 Cd13 92.3(4)
O2 Cd12 O131 Cd13 -43.2(6)
O121 Cd12 O131 Cd13 27.1(4)
O121 Cd13 O131 C130 94.0(15)
O141 Cd13 O131 C130 -95.8(15)
O18 Cd13 O131 C130 -161.5(13)
N132 Cd13 O131 C130 -9.1(19)
N131 Cd13 O131 C130 0.9(14)
O1 Cd13 O131 C130 -160.7(16)
O121 Cd13 O131 Cd14 -139.2(5)
O141 Cd13 O131 Cd14 30.9(5)
O18 Cd13 O131 Cd14 -34.7(11)
N132 Cd13 O131 Cd14 117.6(7)
N131 Cd13 O131 Cd14 127.6(7)
O1 Cd13 O131 Cd14 -34.0(5)
O121 Cd13 O131 Cd12 -30.7(5)
O141 Cd13 O131 Cd12 139.4(5)
O18 Cd13 O131 Cd12 73.8(10)
N132 Cd13 O131 Cd12 -133.9(7)
N131 Cd13 O131 Cd12 -123.9(7)
O1 Cd13 O131 Cd12 74.5(6)
Cd14 O131 C130 C135 -112(2)
Cd12 O131 C130 C135 106(2)
Cd13 O131 C130 C135 -2(3)
Cd14 O131 C130 C131 73(2)
Cd12 O131 C130 C131 -69(2)
Cd13 O131 C130 C131 -177.5(13)
O131 C130 C131 C132 176.3(19)
C135 C130 C131 C132 1(3)
C130 C131 C132 C133 0(3)
C131 C132 C133 C134 -1(4)
C132 C133 C134 C135 0(4)
O131 C130 C135 N131 2(3)
C131 C130 C135 N131 177.6(19)
O131 C130 C135 C134 -176(2)
C131 C130 C135 C134 -1(3)
C133 C134 C135 C130 1(4)
C133 C134 C135 N131 -178(2)
C130 C135 N131 C136 173(2)
C134 C135 N131 C136 -9(4)
C130 C135 N131 Cd13 -1(3)
C134 C135 N131 Cd13 177(2)
O121 Cd13 N131 C136 106.2(17)
O141 Cd13 N131 C136 -98.0(16)
O18 Cd13 N131 C136 -19(2)
N132 Cd13 N131 C136 -1.9(16)
O1 Cd13 N131 C136 -149.6(15)
O131 Cd13 N131 C136 -174.6(18)
O121 Cd13 N131 C135 -78.9(17)
O141 Cd13 N131 C135 76.9(17)
O18 Cd13 N131 C135 156.0(16)
N132 Cd13 N131 C135 172.9(18)
O1 Cd13 N131 C135 25(2)
O131 Cd13 N131 C135 0.2(16)
C135 N131 C136 C137 -171(2)
Cd13 N131 C136 C137 4(3)
N131 C136 C137 N132 -4(4)
N131 C136 C137 N133 176(3)
N133 C137 N132 C138 1(3)
C136 C137 N132 C138 -179(3)
N133 C137 N132 Cd13 -177.8(16)
C136 C137 N132 Cd13 2(3)
O121 Cd13 N132 C137 -82.6(17)
O141 Cd13 N132 C137 89.2(17)
O18 Cd13 N132 C137 171.7(18)
N131 Cd13 N132 C137 -0.1(16)
O1 Cd13 N132 C137 141.2(16)
O131 Cd13 N132 C137 10(2)
O121 Cd13 N132 C138 99(2)
O141 Cd13 N132 C138 -89(2)
O18 Cd13 N132 C138 -7(2)
N131 Cd13 N132 C138 -179(2)
O1 Cd13 N132 C138 -37(3)
O131 Cd13 N132 C138 -169(2)
C137 N132 C138 C139 0(3)
Cd13 N132 C138 C139 178.5(17)
N132 C138 C139 N133 -1(3)
N132 C137 N133 C139 -2(3)
C136 C137 N133 C139 178(3)
C138 C139 N133 C137 2(3)
O161 Cd15 O141 C140 -110.5(14)
N152 Cd15 O141 C140 43.9(13)
N151 Cd15 O141 C140 -28.4(12)
O1 Cd15 O141 C140 -175.0(14)
O151 Cd15 O141 C140 -97.8(12)
O161 Cd15 O141 Cd13 112.9(10)
N152 Cd15 O141 Cd13 -92.7(5)
N151 Cd15 O141 Cd13 -165.1(5)
O1 Cd15 O141 Cd13 48.3(6)
O151 Cd15 O141 Cd13 125.5(5)
O161 Cd15 O141 Cd14 17.7(12)
N152 Cd15 O141 Cd14 172.1(4)
N151 Cd15 O141 Cd14 99.7(5)
O1 Cd15 O141 Cd14 -46.8(5)
O151 Cd15 O141 Cd14 30.3(4)
O121 Cd13 O141 C140 117.3(13)
O18 Cd13 O141 C140 -123.6(11)
N132 Cd13 O141 C140 -43.2(10)
N131 Cd13 O141 C140 28.0(10)
O1 Cd13 O141 C140 169.3(12)
O131 Cd13 O141 C140 93.1(10)
O121 Cd13 O141 Cd15 -99.9(12)
O18 Cd13 O141 Cd15 19.1(6)
N132 Cd13 O141 Cd15 99.5(5)
N131 Cd13 O141 Cd15 170.7(5)
O1 Cd13 O141 Cd15 -48.0(6)
O131 Cd13 O141 Cd15 -124.2(5)
O121 Cd13 O141 Cd14 -3.2(13)
O18 Cd13 O141 Cd14 115.9(6)
N132 Cd13 O141 Cd14 -163.8(4)
N131 Cd13 O141 Cd14 -92.6(4)
O1 Cd13 O141 Cd14 48.7(5)
O131 Cd13 O141 Cd14 -27.5(4)
O151 Cd14 O141 C140 100.0(14)
O131 Cd14 O141 C140 -87.9(14)
N142 Cd14 O141 C140 2.4(19)
O1 Cd14 O141 C140 -173.3(16)
N141 Cd14 O141 C140 1.4(14)
O151 Cd14 O141 Cd15 -35.4(5)
O131 Cd14 O141 Cd15 136.7(6)
N142 Cd14 O141 Cd15 -133.0(9)
O1 Cd14 O141 Cd15 51.3(6)
N141 Cd14 O141 Cd15 -134.1(7)
O151 Cd14 O141 Cd13 -140.6(5)
O131 Cd14 O141 Cd13 31.5(5)
N142 Cd14 O141 Cd13 121.8(9)
O1 Cd14 O141 Cd13 -53.9(6)
N141 Cd14 O141 Cd13 120.7(7)
Cd15 O141 C140 C145 113.8(17)
Cd13 O141 C140 C145 -113.0(18)
Cd14 O141 C140 C145 -6(2)
Cd15 O141 C140 C141 -56.9(19)
Cd13 O141 C140 C141 76.3(16)
Cd14 O141 C140 C141 -176.5(10)
O141 C140 C141 C142 173.5(19)
C145 C140 C141 C142 2.8(17)
C140 C141 C142 C143 0.7(17)
C141 C142 C143 C144 3(3)
C142 C143 C144 C145 -10(3)
O141 C140 C145 N141 9(3)
C141 C140 C145 N141 179.2(18)
O141 C140 C145 C144 -180(2)
C141 C140 C145 C144 -10(3)
C143 C144 C145 C140 13(3)
C143 C144 C145 N141 -176(2)
C140 C145 N141 C146 171(3)
C144 C145 N141 C146 0(4)
C140 C145 N141 Cd14 -7(3)
C144 C145 N141 Cd14 -177.9(17)
O151 Cd14 N141 C146 112(2)
O131 Cd14 N141 C146 -94(2)
N142 Cd14 N141 C146 6(2)
O1 Cd14 N141 C146 -169.2(18)
O141 Cd14 N141 C146 -175(2)
O151 Cd14 N141 C145 -69.6(16)
O131 Cd14 N141 C145 83.8(16)
N142 Cd14 N141 C145 -176.3(18)
O1 Cd14 N141 C145 9(2)
O141 Cd14 N141 C145 3.0(15)
C145 N141 C146 C147 175(2)
Cd14 N141 C146 C147 -7(3)
N141 C146 C147 N142 4(4)
N141 C146 C147 N143 173(3)
N143 C147 N142 C148 5.0(18)
C146 C147 N142 C148 175(3)
N143 C147 N142 Cd14 -168.5(17)
C146 C147 N142 Cd14 2(3)
O151 Cd14 N142 C147 -89.8(14)
O131 Cd14 N142 C147 78.8(14)
O1 Cd14 N142 C147 164.4(18)
N141 Cd14 N142 C147 -3.6(14)
O141 Cd14 N142 C147 -4.6(19)
O151 Cd14 N142 C148 100(2)
O131 Cd14 N142 C148 -92(2)
O1 Cd14 N142 C148 -6(4)
N141 Cd14 N142 C148 -174(2)
O141 Cd14 N142 C148 -175.2(19)
C147 N142 C148 C149 1.3(19)
Cd14 N142 C148 C149 172(2)
N142 C148 C149 N143 -7(3)
C148 C149 N143 C147 10(3)
N142 C147 N143 C149 -9(3)
C146 C147 N143 C149 -180(3)
O131 Cd14 O151 C150 -107.0(14)
N142 Cd14 O151 C150 47.2(11)
O1 Cd14 O151 C150 -152.6(11)
N141 Cd14 O151 C150 -23.8(10)
O141 Cd14 O151 C150 -89.4(10)
O131 Cd14 O151 Cd16 108.4(11)
N142 Cd14 O151 Cd16 -97.5(6)
O1 Cd14 O151 Cd16 62.8(6)
N141 Cd14 O151 Cd16 -168.4(5)
O141 Cd14 O151 Cd16 125.9(5)
O131 Cd14 O151 Cd15 13.4(13)
N142 Cd14 O151 Cd15 167.5(4)
O1 Cd14 O151 Cd15 -32.2(5)
N141 Cd14 O151 Cd15 96.6(4)
O141 Cd14 O151 Cd15 30.9(4)
O171 Cd16 O151 C150 118.1(12)
N162 Cd16 O151 C150 -48.9(11)
N161 Cd16 O151 C150 22.1(11)
O161 Cd16 O151 C150 89.4(11)
O171 Cd16 O151 Cd14 -98.3(10)
N162 Cd16 O151 Cd14 94.7(6)
N161 Cd16 O151 Cd14 165.8(5)
O161 Cd16 O151 Cd14 -127.0(6)
O171 Cd16 O151 Cd15 -0.9(11)
N162 Cd16 O151 Cd15 -167.9(5)
N161 Cd16 O151 Cd15 -96.8(4)
O161 Cd16 O151 Cd15 -29.6(4)
O161 Cd15 O151 C150 -94.8(12)
O141 Cd15 O151 C150 91.9(12)
N152 Cd15 O151 C150 0.7(16)
N151 Cd15 O151 C150 0.9(11)
O1 Cd15 O151 C150 159.3(13)
O161 Cd15 O151 Cd14 137.9(5)
O141 Cd15 O151 Cd14 -35.5(5)
N152 Cd15 O151 Cd14 -126.7(8)
N151 Cd15 O151 Cd14 -126.5(7)
O1 Cd15 O151 Cd14 31.9(5)
O161 Cd15 O151 Cd16 33.4(5)
O141 Cd15 O151 Cd16 -139.9(5)
N152 Cd15 O151 Cd16 128.9(8)
N151 Cd15 O151 Cd16 129.1(7)
O1 Cd15 O151 Cd16 -72.5(6)
Cd14 O151 C150 C155 106.4(16)
Cd16 O151 C150 C155 -115.9(16)
Cd15 O151 C150 C155 -6(2)
Cd14 O151 C150 C151 -66.5(16)
Cd16 O151 C150 C151 71.2(16)
Cd15 O151 C150 C151 -179.0(10)
O151 C150 C151 C152 173.4(17)
C155 C150 C151 C152 0.2(16)
C150 C151 C152 C153 4.7(18)
C151 C152 C153 C154 -12(3)
C152 C153 C154 C155 14(4)
O151 C150 C155 N151 10(3)
C151 C150 C155 N151 -177.2(17)
O151 C150 C155 C154 -170(2)
C151 C150 C155 C154 2(3)
C153 C154 C155 C150 -10(4)
C153 C154 C155 N151 170(2)
C150 C155 N151 C156 -177(2)
C154 C155 N151 C156 4(4)
C150 C155 N151 Cd15 -9(2)
C154 C155 N151 Cd15 171.8(19)
O161 Cd15 N151 C156 -111.4(17)
O141 Cd15 N151 C156 99.3(17)
N152 Cd15 N151 C156 -6.4(17)
O1 Cd15 N151 C156 143.9(16)
O151 Cd15 N151 C156 173.7(18)
O161 Cd15 N151 C155 78.9(15)
O141 Cd15 N151 C155 -70.4(15)
N152 Cd15 N151 C155 -176.1(17)
O1 Cd15 N151 C155 -26(2)
O151 Cd15 N151 C155 4.0(14)
C155 N151 C156 C157 178(2)
Cd15 N151 C156 C157 9(3)
N151 C156 C157 N152 -7(3)
N151 C156 C157 N153 175(2)
N153 C157 N152 C158 3.0(18)
N153 C157 N152 Cd15 179.5(17)
C156 C157 N152 Cd15 1(2)
O161 Cd15 N152 C158 -97(2)
O141 Cd15 N152 C158 96(2)
N151 Cd15 N152 C158 177(2)
O1 Cd15 N152 C158 31(3)
O151 Cd15 N152 C158 177.1(17)
O161 Cd15 N152 C157 88.5(12)
O141 Cd15 N152 C157 -78.2(12)
N151 Cd15 N152 C157 2.5(12)
O1 Cd15 N152 C157 -143.4(12)
O151 Cd15 N152 C157 2.7(17)
C157 N152 C158 C159 -0.1(17)
Cd15 N152 C158 C159 -174(2)
N152 C158 C159 N153 -3(3)
C158 C159 N153 C157 5(3)
N152 C157 N153 C159 -5(3)
C156 C157 N153 C159 174(2)
O141 Cd15 O161 C160 107.6(15)
N152 Cd15 O161 C160 -46.7(14)
N151 Cd15 O161 C160 26.9(14)
O1 Cd15 O161 C160 163.1(13)
O151 Cd15 O161 C160 95.1(14)
O141 Cd15 O161 Cd17 -113.9(9)
N152 Cd15 O161 Cd17 91.8(5)
N151 Cd15 O161 Cd17 165.5(5)
O1 Cd15 O161 Cd17 -58.4(6)
O151 Cd15 O161 Cd17 -126.4(5)
O141 Cd15 O161 Cd16 -18.9(12)
N152 Cd15 O161 Cd16 -173.2(4)
N151 Cd15 O161 Cd16 -99.5(5)
O1 Cd15 O161 Cd16 36.7(6)
O151 Cd15 O161 Cd16 -31.3(4)
O17 Cd17 O161 C160 118.9(12)
O181 Cd17 O161 C160 -121.0(13)
N172 Cd17 O161 C160 44.4(12)
N171 Cd17 O161 C160 -26.4(11)
O3 Cd17 O161 C160 -159.7(12)
O171 Cd17 O161 C160 -94.7(11)
O17 Cd17 O161 Cd15 -22.3(8)
O181 Cd17 O161 Cd15 97.8(11)
N172 Cd17 O161 Cd15 -96.8(6)
N171 Cd17 O161 Cd15 -167.7(5)
O3 Cd17 O161 Cd15 59.1(7)
O171 Cd17 O161 Cd15 124.1(5)
O17 Cd17 O161 Cd16 -120.4(7)
O181 Cd17 O161 Cd16 -0.4(13)
N172 Cd17 O161 Cd16 165.0(5)
N171 Cd17 O161 Cd16 94.2(4)
O3 Cd17 O161 Cd16 -39.0(6)
O171 Cd17 O161 Cd16 25.9(4)
O171 Cd16 O161 C160 95.3(17)
N162 Cd16 O161 C160 -11(2)
O151 Cd16 O161 C160 -98.7(17)
N161 Cd16 O161 C160 -3.6(16)
O171 Cd16 O161 Cd15 -131.6(6)
N162 Cd16 O161 Cd15 122.0(10)
O151 Cd16 O161 Cd15 34.4(5)
N161 Cd16 O161 Cd15 129.5(7)
O171 Cd16 O161 Cd17 -29.0(5)
N162 Cd16 O161 Cd17 -135.4(9)
O151 Cd16 O161 Cd17 137.0(5)
N161 Cd16 O161 Cd17 -127.9(7)
Cd15 O161 C160 C165 -122(2)
Cd17 O161 C160 C165 106(2)
Cd16 O161 C160 C165 -3(3)
Cd15 O161 C160 C161 64(3)
Cd17 O161 C160 C161 -68(3)
Cd16 O161 C160 C161 -177.2(17)
O161 C160 C161 C162 173(2)
C165 C160 C161 C162 -1(3)
C160 C161 C162 C163 -3(3)
C161 C162 C163 C164 10(4)
C162 C163 C164 C165 -13(4)
O161 C160 C165 N161 12(3)
C161 C160 C165 N161 -174(2)
O161 C160 C165 C164 -177(2)
C161 C160 C165 C164 -3(4)
C163 C164 C165 C160 10(4)
C163 C164 C165 N161 -179(2)
C160 C165 N161 C166 154(2)
C164 C165 N161 C166 -17(3)
C160 C165 N161 Cd16 -15(3)
C164 C165 N161 Cd16 173.3(19)
O171 Cd16 N161 C166 122.9(16)
N162 Cd16 N161 C166 14.4(16)
O151 Cd16 N161 C166 -86.5(16)
O161 Cd16 N161 C166 -160.4(18)
O171 Cd16 N161 C165 -66.9(15)
N162 Cd16 N161 C165 -175.4(17)
O151 Cd16 N161 C165 83.7(15)
O161 Cd16 N161 C165 9.8(14)
C165 N161 C166 C167 180(2)
Cd16 N161 C166 C167 -11(3)
N161 C166 C167 N162 -5(4)
N161 C166 C167 N163 180(2)
N163 C167 N162 C168 -15(3)
C166 C167 N162 C168 169(3)
N163 C167 N162 Cd16 -166.9(17)
C166 C167 N162 Cd16 17(3)
O171 Cd16 N162 C167 -102.6(18)
O151 Cd16 N162 C167 70.7(19)
N161 Cd16 N162 C167 -14.7(17)
O161 Cd16 N162 C167 -7(2)
O171 Cd16 N162 C168 116(2)
O151 Cd16 N162 C168 -70(2)
N161 Cd16 N162 C168 -156(2)
O161 Cd16 N162 C168 -148(2)
C167 N162 C168 C169 13(3)
Cd16 N162 C168 C169 154.8(17)
N162 C168 C169 N163 -6(3)
C168 C169 N163 C167 -4(3)
N162 C167 N163 C169 12(3)
C166 C167 N163 C169 -172(3)
O191 Cd18 O171 C170 121.7(12)
N182 Cd18 O171 C170 -41.5(11)
N181 Cd18 O171 C170 29.3(10)
O3 Cd18 O171 C170 166.3(12)
O181 Cd18 O171 C170 96.7(10)
O191 Cd18 O171 Cd16 -97.7(10)
N182 Cd18 O171 Cd16 99.1(6)
N181 Cd18 O171 Cd16 169.9(5)
O3 Cd18 O171 Cd16 -53.1(7)
O181 Cd18 O171 Cd16 -122.6(5)
O191 Cd18 O171 Cd17 0.6(12)
N182 Cd18 O171 Cd17 -162.6(5)
N181 Cd18 O171 Cd17 -91.8(4)
O3 Cd18 O171 Cd17 45.2(6)
O181 Cd18 O171 Cd17 -24.4(4)
N162 Cd16 O171 C170 43.5(11)
O151 Cd16 O171 C170 -123.0(11)
N161 Cd16 O171 C170 -28.4(10)
O161 Cd16 O171 C170 -94.8(10)
N162 Cd16 O171 Cd18 -96.9(6)
O151 Cd16 O171 Cd18 96.7(10)
N161 Cd16 O171 Cd18 -168.7(5)
O161 Cd16 O171 Cd18 124.8(6)
N162 Cd16 O171 Cd17 165.3(5)
O151 Cd16 O171 Cd17 -1.1(11)
N161 Cd16 O171 Cd17 93.5(5)
O161 Cd16 O171 Cd17 27.0(4)
O17 Cd17 O171 C170 -179.7(17)
O181 Cd17 O171 C170 -95.9(14)
N172 Cd17 O171 C170 7.3(18)
O161 Cd17 O171 C170 95.5(14)
N171 Cd17 O171 C170 2.6(13)
O3 Cd17 O171 C170 -169.6(15)
O17 Cd17 O171 Cd18 -56.0(15)
O181 Cd17 O171 Cd18 27.8(4)
N172 Cd17 O171 Cd18 131.0(9)
O161 Cd17 O171 Cd18 -140.8(5)
N171 Cd17 O171 Cd18 126.4(6)
O3 Cd17 O171 Cd18 -45.8(6)
O17 Cd17 O171 Cd16 55.3(15)
O181 Cd17 O171 Cd16 139.2(5)
N172 Cd17 O171 Cd16 -117.6(9)
O161 Cd17 O171 Cd16 -29.4(5)
N171 Cd17 O171 Cd16 -122.3(6)
O3 Cd17 O171 Cd16 65.5(7)
Cd18 O171 C170 C175 -105(2)
Cd16 O171 C170 C175 118(2)
Cd17 O171 C170 C175 6(3)
Cd18 O171 C170 C171 61(2)
Cd16 O171 C170 C171 -77(2)
Cd17 O171 C170 C171 171.1(17)
O171 C170 C171 C172 -171(2)
C175 C170 C171 C172 -6(4)
C170 C171 C172 C173 2(4)
C171 C172 C173 C174 -3(5)
C172 C173 C174 C175 8(4)
O171 C170 C175 N171 -16(3)
C171 C170 C175 N171 179(2)
O171 C170 C175 C174 176(2)
C171 C170 C175 C174 11(4)
C173 C174 C175 C170 -12(4)
C173 C174 C175 N171 -179(2)
C170 C175 N171 C176 -164(2)
C174 C175 N171 C176 3(4)
C170 C175 N171 Cd17 18(3)
C174 C175 N171 Cd17 -174.2(19)
O17 Cd17 N171 C176 -6(2)
O181 Cd17 N171 C176 -111.8(15)
N172 Cd17 N171 C176 -5.2(15)
O161 Cd17 N171 C176 94.2(15)
O3 Cd17 N171 C176 -178.6(14)
O171 Cd17 N171 C176 171.6(17)
O17 Cd17 N171 C175 171.3(18)
O181 Cd17 N171 C175 65.6(17)
N172 Cd17 N171 C175 172.2(18)
O161 Cd17 N171 C175 -88.4(17)
O3 Cd17 N171 C175 -1(2)
O171 Cd17 N171 C175 -11.0(16)
C175 N171 C176 C177 -179(2)
Cd17 N171 C176 C177 -2(2)
N171 C176 C177 N172 14(3)
N171 C176 C177 N173 -174(2)
N173 C177 N172 C178 7(3)
C176 C177 N172 C178 -180(2)
N173 C177 N172 Cd17 168.7(14)
C176 C177 N172 Cd17 -18(3)
O17 Cd17 N172 C177 -169.5(19)
O181 Cd17 N172 C177 99.2(16)
O161 Cd17 N172 C177 -74.1(17)
N171 Cd17 N172 C177 11.0(16)
O3 Cd17 N172 C177 179.7(17)
O171 Cd17 N172 C177 6(2)
O17 Cd17 N172 C178 -16(3)
O181 Cd17 N172 C178 -107(3)
O161 Cd17 N172 C178 80(3)
N171 Cd17 N172 C178 165(3)
O3 Cd17 N172 C178 -27(4)
O171 Cd17 N172 C178 160(2)
C177 N172 C178 C179 -5(3)
Cd17 N172 C178 C179 -159.1(18)
N172 C178 C179 N173 0(3)
C178 C179 N173 C177 4(3)
N172 C177 N173 C179 -7(3)
C176 C177 N173 C179 180(2)
O17 Cd17 O181 C180 -120.5(11)
N172 Cd17 O181 C180 -45.7(10)
O161 Cd17 O181 C180 119.1(12)
N171 Cd17 O181 C180 25.9(9)
O3 Cd17 O181 C180 160.6(11)
O171 Cd17 O181 C180 93.0(9)
O17 Cd17 O181 Cd19 24.2(8)
N172 Cd17 O181 Cd19 99.0(6)
O161 Cd17 O181 Cd19 -96.2(11)
N171 Cd17 O181 Cd19 170.6(5)
O3 Cd17 O181 Cd19 -54.7(7)
O171 Cd17 O181 Cd19 -122.3(5)
O17 Cd17 O181 Cd18 122.0(7)
N172 Cd17 O181 Cd18 -163.3(4)
O161 Cd17 O181 Cd18 1.6(12)
N171 Cd17 O181 Cd18 -91.6(4)
O3 Cd17 O181 Cd18 43.1(6)
O171 Cd17 O181 Cd18 -24.5(4)
N192 Cd19 O181 C180 44.5(11)
O101 Cd19 O181 C180 -126.6(11)
N191 Cd19 O181 C180 -29.1(10)
O191 Cd19 O181 C180 -96.9(10)
O16 Cd19 O181 C180 133.0(11)
N192 Cd19 O181 Cd17 -95.6(6)
O101 Cd19 O181 Cd17 93.4(10)
N191 Cd19 O181 Cd17 -169.1(5)
O191 Cd19 O181 Cd17 123.1(5)
O16 Cd19 O181 Cd17 -7.0(8)
N192 Cd19 O181 Cd18 166.5(4)
O101 Cd19 O181 Cd18 -4.5(11)
N191 Cd19 O181 Cd18 92.9(4)
O191 Cd19 O181 Cd18 25.2(4)
O16 Cd19 O181 Cd18 -104.9(6)
O171 Cd18 O181 C180 -89.1(13)
O191 Cd18 O181 C180 101.9(13)
N182 Cd18 O181 C180 10.1(18)
N181 Cd18 O181 C180 7.1(13)
O3 Cd18 O181 C180 -162.7(14)
O171 Cd18 O181 Cd17 27.7(4)
O191 Cd18 O181 Cd17 -141.3(5)
N182 Cd18 O181 Cd17 126.9(10)
N181 Cd18 O181 Cd17 123.9(7)
O3 Cd18 O181 Cd17 -45.9(7)
O171 Cd18 O181 Cd19 141.0(5)
O191 Cd18 O181 Cd19 -28.0(4)
N182 Cd18 O181 Cd19 -119.8(10)
N181 Cd18 O181 Cd19 -122.9(7)
O3 Cd18 O181 Cd19 67.4(7)
Cd17 O181 C180 C185 -114.2(18)
Cd19 O181 C180 C185 105.6(19)
Cd18 O181 C180 C185 -8(2)
Cd17 O181 C180 C181 73.1(16)
Cd19 O181 C180 C181 -67.1(17)
Cd18 O181 C180 C181 179.4(11)
O181 C180 C181 C182 174.0(19)
C185 C180 C181 C182 1.2(17)
C180 C181 C182 C183 4.0(19)
C181 C182 C183 C184 -5(3)
C182 C183 C184 C185 1(4)
O181 C180 C185 N181 3(3)
C181 C180 C185 N181 175(2)
O181 C180 C185 C184 -178(2)
C181 C180 C185 C184 -5(3)
C183 C184 C185 N181 -176(3)
C183 C184 C185 C180 4(4)
C180 C185 N181 C186 179(2)
C184 C185 N181 C186 -1(4)
C180 C185 N181 Cd18 5(3)
C184 C185 N181 Cd18 -174.8(18)
O171 Cd18 N181 C186 -104(2)
O191 Cd18 N181 C186 102(2)
N182 Cd18 N181 C186 1(2)
O3 Cd18 N181 C186 -167.4(18)
O181 Cd18 N181 C186 179(2)
O171 Cd18 N181 C185 70.8(19)
O191 Cd18 N181 C185 -83.1(19)
N182 Cd18 N181 C185 176(2)
O3 Cd18 N181 C185 7(2)
O181 Cd18 N181 C185 -6.2(17)
C185 N181 C186 C187 -179(3)
Cd18 N181 C186 C187 -5(3)
N181 C186 C187 N182 8(4)
N181 C186 C187 N183 -172(3)
N183 C187 N182 C188 9(3)
C186 C187 N182 C188 -171(3)
N183 C187 N182 Cd18 173.7(17)
C186 C187 N182 Cd18 -6(4)
O171 Cd18 N182 C187 89(2)
O191 Cd18 N182 C187 -84(2)
N181 Cd18 N182 C187 2.4(19)
O3 Cd18 N182 C187 164.5(19)
O181 Cd18 N182 C187 -1(3)
O171 Cd18 N182 C188 -113(3)
O191 Cd18 N182 C188 75(3)
N181 Cd18 N182 C188 161(3)
O3 Cd18 N182 C188 -37(4)
O181 Cd18 N182 C188 158(2)
C187 N182 C188 C189 -11(3)
Cd18 N182 C188 C189 -170(2)
N182 C188 C189 N183 9(3)
C188 C189 N183 C187 -4(3)
N182 C187 N183 C189 -3(3)
C186 C187 N183 C189 177(3)
O171 Cd18 O191 C190 -121.6(11)
N182 Cd18 O191 C190 41.9(10)
N181 Cd18 O191 C190 -28.9(10)
O3 Cd18 O191 C190 -163.1(11)
O181 Cd18 O191 C190 -96.6(10)
O171 Cd18 O191 Cd10 98.5(10)
N182 Cd18 O191 Cd10 -98.1(5)
N181 Cd18 O191 Cd10 -168.9(5)
O3 Cd18 O191 Cd10 57.0(6)
O181 Cd18 O191 Cd10 123.5(5)
O171 Cd18 O191 Cd19 0.1(12)
N182 Cd18 O191 Cd19 163.5(5)
N181 Cd18 O191 Cd19 92.7(4)
O3 Cd18 O191 Cd19 -41.4(6)
O181 Cd18 O191 Cd19 25.1(3)
N102 Cd10 O191 C190 -41.3(11)
O111 Cd10 O191 C190 111.9(11)
N101 Cd10 O191 C190 28.6(11)
O2 Cd10 O191 C190 164.8(11)
O101 Cd10 O191 C190 95.4(11)
N102 Cd10 O191 Cd18 97.0(5)
O111 Cd10 O191 Cd18 -109.8(8)
N101 Cd10 O191 Cd18 166.8(5)
O2 Cd10 O191 Cd18 -56.9(6)
O101 Cd10 O191 Cd18 -126.3(5)
N102 Cd10 O191 Cd19 -165.3(4)
O111 Cd10 O191 Cd19 -12.1(10)
N101 Cd10 O191 Cd19 -95.5(4)
O2 Cd10 O191 Cd19 40.7(6)
O101 Cd10 O191 Cd19 -28.6(4)
O181 Cd19 O191 C190 96.2(13)
N192 Cd19 O191 C190 2.9(18)
O101 Cd19 O191 C190 -97.0(13)
N191 Cd19 O191 C190 2.5(13)
O16 Cd19 O191 C190 -156.3(13)
O181 Cd19 O191 Cd18 -28.3(4)
N192 Cd19 O191 Cd18 -121.6(9)
O101 Cd19 O191 Cd18 138.5(5)
N191 Cd19 O191 Cd18 -122.0(7)
O16 Cd19 O191 Cd18 79.2(7)
O181 Cd19 O191 Cd10 -134.6(5)
N192 Cd19 O191 Cd10 132.2(9)
O101 Cd19 O191 Cd10 32.3(4)
N191 Cd19 O191 Cd10 131.7(7)
O16 Cd19 O191 Cd10 -27.1(8)
Cd18 O191 C190 C195 105.3(19)
Cd10 O191 C190 C195 -121.4(18)
Cd19 O191 C190 C195 -6(2)
Cd18 O191 C190 C191 -70(2)
Cd10 O191 C190 C191 64(2)
Cd19 O191 C190 C191 178.9(16)
O191 C190 C191 C192 179(2)
C195 C190 C191 C192 3(3)
C190 C191 C192 C193 -1(4)
C191 C192 C193 C194 0(4)
C192 C193 C194 C195 -2(4)
C193 C194 C195 C190 4(4)
C193 C194 C195 N191 176(2)
O191 C190 C195 C194 180(2)
C191 C190 C195 C194 -5(3)
O191 C190 C195 N191 7(3)
C191 C190 C195 N191 -177(2)
C194 C195 N191 C196 8(4)
C190 C195 N191 C196 -179(2)
C194 C195 N191 Cd19 -177.5(19)
C190 C195 N191 Cd19 -5(3)
O181 Cd19 N191 C196 97.8(18)
N192 Cd19 N191 C196 -3.6(18)
O101 Cd19 N191 C196 -108.6(18)
O191 Cd19 N191 C196 176(2)
O16 Cd19 N191 C196 -42(3)
O181 Cd19 N191 C195 -77.1(18)
N192 Cd19 N191 C195 -179(2)
O101 Cd19 N191 C195 76.5(19)
O191 Cd19 N191 C195 1.2(17)
O16 Cd19 N191 C195 143.4(16)
C195 N191 C196 C197 177(2)
Cd19 N191 C196 C197 2(3)
N191 C196 C197 N192 3(4)
N191 C196 C197 N193 -175(2)
N193 C197 N192 C198 -2(3)
C196 C197 N192 C198 180(3)
N193 C197 N192 Cd19 172.4(19)
C196 C197 N192 Cd19 -6(3)
O181 Cd19 N192 C197 -81.6(17)
O101 Cd19 N192 C197 94.2(16)
N191 Cd19 N192 C197 4.4(16)
O191 Cd19 N192 C197 4(2)
O16 Cd19 N192 C197 168.5(17)
O181 Cd19 N192 C198 90(3)
O101 Cd19 N192 C198 -94(3)
N191 Cd19 N192 C198 176(3)
O191 Cd19 N192 C198 175(2)
O16 Cd19 N192 C198 -20(3)
C197 N192 C198 C199 9(3)
Cd19 N192 C198 C199 -162(3)
N192 C198 C199 N193 -13(4)
C198 C199 N193 C197 11(4)
N192 C197 N193 C199 -5(3)
C196 C197 N193 C199 173(3)
O3 C1 O1 Cd14 102(3)
O2 C1 O1 Cd14 -91.5(19)
O3 C1 O1 Cd15 -21(3)
O2 C1 O1 Cd15 145.3(14)
O3 C1 O1 Cd13 -138(2)
O2 C1 O1 Cd13 28(2)
O151 Cd14 O1 C1 -101.9(18)
O131 Cd14 O1 C1 97.0(18)
N142 Cd14 O1 C1 8(3)
N141 Cd14 O1 C1 173.8(16)
O141 Cd14 O1 C1 -180(2)
O151 Cd14 O1 Cd15 33.0(5)
O131 Cd14 O1 Cd15 -128.0(6)
N142 Cd14 O1 Cd15 143.4(18)
N141 Cd14 O1 Cd15 -51.2(10)
O141 Cd14 O1 Cd15 -44.9(5)
O151 Cd14 O1 Cd13 125.0(6)
O131 Cd14 O1 Cd13 -36.0(5)
N142 Cd14 O1 Cd13 -124.6(19)
N141 Cd14 O1 Cd13 40.8(10)
O141 Cd14 O1 Cd13 47.1(5)
O161 Cd15 O1 C1 36.1(17)
O141 Cd15 O1 C1 -172.1(18)
N152 Cd15 O1 C1 -93.2(18)
N151 Cd15 O1 C1 136.7(15)
O151 Cd15 O1 C1 107.5(16)
O161 Cd15 O1 Cd14 -100.7(6)
O141 Cd15 O1 Cd14 51.0(6)
N152 Cd15 O1 Cd14 130.0(8)
N151 Cd15 O1 Cd14 -0.1(11)
O151 Cd15 O1 Cd14 -29.3(5)
O161 Cd15 O1 Cd13 167.2(5)
O141 Cd15 O1 Cd13 -41.0(5)
N152 Cd15 O1 Cd13 37.9(11)
N151 Cd15 O1 Cd13 -92.2(9)
O151 Cd15 O1 Cd13 -121.4(6)
O121 Cd13 O1 C1 -27.4(17)
O141 Cd13 O1 C1 171.8(19)
O18 Cd13 O1 C1 76.9(17)
N132 Cd13 O1 C1 110.1(17)
N131 Cd13 O1 C1 -126.5(16)
O131 Cd13 O1 C1 -102.6(17)
O121 Cd13 O1 Cd14 107.5(6)
O141 Cd13 O1 Cd14 -53.3(5)
O18 Cd13 O1 Cd14 -148.1(8)
N132 Cd13 O1 Cd14 -115.0(9)
N131 Cd13 O1 Cd14 8.5(10)
O131 Cd13 O1 Cd14 32.4(6)
O121 Cd13 O1 Cd15 -158.5(5)
O141 Cd13 O1 Cd15 40.7(5)
O18 Cd13 O1 Cd15 -54.1(6)
N132 Cd13 O1 Cd15 -21.0(12)
N131 Cd13 O1 Cd15 102.5(8)
O131 Cd13 O1 Cd15 126.4(7)
O1 C1 O2 Cd10 152.8(14)
O3 C1 O2 Cd10 -39(2)
O1 C1 O2 Cd11 -74(2)
O3 C1 O2 Cd11 95(2)
O1 C1 O2 Cd12 44(2)
O3 C1 O2 Cd12 -147.7(16)
O191 Cd10 O2 C1 45.3(16)
N102 Cd10 O2 C1 -87.5(18)
O111 Cd10 O2 C1 -162.5(17)
N101 Cd10 O2 C1 139.2(14)
O101 Cd10 O2 C1 118.5(16)
O191 Cd10 O2 Cd11 -103.0(6)
N102 Cd10 O2 Cd11 124.2(9)
O111 Cd10 O2 Cd11 49.2(5)
N101 Cd10 O2 Cd11 -9.1(11)
O101 Cd10 O2 Cd11 -29.8(5)
O191 Cd10 O2 Cd12 166.4(5)
N102 Cd10 O2 Cd12 33.5(13)
O111 Cd10 O2 Cd12 -41.5(5)
N101 Cd10 O2 Cd12 -99.8(8)
O101 Cd10 O2 Cd12 -120.4(6)
O101 Cd11 O2 C1 -108(2)
O121 Cd11 O2 C1 90.1(19)
N112 Cd11 O2 C1 -17(3)
N111 Cd11 O2 C1 172.0(17)
O16 Cd11 O2 C1 -25.4(18)
O111 Cd11 O2 C1 171(2)
O101 Cd11 O2 Cd10 34.6(5)
O121 Cd11 O2 Cd10 -127.1(7)
N112 Cd11 O2 Cd10 125.3(15)
N111 Cd11 O2 Cd10 -45.2(10)
O16 Cd11 O2 Cd10 117.4(7)
O111 Cd11 O2 Cd10 -45.7(5)
O101 Cd11 O2 Cd12 125.3(6)
O121 Cd11 O2 Cd12 -36.4(5)
N112 Cd11 O2 Cd12 -144.0(15)
N111 Cd11 O2 Cd12 45.5(10)
O16 Cd11 O2 Cd12 -151.9(7)
O111 Cd11 O2 Cd12 45.0(5)
O111 Cd12 O2 C1 170.4(15)
O131 Cd12 O2 C1 -31.4(14)
N122 Cd12 O2 C1 100.6(16)
N121 Cd12 O2 C1 -134.5(12)
O121 Cd12 O2 C1 -107.4(14)
O111 Cd12 O2 Cd10 42.5(5)
O131 Cd12 O2 Cd10 -159.3(5)
N122 Cd12 O2 Cd10 -27.3(13)
N121 Cd12 O2 Cd10 97.6(8)
O121 Cd12 O2 Cd10 124.7(7)
O111 Cd12 O2 Cd11 -49.7(5)
O131 Cd12 O2 Cd11 108.5(6)
N122 Cd12 O2 Cd11 -119.5(10)
N121 Cd12 O2 Cd11 5.4(10)
O121 Cd12 O2 Cd11 32.5(5)
O1 C1 O3 Cd18 -137(2)
O2 C1 O3 Cd18 57(3)
O1 C1 O3 Cd17 36(3)
O2 C1 O3 Cd17 -129.8(19)
O171 Cd18 O3 C1 129(2)
O191 Cd18 O3 C1 -69(2)
N182 Cd18 O3 C1 45(3)
N181 Cd18 O3 C1 -159(2)
O181 Cd18 O3 C1 -145(3)
O171 Cd18 O3 Cd17 -45.5(6)
O191 Cd18 O3 Cd17 116.4(6)
N182 Cd18 O3 Cd17 -129.7(16)
N181 Cd18 O3 Cd17 26.5(13)
O181 Cd18 O3 Cd17 39.8(5)
O17 Cd17 O3 C1 41(2)
O181 Cd17 O3 C1 140(2)
N172 Cd17 O3 C1 51(3)
O161 Cd17 O3 C1 -57(2)
N171 Cd17 O3 C1 -143.7(19)
O171 Cd17 O3 C1 -134(2)
O17 Cd17 O3 Cd18 -144.3(10)
O181 Cd17 O3 Cd18 -45.0(6)
N172 Cd17 O3 Cd18 -133.8(16)
O161 Cd17 O3 Cd18 118.1(6)
N171 Cd17 O3 Cd18 31.4(12)
O171 Cd17 O3 Cd18 41.4(5)
O15 Cl12 O16 Cd11 103.1(18)
O18 Cl12 O16 Cd11 -25(2)
O17 Cl12 O16 Cd11 -142.7(18)
O15 Cl12 O16 Cd19 -105.0(15)
O18 Cl12 O16 Cd19 126.5(14)
O17 Cl12 O16 Cd19 9.2(19)
O101 Cd11 O16 Cl12 169.1(19)
O121 Cd11 O16 Cl12 17(2)
N112 Cd11 O16 Cl12 -89.2(18)
N111 Cd11 O16 Cl12 -122.8(17)
O2 Cd11 O16 Cl12 87.7(18)
O111 Cd11 O16 Cl12 107.7(17)
O101 Cd11 O16 Cd19 11.5(6)
O121 Cd11 O16 Cd19 -140.5(5)
N112 Cd11 O16 Cd19 113.1(7)
N111 Cd11 O16 Cd19 79.5(15)
O2 Cd11 O16 Cd19 -70.0(7)
O111 Cd11 O16 Cd19 -50.0(10)
O181 Cd19 O16 Cl12 -18.4(17)
N192 Cd19 O16 Cl12 81.2(16)
O101 Cd19 O16 Cl12 -171.4(16)
N191 Cd19 O16 Cl12 117.8(16)
O191 Cd19 O16 Cl12 -111.4(14)
O181 Cd19 O16 Cd11 142.0(5)
N192 Cd19 O16 Cd11 -118.4(8)
O101 Cd19 O16 Cd11 -11.0(5)
N191 Cd19 O16 Cd11 -81.8(16)
O191 Cd19 O16 Cd11 49.0(9)
O15 Cl12 O17 Cd17 169(3)
O16 Cl12 O17 Cd17 47(4)
O18 Cl12 O17 Cd17 -71(3)
O181 Cd17 O17 Cl12 -68(3)
N172 Cd17 O17 Cl12 -174(4)
O161 Cd17 O17 Cl12 90(3)
N171 Cd17 O17 Cl12 -173(2)
O3 Cd17 O17 Cl12 1(3)
O171 Cd17 O17 Cl12 11(4)
O15 Cl12 O18 Cd13 -120(2)
O16 Cl12 O18 Cd13 10(2)
O17 Cl12 O18 Cd13 126(2)
O121 Cd13 O18 Cl12 10(2)
O141 Cd13 O18 Cl12 -148(2)
N132 Cd13 O18 Cl12 115(2)
N131 Cd13 O18 Cl12 131.4(17)
O1 Cd13 O18 Cl12 -84(2)
O131 Cd13 O18 Cl12 -84(2)
N292 Cd29 O201 C200 48.6(12)
O281 Cd29 O201 C200 -98.7(14)
N291 Cd29 O201 C200 -25.9(11)
O22 Cd29 O201 C200 127.0(13)
O291 Cd29 O201 C200 -93.6(11)
N292 Cd29 O201 Cd21 -95.6(5)
O281 Cd29 O201 Cd21 117.1(10)
N291 Cd29 O201 Cd21 -170.2(5)
O22 Cd29 O201 Cd21 -17.2(7)
O291 Cd29 O201 Cd21 122.2(5)
N292 Cd29 O201 Cd20 170.9(4)
O281 Cd29 O201 Cd20 23.5(13)
N291 Cd29 O201 Cd20 96.3(4)
O22 Cd29 O201 Cd20 -110.8(7)
O291 Cd29 O201 Cd20 28.6(4)
O221 Cd21 O201 C200 118.1(14)
N212 Cd21 O201 C200 -44.0(12)
N211 Cd21 O201 C200 27.8(11)
O22 Cd21 O201 C200 -126.5(13)
O6 Cd21 O201 C200 168.6(12)
O211 Cd21 O201 C200 95.3(11)
O221 Cd21 O201 Cd29 -98.4(12)
N212 Cd21 O201 Cd29 99.4(5)
N211 Cd21 O201 Cd29 171.3(5)
O22 Cd21 O201 Cd29 17.0(7)
O6 Cd21 O201 Cd29 -48.0(6)
O211 Cd21 O201 Cd29 -121.2(6)
O221 Cd21 O201 Cd20 -4.2(13)
N212 Cd21 O201 Cd20 -166.4(4)
N211 Cd21 O201 Cd20 -94.5(4)
O22 Cd21 O201 Cd20 111.2(7)
O6 Cd21 O201 Cd20 46.3(5)
O211 Cd21 O201 Cd20 -27.0(4)
O211 Cd20 O201 C200 -97.7(14)
O291 Cd20 O201 C200 94.7(14)
N202 Cd20 O201 C200 2.5(18)
N201 Cd20 O201 C200 -0.8(13)
O6 Cd20 O201 C200 -174.9(15)
O211 Cd20 O201 Cd29 134.9(5)
O291 Cd20 O201 Cd29 -32.6(5)
N202 Cd20 O201 Cd29 -124.9(9)
N201 Cd20 O201 Cd29 -128.2(7)
O6 Cd20 O201 Cd29 57.7(5)
O211 Cd20 O201 Cd21 31.1(5)
O291 Cd20 O201 Cd21 -136.5(5)
N202 Cd20 O201 Cd21 131.3(8)
N201 Cd20 O201 Cd21 128.0(6)
O6 Cd20 O201 Cd21 -46.1(5)
Cd29 O201 C200 C205 121.5(17)
Cd21 O201 C200 C205 -101.2(18)
Cd20 O201 C200 C205 10(2)
Cd29 O201 C200 C201 -71(2)
Cd21 O201 C200 C201 66(2)
Cd20 O201 C200 C201 177.5(16)
O201 C200 C201 C202 -167(2)
C205 C200 C201 C202 0(3)
C200 C201 C202 C203 -7(4)
C201 C202 C203 C204 8(3)
C202 C203 C204 C205 -2(3)
C203 C204 C205 N201 -172(2)
C203 C204 C205 C200 -5(3)
O201 C200 C205 C204 173.6(19)
C201 C200 C205 C204 5(3)
O201 C200 C205 N201 -18(3)
C201 C200 C205 N201 173.5(18)
C204 C205 N201 C206 12(3)
C200 C205 N201 C206 -156(2)
C204 C205 N201 Cd20 -174.2(15)
C200 C205 N201 Cd20 18(2)
O211 Cd20 N201 C206 -119.8(16)
O291 Cd20 N201 C206 90.0(16)
N202 Cd20 N201 C206 -12.1(16)
O6 Cd20 N201 C206 172.9(15)
O201 Cd20 N201 C206 165.6(18)
O211 Cd20 N201 C205 65.9(14)
O291 Cd20 N201 C205 -84.3(14)
N202 Cd20 N201 C205 173.6(16)
O6 Cd20 N201 C205 -1.4(18)
O201 Cd20 N201 C205 -8.7(13)
C205 N201 C206 C207 -174(2)
Cd20 N201 C206 C207 12(3)
N201 C206 C207 N202 -3(4)
N201 C206 C207 N203 178(2)
N203 C207 N202 C208 9(3)
C206 C207 N202 C208 -170(2)
N203 C207 N202 Cd20 170.6(18)
C206 C207 N202 Cd20 -8(3)
O211 Cd20 N202 C207 94.5(17)
O291 Cd20 N202 C207 -76.2(17)
N201 Cd20 N202 C207 9.6(16)
O6 Cd20 N202 C207 -179.2(15)
O201 Cd20 N202 C207 6(2)
O211 Cd20 N202 C208 -112(2)
O291 Cd20 N202 C208 77(2)
N201 Cd20 N202 C208 163(3)
O6 Cd20 N202 C208 -26(4)
O201 Cd20 N202 C208 160(2)
C207 N202 C208 C209 -3(3)
Cd20 N202 C208 C209 -157(2)
N202 C208 C209 N203 -4(4)
C208 C209 N203 C207 9(4)
N202 C207 N203 C209 -11(3)
C206 C207 N203 C209 168(3)
O291 Cd20 O211 C210 122.2(12)
N202 Cd20 O211 C210 -39.2(12)
N201 Cd20 O211 C210 32.0(11)
O6 Cd20 O211 C210 166.6(12)
O201 Cd20 O211 C210 97.2(11)
O291 Cd20 O211 Cd22 -101.4(10)
N202 Cd20 O211 Cd22 97.2(6)
N201 Cd20 O211 Cd22 168.4(5)
O6 Cd20 O211 Cd22 -57.0(6)
O201 Cd20 O211 Cd22 -126.4(6)
O291 Cd20 O211 Cd21 -4.0(12)
N202 Cd20 O211 Cd21 -165.3(5)
N201 Cd20 O211 Cd21 -94.2(5)
O6 Cd20 O211 Cd21 40.4(5)
O201 Cd20 O211 Cd21 -28.9(4)
O231 Cd22 O211 C210 -126.2(12)
N222 Cd22 O211 C210 41.9(11)
N221 Cd22 O211 C210 -30.5(11)
O221 Cd22 O211 C210 -98.5(11)
O231 Cd22 O211 Cd20 97.3(11)
N222 Cd22 O211 Cd20 -94.7(6)
N221 Cd22 O211 Cd20 -167.0(5)
O221 Cd22 O211 Cd20 124.9(6)
O231 Cd22 O211 Cd21 -3.1(12)
N222 Cd22 O211 Cd21 164.9(4)
N221 Cd22 O211 Cd21 92.6(4)
O221 Cd22 O211 Cd21 24.5(4)
O221 Cd21 O211 C210 95.6(14)
N212 Cd21 O211 C210 -5.7(18)
O201 Cd21 O211 C210 -95.0(14)
N211 Cd21 O211 C210 -3.8(13)
O22 Cd21 O211 C210 -154.5(13)
O6 Cd21 O211 C210 -171.4(15)
O221 Cd21 O211 Cd20 -136.5(6)
N212 Cd21 O211 Cd20 122.2(8)
O201 Cd21 O211 Cd20 33.0(5)
N211 Cd21 O211 Cd20 124.2(7)
O22 Cd21 O211 Cd20 -26.6(9)
O6 Cd21 O211 Cd20 -43.4(6)
O221 Cd21 O211 Cd22 -29.2(5)
N212 Cd21 O211 Cd22 -130.4(7)
O201 Cd21 O211 Cd22 140.3(5)
N211 Cd21 O211 Cd22 -128.5(7)
O22 Cd21 O211 Cd22 80.7(8)
O6 Cd21 O211 Cd22 63.9(6)
Cd20 O211 C210 C215 -111.8(19)
Cd22 O211 C210 C215 117.0(18)
Cd21 O211 C210 C215 6(3)
Cd20 O211 C210 C211 63(2)
Cd22 O211 C210 C211 -68(2)
Cd21 O211 C210 C211 -179.9(14)
O211 C210 C211 C212 178.0(19)
C215 C210 C211 C212 -7(3)
C210 C211 C212 C213 0(3)
C211 C212 C213 C214 3(3)
C212 C213 C214 C215 1(3)
O211 C210 C215 N211 -4(3)
C211 C210 C215 N211 -178.4(19)
O211 C210 C215 C214 -174.5(19)
C211 C210 C215 C214 11(3)
C213 C214 C215 N211 -178(2)
C213 C214 C215 C210 -8(3)
C210 C215 N211 C216 -179(2)
C214 C215 N211 C216 -9(4)
C210 C215 N211 Cd21 0(3)
C214 C215 N211 Cd21 169.9(17)
O221 Cd21 N211 C216 106.0(17)
N212 Cd21 N211 C216 0.0(17)
O201 Cd21 N211 C216 -101.7(17)
O22 Cd21 N211 C216 -45(2)
O6 Cd21 N211 C216 -161.9(15)
O211 Cd21 N211 C216 -178.7(19)
O221 Cd21 N211 C215 -73.4(17)
N212 Cd21 N211 C215 -179.4(19)
O201 Cd21 N211 C215 79.0(17)
O22 Cd21 N211 C215 135.3(17)
O6 Cd21 N211 C215 19(2)
O211 Cd21 N211 C215 1.9(16)
C215 N211 C216 C217 -177(2)
Cd21 N211 C216 C217 3(3)
N211 C216 C217 N212 -8(3)
N211 C216 C217 N213 170(2)
N213 C217 N212 C218 0(2)
C216 C217 N212 C218 178(2)
N213 C217 N212 Cd21 -170.7(13)
C216 C217 N212 Cd21 7(3)
O221 Cd21 N212 C217 -92.5(14)
O201 Cd21 N212 C217 79.0(14)
N211 Cd21 N212 C217 -3.5(13)
O22 Cd21 N212 C217 155.3(14)
O6 Cd21 N212 C217 152.6(13)
O211 Cd21 N212 C217 -1.7(18)
O221 Cd21 N212 C218 102(2)
O201 Cd21 N212 C218 -87(2)
N211 Cd21 N212 C218 -169(3)
O22 Cd21 N212 C218 -10(2)
O6 Cd21 N212 C218 -13(3)
O211 Cd21 N212 C218 -167(2)
C217 N212 C218 C219 0(3)
Cd21 N212 C218 C219 166.3(17)
N212 C218 C219 N213 -1(3)
C218 C219 N213 C217 0(3)
N212 C217 N213 C219 0(2)
C216 C217 N213 C219 -178(2)
N212 Cd21 O221 C220 40.7(13)
O201 Cd21 O221 C220 -121.0(13)
N211 Cd21 O221 C220 -32.6(13)
O22 Cd21 O221 C220 132.0(13)
O6 Cd21 O221 C220 -168.4(13)
O211 Cd21 O221 C220 -98.3(13)
N212 Cd21 O221 Cd23 -95.2(6)
O201 Cd21 O221 Cd23 103.1(11)
N211 Cd21 O221 Cd23 -168.6(6)
O22 Cd21 O221 Cd23 -3.9(9)
O6 Cd21 O221 Cd23 55.6(7)
O211 Cd21 O221 Cd23 125.7(6)
N212 Cd21 O221 Cd22 165.8(5)
O201 Cd21 O221 Cd22 4.2(14)
N211 Cd21 O221 Cd22 92.5(5)
O22 Cd21 O221 Cd22 -102.8(7)
O6 Cd21 O221 Cd22 -43.3(6)
O211 Cd21 O221 Cd22 26.8(5)
N232 Cd23 O221 C220 -46.2(12)
O24 Cd23 O221 C220 -132.6(12)
N231 Cd23 O221 C220 26.8(11)
O241 Cd23 O221 C220 119.3(12)
O4 Cd23 O221 C220 162.1(11)
O231 Cd23 O221 C220 94.3(11)
N232 Cd23 O221 Cd21 94.9(6)
O24 Cd23 O221 Cd21 8.6(9)
N231 Cd23 O221 Cd21 167.9(6)
O241 Cd23 O221 Cd21 -99.6(10)
O4 Cd23 O221 Cd21 -56.8(7)
O231 Cd23 O221 Cd21 -124.6(6)
N232 Cd23 O221 Cd22 -163.2(4)
O24 Cd23 O221 Cd22 110.5(8)
N231 Cd23 O221 Cd22 -90.2(5)
O241 Cd23 O221 Cd22 2.3(11)
O4 Cd23 O221 Cd22 45.1(6)
O231 Cd23 O221 Cd22 -22.7(4)
O231 Cd22 O221 C220 -90.3(16)
N222 Cd22 O221 C220 19(2)
O211 Cd22 O221 C220 102.7(16)
N221 Cd22 O221 C220 8.4(15)
O231 Cd22 O221 Cd21 137.2(6)
N222 Cd22 O221 Cd21 -114.0(8)
O211 Cd22 O221 Cd21 -29.8(5)
N221 Cd22 O221 Cd21 -124.1(8)
O231 Cd22 O221 Cd23 26.8(5)
N222 Cd22 O221 Cd23 135.6(8)
O211 Cd22 O221 Cd23 -140.3(5)
N221 Cd22 O221 Cd23 125.4(7)
Cd21 O221 C220 C225 110(2)
Cd23 O221 C220 C225 -116(2)
Cd22 O221 C220 C225 -10(3)
Cd21 O221 C220 C221 -71(3)
Cd23 O221 C220 C221 64(3)
Cd22 O221 C220 C221 170.3(18)
O221 C220 C221 C222 177(2)
C225 C220 C221 C222 -3(3)
C220 C221 C222 C223 3(3)
C221 C222 C223 C224 -1(3)
C222 C223 C224 C225 -2(3)
O221 C220 C225 N221 4(4)
C221 C220 C225 N221 -176(2)
O221 C220 C225 C224 -179(2)
C221 C220 C225 C224 1(4)
C223 C224 C225 C220 2(4)
C223 C224 C225 N221 179(2)
C220 C225 N221 C226 -167(2)
C224 C225 N221 C226 16(3)
C220 C225 N221 Cd22 5(3)
C224 C225 N221 Cd22 -171.9(16)
O231 Cd22 N221 C226 -116.6(15)
N222 Cd22 N221 C226 -7.6(14)
O211 Cd22 N221 C226 91.8(15)
O221 Cd22 N221 C226 165.7(17)
O231 Cd22 N221 C225 70.4(16)
N222 Cd22 N221 C225 179.4(17)
O211 Cd22 N221 C225 -81.2(16)
O221 Cd22 N221 C225 -7.3(15)
C225 N221 C226 C227 -180(2)
Cd22 N221 C226 C227 8(2)
N221 C226 C227 N222 -2(3)
N221 C226 C227 N223 -173(2)
N223 C227 N222 C228 -2(2)
C226 C227 N222 C228 -175.0(19)
N223 C227 N222 Cd22 167.8(14)
C226 C227 N222 Cd22 -5(3)
O231 Cd22 N222 C227 94.6(15)
O211 Cd22 N222 C227 -79.4(15)
N221 Cd22 N222 C227 6.0(14)
O221 Cd22 N222 C227 -4(2)
O231 Cd22 N222 C228 -100(2)
O211 Cd22 N222 C228 86(2)
N221 Cd22 N222 C228 172(2)
O221 Cd22 N222 C228 161.8(18)
C227 N222 C228 C229 1(3)
Cd22 N222 C228 C229 -165.2(16)
N222 C228 C229 N223 1(3)
C228 C229 N223 C227 -2(3)
N222 C227 N223 C229 3(3)
C226 C227 N223 C229 175(2)
N222 Cd22 O231 C230 -46.0(12)
O211 Cd22 O231 C230 121.5(12)
N221 Cd22 O231 C230 27.3(11)
O221 Cd22 O231 C230 94.5(11)
N222 Cd22 O231 Cd24 97.0(6)
O211 Cd22 O231 Cd24 -95.6(11)
N221 Cd22 O231 Cd24 170.3(6)
O221 Cd22 O231 Cd24 -122.5(6)
N222 Cd22 O231 Cd23 -164.8(4)
O211 Cd22 O231 Cd23 2.7(13)
N221 Cd22 O231 Cd23 -91.5(5)
O221 Cd22 O231 Cd23 -24.3(4)
O251 Cd24 O231 C230 -130.6(12)
N242 Cd24 O231 C230 43.7(12)
N241 Cd24 O231 C230 -28.1(11)
O4 Cd24 O231 C230 -158.7(12)
O241 Cd24 O231 C230 -94.3(11)
O251 Cd24 O231 Cd22 88.6(12)
N242 Cd24 O231 Cd22 -97.1(6)
N241 Cd24 O231 Cd22 -168.8(6)
O4 Cd24 O231 Cd22 60.5(7)
O241 Cd24 O231 Cd22 124.9(6)
O251 Cd24 O231 Cd23 -11.7(13)
N242 Cd24 O231 Cd23 162.6(4)
N241 Cd24 O231 Cd23 90.9(5)
O4 Cd24 O231 Cd23 -39.8(5)
O241 Cd24 O231 Cd23 24.6(4)
N232 Cd23 O231 C230 6(2)
O24 Cd23 O231 C230 162.7(15)
N231 Cd23 O231 C230 2.0(15)
O241 Cd23 O231 C230 98.1(15)
O221 Cd23 O231 C230 -93.8(15)
O4 Cd23 O231 C230 166.3(16)
N232 Cd23 O231 Cd22 126.3(10)
O24 Cd23 O231 Cd22 -76.9(10)
N231 Cd23 O231 Cd22 122.4(8)
O241 Cd23 O231 Cd22 -141.5(5)
O221 Cd23 O231 Cd22 26.6(5)
O4 Cd23 O231 Cd22 -73.3(6)
N232 Cd23 O231 Cd24 -118.9(10)
O24 Cd23 O231 Cd24 37.9(11)
N231 Cd23 O231 Cd24 -122.8(8)
O241 Cd23 O231 Cd24 -26.7(4)
O221 Cd23 O231 Cd24 141.4(5)
O4 Cd23 O231 Cd24 41.5(5)
Cd22 O231 C230 C235 -111(2)
Cd24 O231 C230 C235 108(2)
Cd23 O231 C230 C235 -1(3)
Cd22 O231 C230 C231 70(2)
Cd24 O231 C230 C231 -70(2)
Cd23 O231 C230 C231 -179.8(15)
O231 C230 C231 C232 -179(2)
C235 C230 C231 C232 3(3)
C230 C231 C232 C233 2(4)
C231 C232 C233 C234 -4(4)
C232 C233 C234 C235 0(4)
O231 C230 C235 N231 -1(3)
C231 C230 C235 N231 177(2)
O231 C230 C235 C234 175(2)
C231 C230 C235 C234 -6(4)
C233 C234 C235 C230 5(4)
C233 C234 C235 N231 -178(2)
C230 C235 N231 C236 180(2)
C234 C235 N231 C236 3(4)
C230 C235 N231 Cd23 4(3)
C234 C235 N231 Cd23 -173.1(19)
N232 Cd23 N231 C236 3.0(19)
O24 Cd23 N231 C236 30(3)
O241 Cd23 N231 C236 103.6(19)
O221 Cd23 N231 C236 -104.9(19)
O4 Cd23 N231 C236 159.4(17)
O231 Cd23 N231 C236 -180(2)
N232 Cd23 N231 C235 179.7(19)
O24 Cd23 N231 C235 -153.1(17)
O241 Cd23 N231 C235 -79.6(17)
O221 Cd23 N231 C235 71.9(18)
O4 Cd23 N231 C235 -24(2)
O231 Cd23 N231 C235 -2.8(16)
C235 N231 C236 C237 177(2)
Cd23 N231 C236 C237 -7(3)
N231 C236 C237 N232 9(4)
N231 C236 C237 N233 -168(3)
N233 C237 N232 C239 -5(3)
C236 C237 N232 C239 177(3)
N233 C237 N232 Cd23 171.7(19)
C236 C237 N232 Cd23 -6(3)
O24 Cd23 N232 C237 -165.8(19)
N231 Cd23 N232 C237 1.6(18)
O241 Cd23 N232 C237 -86.6(18)
O221 Cd23 N232 C237 86.5(18)
O4 Cd23 N232 C237 -148.9(17)
O231 Cd23 N232 C237 -2(2)
O24 Cd23 N232 C239 9(3)
N231 Cd23 N232 C239 176(3)
O241 Cd23 N232 C239 88(3)
O221 Cd23 N232 C239 -99(3)
O4 Cd23 N232 C239 26(4)
O231 Cd23 N232 C239 172(3)
C237 N232 C239 C238 0(3)
Cd23 N232 C239 C238 -174(2)
N232 C239 C238 N233 4(4)
N232 C237 N233 C238 7(3)
C236 C237 N233 C238 -175(3)
C239 C238 N233 C237 -7(4)
O261 Cd25 O241 C240 124.0(11)
N252 Cd25 O241 C240 -36.8(12)
N251 Cd25 O241 C240 34.7(11)
O251 Cd25 O241 C240 99.8(11)
O24 Cd25 O241 C240 -123.4(12)
O261 Cd25 O241 Cd23 -99.1(9)
N252 Cd25 O241 Cd23 100.1(5)
N251 Cd25 O241 Cd23 171.6(5)
O251 Cd25 O241 Cd23 -123.2(5)
O24 Cd25 O241 Cd23 13.5(6)
O261 Cd25 O241 Cd24 -2.1(11)
N252 Cd25 O241 Cd24 -162.8(5)
N251 Cd25 O241 Cd24 -91.4(5)
O251 Cd25 O241 Cd24 -26.2(4)
O24 Cd25 O241 Cd24 110.6(7)
N232 Cd23 O241 C240 46.6(10)
O24 Cd23 O241 C240 125.7(11)
N231 Cd23 O241 C240 -27.1(10)
O221 Cd23 O241 C240 -119.3(11)
O4 Cd23 O241 C240 -167.4(11)
O231 Cd23 O241 C240 -94.5(10)
N232 Cd23 O241 Cd25 -94.4(5)
O24 Cd23 O241 Cd25 -15.2(7)
N231 Cd23 O241 Cd25 -168.1(5)
O221 Cd23 O241 Cd25 99.7(10)
O4 Cd23 O241 Cd25 51.7(6)
O231 Cd23 O241 Cd25 124.5(5)
N232 Cd23 O241 Cd24 165.0(4)
O24 Cd23 O241 Cd24 -115.8(7)
N231 Cd23 O241 Cd24 91.3(4)
O221 Cd23 O241 Cd24 -0.9(11)
O4 Cd23 O241 Cd24 -48.9(5)
O231 Cd23 O241 Cd24 23.9(4)
O231 Cd24 O241 C240 93.2(12)
O251 Cd24 O241 C240 -102.5(12)
N242 Cd24 O241 C240 -11.7(16)
N241 Cd24 O241 C240 -5.4(12)
O4 Cd24 O241 C240 170.4(14)
O231 Cd24 O241 Cd25 -133.8(5)
O251 Cd24 O241 Cd25 30.5(5)
N242 Cd24 O241 Cd25 121.3(7)
N241 Cd24 O241 Cd25 127.6(7)
O4 Cd24 O241 Cd25 -56.6(6)
O231 Cd24 O241 Cd23 -27.3(5)
O251 Cd24 O241 Cd23 137.0(5)
N242 Cd24 O241 Cd23 -132.2(7)
N241 Cd24 O241 Cd23 -125.9(6)
O4 Cd24 O241 Cd23 49.9(5)
Cd25 O241 C240 C245 -113.1(17)
Cd23 O241 C240 C245 113.8(17)
Cd24 O241 C240 C245 6(2)
Cd25 O241 C240 C241 58.8(18)
Cd23 O241 C240 C241 -74.2(16)
Cd24 O241 C240 C241 178.4(11)
O241 C240 C241 C242 -177.0(18)
C245 C240 C241 C242 -4.3(16)
C240 C241 C242 C243 -6(2)
C241 C242 C243 C244 12(3)
C242 C243 C244 C245 -9(3)
O241 C240 C245 C244 180.0(19)
C241 C240 C245 C244 8(3)
O241 C240 C245 N241 -3(3)
C241 C240 C245 N241 -174.8(17)
C243 C244 C245 C240 -1(3)
C243 C244 C245 N241 -178(2)
C240 C245 N241 C246 173(2)
C244 C245 N241 C246 -10(3)
C240 C245 N241 Cd24 -3(2)
C244 C245 N241 Cd24 174.1(16)
O231 Cd24 N241 C246 109.6(18)
O251 Cd24 N241 C246 -96.3(18)
N242 Cd24 N241 C246 3.9(18)
O4 Cd24 N241 C246 -176.6(17)
O241 Cd24 N241 C246 -172(2)
O231 Cd24 N241 C245 -74.0(16)
O251 Cd24 N241 C245 80.1(16)
N242 Cd24 N241 C245 -179.7(18)
O4 Cd24 N241 C245 0(2)
O241 Cd24 N241 C245 4.7(15)
C245 N241 C246 C247 -174(2)
Cd24 N241 C246 C247 2(3)
N241 C246 C247 N242 -12(3)
N241 C246 C247 N243 174(2)
N243 C247 N242 C248 -2.4(17)
C246 C247 N242 C248 -177(2)
N243 C247 N242 Cd24 -170.1(14)
C246 C247 N242 Cd24 15(2)
O231 Cd24 N242 C247 -98.2(12)
O251 Cd24 N242 C247 79.2(12)
N241 Cd24 N242 C247 -8.9(12)
O4 Cd24 N242 C247 172.0(16)
O241 Cd24 N242 C247 -2.8(15)
O231 Cd24 N242 C248 100.2(19)
O251 Cd24 N242 C248 -82.4(19)
N241 Cd24 N242 C248 -170(2)
O4 Cd24 N242 C248 10(3)
O241 Cd24 N242 C248 -164.3(16)
C247 N242 C248 C249 6.4(17)
Cd24 N242 C248 C249 168.2(17)
N242 C248 C249 N243 -8(2)
C248 C249 N243 C247 7(3)
N242 C247 N243 C249 -3(2)
C246 C247 N243 C249 172(2)
N262 Cd26 O251 C250 45.9(10)
O271 Cd26 O251 C250 -109.9(13)
N261 Cd26 O251 C250 -25.2(10)
O261 Cd26 O251 C250 -91.9(10)
N262 Cd26 O251 Cd24 -99.0(6)
O271 Cd26 O251 Cd24 105.3(12)
N261 Cd26 O251 Cd24 -170.1(5)
O261 Cd26 O251 Cd24 123.3(6)
N262 Cd26 O251 Cd25 164.5(5)
O271 Cd26 O251 Cd25 8.7(14)
N261 Cd26 O251 Cd25 93.4(4)
O261 Cd26 O251 Cd25 26.7(4)
O231 Cd24 O251 C250 135.2(12)
N242 Cd24 O251 C250 -39.2(12)
N241 Cd24 O251 C250 31.9(11)
O4 Cd24 O251 C250 162.5(12)
O241 Cd24 O251 C250 98.3(11)
O231 Cd24 O251 Cd26 -85.4(12)
N242 Cd24 O251 Cd26 100.1(6)
N241 Cd24 O251 Cd26 171.3(5)
O4 Cd24 O251 Cd26 -58.1(6)
O241 Cd24 O251 Cd26 -122.3(6)
O231 Cd24 O251 Cd25 11.7(13)
N242 Cd24 O251 Cd25 -162.7(4)
N241 Cd24 O251 Cd25 -91.6(4)
O4 Cd24 O251 Cd25 39.0(5)
O241 Cd24 O251 Cd25 -25.2(4)
O241 Cd25 O251 C250 -103.8(12)
O261 Cd25 O251 C250 89.0(12)
N252 Cd25 O251 C250 -11.1(16)
N251 Cd25 O251 C250 -5.8(11)
O24 Cd25 O251 C250 -162.8(11)
O241 Cd25 O251 Cd26 137.1(5)
O261 Cd25 O251 Cd26 -30.1(5)
N252 Cd25 O251 Cd26 -130.2(8)
N251 Cd25 O251 Cd26 -124.9(7)
O24 Cd25 O251 Cd26 78.1(7)
O241 Cd25 O251 Cd24 29.0(4)
O261 Cd25 O251 Cd24 -138.2(5)
N252 Cd25 O251 Cd24 121.7(8)
N251 Cd25 O251 Cd24 127.0(7)
O24 Cd25 O251 Cd24 -30.0(8)
Cd26 O251 C250 C255 117.2(14)
Cd24 O251 C250 C255 -105.6(15)
Cd25 O251 C250 C255 9.5(19)
Cd26 O251 C250 C251 -68.9(15)
Cd24 O251 C250 C251 68.2(16)
Cd25 O251 C250 C251 -176.7(10)
O251 C250 C251 C252 -178.8(16)
C255 C250 C251 C252 -4.8(15)
C250 C251 C252 C253 -0.9(18)
C251 C252 C253 C254 2(3)
C252 C253 C254 C255 3(4)
O251 C250 C255 C254 -176.3(17)
C251 C250 C255 C254 10(2)
O251 C250 C255 N251 -8(2)
C251 C250 C255 N251 178.1(16)
C253 C254 C255 C250 -9(3)
C253 C254 C255 N251 -177(2)
C250 C255 N251 C256 172(2)
C254 C255 N251 C256 -20(3)
C250 C255 N251 Cd25 2(2)
C254 C255 N251 Cd25 170.0(15)
O241 Cd25 N251 C256 -95.2(17)
O261 Cd25 N251 C256 116.5(17)
N252 Cd25 N251 C256 7.4(17)
O251 Cd25 N251 C256 -168.8(19)
O24 Cd25 N251 C256 -35(3)
O241 Cd25 N251 C255 75.6(15)
O261 Cd25 N251 C255 -72.7(15)
N252 Cd25 N251 C255 178.3(17)
O251 Cd25 N251 C255 2.0(14)
O24 Cd25 N251 C255 135.6(16)
C255 N251 C256 C257 -173(2)
Cd25 N251 C256 C257 -2(3)
N251 C256 C257 N252 -10(4)
N251 C256 C257 N253 176(2)
N253 C257 N252 C258 2(3)
C256 C257 N252 C258 -172(2)
N253 C257 N252 Cd25 -169.2(16)
C256 C257 N252 Cd25 16(3)
O241 Cd25 N252 C257 75.6(16)
O261 Cd25 N252 C257 -94.0(16)
N251 Cd25 N252 C257 -11.7(15)
O251 Cd25 N252 C257 -7(2)
O24 Cd25 N252 C257 151.8(16)
O241 Cd25 N252 C258 -92(3)
O261 Cd25 N252 C258 98(3)
N251 Cd25 N252 C258 -179(3)
O251 Cd25 N252 C258 -174(3)
O24 Cd25 N252 C258 -16(3)
C257 N252 C258 C259 -3(4)
Cd25 N252 C258 C259 164(2)
N252 C258 C259 N253 3(4)
N252 C257 N253 C259 0(3)
C256 C257 N253 C259 174(3)
C258 C259 N253 C257 -2(4)
O23 Cd27 O261 C260 -120.2(13)
N272 Cd27 O261 C260 -44.7(11)
O281 Cd27 O261 C260 120.5(12)
O5 Cd27 O261 C260 158.9(11)
N271 Cd27 O261 C260 26.7(10)
O271 Cd27 O261 C260 92.9(10)
O23 Cd27 O261 Cd25 19.9(10)
N272 Cd27 O261 Cd25 95.4(6)
O281 Cd27 O261 Cd25 -99.4(10)
O5 Cd27 O261 Cd25 -61.0(7)
N271 Cd27 O261 Cd25 166.8(5)
O271 Cd27 O261 Cd25 -127.0(6)
O23 Cd27 O261 Cd26 118.4(9)
N272 Cd27 O261 Cd26 -166.0(5)
O281 Cd27 O261 Cd26 -0.8(12)
O5 Cd27 O261 Cd26 37.6(6)
N271 Cd27 O261 Cd26 -94.6(4)
O271 Cd27 O261 Cd26 -28.4(4)
O241 Cd25 O261 C260 -119.3(11)
N252 Cd25 O261 C260 40.9(11)
N251 Cd25 O261 C260 -29.2(11)
O251 Cd25 O261 C260 -95.2(11)
O24 Cd25 O261 C260 138.3(11)
O241 Cd25 O261 Cd27 99.4(9)
N252 Cd25 O261 Cd27 -100.4(6)
N251 Cd25 O261 Cd27 -170.5(6)
O251 Cd25 O261 Cd27 123.5(6)
O24 Cd25 O261 Cd27 -3.0(9)
O241 Cd25 O261 Cd26 2.3(11)
N252 Cd25 O261 Cd26 162.6(4)
N251 Cd25 O261 Cd26 92.5(5)
O251 Cd25 O261 Cd26 26.5(4)
O24 Cd25 O261 Cd26 -100.0(7)
O251 Cd26 O261 C260 92.7(13)
N262 Cd26 O261 C260 -2.1(17)
O271 Cd26 O261 C260 -94.6(13)
N261 Cd26 O261 C260 -4.7(12)
O251 Cd26 O261 Cd27 -141.8(5)
N262 Cd26 O261 Cd27 123.5(8)
O271 Cd26 O261 Cd27 30.9(5)
N261 Cd26 O261 Cd27 120.9(7)
O251 Cd26 O261 Cd25 -31.0(5)
N262 Cd26 O261 Cd25 -125.7(8)
O271 Cd26 O261 Cd25 141.8(5)
N261 Cd26 O261 Cd25 -128.3(7)
Cd27 O261 C260 C265 -101.2(17)
Cd25 O261 C260 C265 121.3(16)
Cd26 O261 C260 C265 9(2)
Cd27 O261 C260 C261 73.7(17)
Cd25 O261 C260 C261 -63.7(17)
Cd26 O261 C260 C261 -175.6(10)
O261 C260 C261 C262 -176.2(19)
C265 C260 C261 C262 -1.1(16)
C260 C261 C262 C263 2.3(19)
C261 C262 C263 C264 -7(3)
C262 C263 C264 C265 11(4)
O261 C260 C265 N261 -10(3)
C261 C260 C265 N261 175.2(17)
O261 C260 C265 C264 180(2)
C261 C260 C265 C264 5(3)
C263 C264 C265 N261 -180(2)
C263 C264 C265 C260 -10(4)
C260 C265 N261 C266 -165(2)
C264 C265 N261 C266 6(4)
C260 C265 N261 Cd26 5(2)
C264 C265 N261 Cd26 175(2)
O251 Cd26 N261 C266 94.2(16)
N262 Cd26 N261 C266 -7.8(16)
O271 Cd26 N261 C266 -109.5(16)
O261 Cd26 N261 C266 170.4(18)
O251 Cd26 N261 C265 -76.3(16)
N262 Cd26 N261 C265 -178.3(17)
O271 Cd26 N261 C265 80.0(15)
O261 Cd26 N261 C265 -0.1(14)
C265 N261 C266 C267 176(2)
Cd26 N261 C266 C267 6(3)
N261 C266 C267 N262 2(4)
N261 C266 C267 N263 177(2)
N263 C267 N262 C268 0(3)
C266 C267 N262 C268 176(3)
N263 C267 N262 Cd26 175.4(17)
C266 C267 N262 Cd26 -9(4)
O251 Cd26 N262 C267 -80.1(18)
O271 Cd26 N262 C267 90.2(18)
N261 Cd26 N262 C267 7.9(18)
O261 Cd26 N262 C267 5(2)
O251 Cd26 N262 C268 93(2)
O271 Cd26 N262 C268 -96(2)
N261 Cd26 N262 C268 -179(3)
O261 Cd26 N262 C268 179(2)
C267 N262 C268 C269 -8(3)
Cd26 N262 C268 C269 178.6(17)
N262 C268 C269 N263 13(3)
C268 C269 N263 C267 -13(3)
N262 C267 N263 C269 8(3)
C266 C267 N263 C269 -168(3)
O291 Cd28 O271 C270 -116.0(13)
N282 Cd28 O271 C270 34.9(13)
N281 Cd28 O271 C270 -33.0(12)
O5 Cd28 O271 C270 -169.4(13)
O281 Cd28 O271 C270 -98.0(12)
O291 Cd28 O271 Cd26 103.4(10)
N282 Cd28 O271 Cd26 -105.7(5)
N281 Cd28 O271 Cd26 -173.5(5)
O5 Cd28 O271 Cd26 50.0(6)
O281 Cd28 O271 Cd26 121.4(5)
O291 Cd28 O271 Cd27 11.8(12)
N282 Cd28 O271 Cd27 162.7(4)
N281 Cd28 O271 Cd27 94.9(4)
O5 Cd28 O271 Cd27 -41.6(6)
O281 Cd28 O271 Cd27 29.8(4)
O251 Cd26 O271 C270 111.2(13)
N262 Cd26 O271 C270 -44.7(11)
N261 Cd26 O271 C270 25.3(10)
O261 Cd26 O271 C270 93.3(10)
O251 Cd26 O271 Cd28 -105.6(11)
N262 Cd26 O271 Cd28 98.4(6)
N261 Cd26 O271 Cd28 168.4(5)
O261 Cd26 O271 Cd28 -123.5(5)
O251 Cd26 O271 Cd27 -8.8(13)
N262 Cd26 O271 Cd27 -164.7(5)
N261 Cd26 O271 Cd27 -94.7(4)
O261 Cd26 O271 Cd27 -26.7(4)
O23 Cd27 O271 C270 178.2(19)
O261 Cd27 O271 C270 -92.7(13)
N272 Cd27 O271 C270 1.4(17)
O281 Cd27 O271 C270 99.7(13)
O5 Cd27 O271 C270 178.3(15)
N271 Cd27 O271 C270 -0.7(12)
O23 Cd27 O271 Cd28 44.5(18)
O261 Cd27 O271 Cd28 133.6(5)
N272 Cd27 O271 Cd28 -132.3(8)
O281 Cd27 O271 Cd28 -34.0(4)
O5 Cd27 O271 Cd28 44.6(7)
N271 Cd27 O271 Cd28 -134.4(7)
O23 Cd27 O271 Cd26 -59.0(18)
O261 Cd27 O271 Cd26 30.1(4)
N272 Cd27 O271 Cd26 124.2(8)
O281 Cd27 O271 Cd26 -137.4(5)
O5 Cd27 O271 Cd26 -58.9(6)
N271 Cd27 O271 Cd26 122.1(6)
Cd28 O271 C270 C275 117.2(16)
Cd26 O271 C270 C275 -107.9(17)
Cd27 O271 C270 C275 -2(2)
Cd28 O271 C270 C271 -54.1(19)
Cd26 O271 C270 C271 80.8(16)
Cd27 O271 C270 C271 -173.4(10)
O271 C270 C271 C272 173.6(18)
C275 C270 C271 C272 2.2(17)
C270 C271 C272 C273 4.0(18)
C271 C272 C273 C274 -8(3)
C272 C273 C274 C275 6(4)
C273 C274 C275 C270 1(3)
C273 C274 C275 N271 180(2)
O271 C270 C275 C274 -175.8(19)
C271 C270 C275 C274 -5(3)
O271 C270 C275 N271 5(3)
C271 C270 C275 N271 176.6(17)
C274 C275 N271 C276 -17(3)
C270 C275 N271 C276 162(2)
C274 C275 N271 Cd27 175.3(16)
C270 C275 N271 Cd27 -6(2)
O23 Cd27 N271 C276 15(2)
O261 Cd27 N271 C276 -85.2(14)
N272 Cd27 N271 C276 15.2(14)
O281 Cd27 N271 C276 121.4(14)
O5 Cd27 N271 C276 -167.5(13)
O271 Cd27 N271 C276 -166.3(16)
O23 Cd27 N271 C275 -175.4(19)
O261 Cd27 N271 C275 84.5(15)
N272 Cd27 N271 C275 -175.1(17)
O281 Cd27 N271 C275 -68.9(15)
O5 Cd27 N271 C275 2.2(19)
O271 Cd27 N271 C275 3.5(14)
C275 N271 C276 C277 176.1(19)
Cd27 N271 C276 C277 -15(2)
N271 C276 C277 N272 4(3)
N271 C276 C277 N273 180(2)
N273 C277 N272 C278 2(3)
C276 C277 N272 C278 178(2)
N273 C277 N272 Cd27 -165.8(14)
C276 C277 N272 Cd27 10(3)
O23 Cd27 N272 C277 167.5(19)
O261 Cd27 N272 C277 72.8(16)
O281 Cd27 N272 C277 -100.4(16)
O5 Cd27 N272 C277 172.8(17)
N271 Cd27 N272 C277 -12.2(15)
O271 Cd27 N272 C277 -14(2)
O23 Cd27 N272 C278 7(3)
O261 Cd27 N272 C278 -88(3)
O281 Cd27 N272 C278 99(3)
O5 Cd27 N272 C278 12(4)
N271 Cd27 N272 C278 -173(3)
O271 Cd27 N272 C278 -175(3)
C277 N272 C278 C279 -6(3)
Cd27 N272 C278 C279 156(2)
N272 C278 C279 N273 8(4)
C278 C279 N273 C277 -7(3)
N272 C277 N273 C279 3(3)
C276 C277 N273 C279 -173(2)
O201 Cd29 O281 C280 105.5(14)
N292 Cd29 O281 C280 -41.9(12)
N291 Cd29 O281 C280 31.9(11)
O22 Cd29 O281 C280 -126.7(12)
O291 Cd29 O281 C280 100.3(11)
O201 Cd29 O281 Cd27 -118.1(10)
N292 Cd29 O281 Cd27 94.5(5)
N291 Cd29 O281 Cd27 168.3(5)
O22 Cd29 O281 Cd27 9.7(8)
O291 Cd29 O281 Cd27 -123.3(5)
O201 Cd29 O281 Cd28 -23.8(12)
N292 Cd29 O281 Cd28 -171.2(4)
N291 Cd29 O281 Cd28 -97.4(4)
O22 Cd29 O281 Cd28 104.0(7)
O291 Cd29 O281 Cd28 -29.0(4)
O23 Cd27 O281 C280 118.7(12)
O261 Cd27 O281 C280 -121.9(11)
N272 Cd27 O281 C280 42.9(10)
O5 Cd27 O281 C280 -162.0(11)
N271 Cd27 O281 C280 -29.3(9)
O271 Cd27 O281 C280 -93.6(9)
O23 Cd27 O281 Cd29 -24.4(9)
O261 Cd27 O281 Cd29 95.1(10)
N272 Cd27 O281 Cd29 -100.1(5)
O5 Cd27 O281 Cd29 54.9(6)
N271 Cd27 O281 Cd29 -172.3(5)
O271 Cd27 O281 Cd29 123.3(5)
O23 Cd27 O281 Cd28 -119.6(8)
O261 Cd27 O281 Cd28 -0.2(12)
N272 Cd27 O281 Cd28 164.6(4)
O5 Cd27 O281 Cd28 -40.3(6)
N271 Cd27 O281 Cd28 92.4(4)
O271 Cd27 O281 Cd28 28.0(4)
O271 Cd28 O281 C280 86.0(13)
O291 Cd28 O281 C280 -102.6(14)
N282 Cd28 O281 C280 -14.0(17)
N281 Cd28 O281 C280 -5.9(13)
O5 Cd28 O281 C280 160.2(15)
O271 Cd28 O281 Cd29 -137.7(5)
O291 Cd28 O281 Cd29 33.6(5)
N282 Cd28 O281 Cd29 122.3(8)
N281 Cd28 O281 Cd29 130.3(6)
O5 Cd28 O281 Cd29 -63.5(6)
O271 Cd28 O281 Cd27 -33.3(4)
O291 Cd28 O281 Cd27 138.0(5)
N282 Cd28 O281 Cd27 -133.3(8)
N281 Cd28 O281 Cd27 -125.2(6)
O5 Cd28 O281 Cd27 40.9(6)
Cd29 O281 C280 C285 -117.5(18)
Cd27 O281 C280 C285 109.7(19)
Cd28 O281 C280 C285 2(2)
Cd29 O281 C280 C281 62(2)
Cd27 O281 C280 C281 -70(2)
Cd28 O281 C280 C281 -177.7(17)
O281 C280 C281 C282 176(2)
C285 C280 C281 C282 -4(4)
C280 C281 C282 C283 6(4)
C281 C282 C283 C284 -6(5)
C282 C283 C284 C285 4(4)
O281 C280 C285 C284 -178(2)
C281 C280 C285 C284 2(4)
O281 C280 C285 N281 6(3)
C281 C280 C285 N281 -174(2)
C283 C284 C285 C280 -2(4)
C283 C284 C285 N281 174(2)
C280 C285 N281 C286 173(2)
C284 C285 N281 C286 -3(4)
C280 C285 N281 Cd28 -12(3)
C284 C285 N281 Cd28 172.1(18)
O271 Cd28 N281 C286 107.2(17)
O291 Cd28 N281 C286 -100.7(17)
N282 Cd28 N281 C286 -1.2(17)
O5 Cd28 N281 C286 167.6(16)
O281 Cd28 N281 C286 -175.1(18)
O271 Cd28 N281 C285 -68.4(17)
O291 Cd28 N281 C285 83.6(16)
N282 Cd28 N281 C285 -176.9(18)
O5 Cd28 N281 C285 -8(2)
O281 Cd28 N281 C285 9.3(15)
C285 N281 C286 C287 178(2)
Cd28 N281 C286 C287 3(3)
N281 C286 C287 N282 -4(4)
N281 C286 C287 N283 179(2)
N283 C287 N282 C288 -8(3)
C286 C287 N282 C288 175(2)
N283 C287 N282 Cd28 -179.8(15)
C286 C287 N282 Cd28 3(3)
O271 Cd28 N282 C287 -80.7(17)
O291 Cd28 N282 C287 85.8(17)
N281 Cd28 N282 C287 -0.8(15)
O5 Cd28 N282 C287 -159.3(17)
O281 Cd28 N282 C287 7(2)
O271 Cd28 N282 C288 111(3)
O291 Cd28 N282 C288 -82(3)
N281 Cd28 N282 C288 -169(3)
O5 Cd28 N282 C288 33(4)
O281 Cd28 N282 C288 -161(2)
C287 N282 C288 C289 5(3)
Cd28 N282 C288 C289 174.0(19)
N282 C288 C289 N283 -1(3)
C288 C289 N283 C287 -4(3)
N282 C287 N283 C289 8(3)
C286 C287 N283 C289 -175(2)
O271 Cd28 O291 C290 111.1(12)
N282 Cd28 O291 C290 -40.7(11)
N281 Cd28 O291 C290 28.9(10)
O5 Cd28 O291 C290 160.4(11)
O281 Cd28 O291 C290 93.0(10)
O271 Cd28 O291 Cd20 -107.9(10)
N282 Cd28 O291 Cd20 100.3(6)
N281 Cd28 O291 Cd20 169.9(5)
O5 Cd28 O291 Cd20 -58.6(7)
O281 Cd28 O291 Cd20 -126.1(6)
O271 Cd28 O291 Cd29 -11.5(12)
N282 Cd28 O291 Cd29 -163.2(4)
N281 Cd28 O291 Cd29 -93.7(4)
O5 Cd28 O291 Cd29 37.9(6)
O281 Cd28 O291 Cd29 -29.6(4)
O211 Cd20 O291 C290 -117.8(12)
N202 Cd20 O291 C290 44.0(11)
N201 Cd20 O291 C290 -27.3(10)
O6 Cd20 O291 C290 -160.0(11)
O201 Cd20 O291 C290 -92.9(10)
O211 Cd20 O291 Cd28 101.3(10)
N202 Cd20 O291 Cd28 -96.9(6)
N201 Cd20 O291 Cd28 -168.2(5)
O6 Cd20 O291 Cd28 59.1(6)
O201 Cd20 O291 Cd28 126.2(6)
O211 Cd20 O291 Cd29 3.4(12)
N202 Cd20 O291 Cd29 165.2(5)
N201 Cd20 O291 Cd29 93.8(4)
O6 Cd20 O291 Cd29 -38.8(5)
O201 Cd20 O291 Cd29 28.2(4)
O201 Cd29 O291 C290 91.1(14)
N292 Cd29 O291 C290 -2.6(19)
O281 Cd29 O291 C290 -91.2(14)
N291 Cd29 O291 C290 -1.5(13)
O22 Cd29 O291 C290 155.1(13)
O201 Cd29 O291 Cd28 -143.6(5)
N292 Cd29 O291 Cd28 122.7(8)
O281 Cd29 O291 Cd28 34.2(5)
N291 Cd29 O291 Cd28 123.9(7)
O22 Cd29 O291 Cd28 -79.6(9)
O201 Cd29 O291 Cd20 -33.2(5)
N292 Cd29 O291 Cd20 -126.9(8)
O281 Cd29 O291 Cd20 144.5(5)
N291 Cd29 O291 Cd20 -125.8(7)
O22 Cd29 O291 Cd20 30.8(9)
Cd28 O291 C290 C295 -113.3(18)
Cd20 O291 C290 C295 109.2(18)
Cd29 O291 C290 C295 -1(2)
Cd28 O291 C290 C291 70(2)
Cd20 O291 C290 C291 -67(2)
Cd29 O291 C290 C291 -177.1(16)
O291 C290 C291 C292 179(2)
C295 C290 C291 C292 3(3)
C290 C291 C292 C293 5(4)
C291 C292 C293 C294 -7(4)
C292 C293 C294 C295 1(4)
O291 C290 C295 N291 4(3)
C291 C290 C295 N291 -179(2)
O291 C290 C295 C294 175(2)
C291 C290 C295 C294 -8(3)
C293 C294 C295 N291 177(3)
C293 C294 C295 C290 7(4)
C290 C295 N291 C296 177(3)
C294 C295 N291 C296 6(4)
C290 C295 N291 Cd29 -6(3)
C294 C295 N291 Cd29 -176(2)
O201 Cd29 N291 C296 103.0(19)
N292 Cd29 N291 C296 1.0(18)
O281 Cd29 N291 C296 -101.4(19)
O22 Cd29 N291 C296 37(3)
O291 Cd29 N291 C296 -178(2)
O201 Cd29 N291 C295 -75.1(16)
N292 Cd29 N291 C295 -177.1(17)
O281 Cd29 N291 C295 80.5(16)
O22 Cd29 N291 C295 -141.1(16)
O291 Cd29 N291 C295 3.6(15)
C295 N291 C296 C297 -179(2)
Cd29 N291 C296 C297 3(3)
N291 C296 C297 N292 -9(4)
N291 C296 C297 N293 173(2)
N293 C297 N292 C298 1.7(17)
C296 C297 N292 C298 -176(2)
N293 C297 N292 Cd29 -172.2(14)
C296 C297 N292 Cd29 10(2)
O201 Cd29 N292 C297 -90.0(11)
O281 Cd29 N292 C297 76.3(11)
N291 Cd29 N292 C297 -5.0(11)
O22 Cd29 N292 C297 -168.0(12)
O291 Cd29 N292 C297 -3.9(16)
O201 Cd29 N292 C298 99.3(19)
O281 Cd29 N292 C298 -94.3(19)
N291 Cd29 N292 C298 -176(2)
O22 Cd29 N292 C298 21.4(19)
O291 Cd29 N292 C298 -174.5(17)
C297 N292 C298 C299 3.6(18)
Cd29 N292 C298 C299 174(2)
N292 C298 C299 N293 -8(3)
C298 C299 N293 C297 9(3)
N292 C297 N293 C299 -6(3)
C296 C297 N293 C299 172(2)
O6 C2 O4 Cd23 -26(3)
O5 C2 O4 Cd23 139(2)
O6 C2 O4 Cd24 111(2)
O5 C2 O4 Cd24 -84(3)
N232 Cd23 O4 C2 -90(2)
O24 Cd23 O4 C2 -72(2)
N231 Cd23 O4 C2 132(2)
O241 Cd23 O4 C2 -163(2)
O221 Cd23 O4 C2 38(2)
O231 Cd23 O4 C2 111(2)
N232 Cd23 O4 Cd24 122.1(10)
O24 Cd23 O4 Cd24 140.4(8)
N231 Cd23 O4 Cd24 -15.9(12)
O241 Cd23 O4 Cd24 49.1(5)
O221 Cd23 O4 Cd24 -110.0(6)
O231 Cd23 O4 Cd24 -36.8(5)
O231 Cd24 O4 C2 -107(2)
O251 Cd24 O4 C2 85(2)
N242 Cd24 O4 C2 -11(3)
N241 Cd24 O4 C2 170.2(18)
O241 Cd24 O4 C2 165(2)
O231 Cd24 O4 Cd23 41.7(5)
O251 Cd24 O4 Cd23 -126.0(6)
N242 Cd24 O4 Cd23 137.6(14)
N241 Cd24 O4 Cd23 -41.2(10)
O241 Cd24 O4 Cd23 -46.3(5)
O5 C2 O6 Cd21 -130(2)
O4 C2 O6 Cd21 38(4)
O5 C2 O6 Cd20 64(3)
O4 C2 O6 Cd20 -129(2)
O221 Cd21 O6 C2 -57(3)
N212 Cd21 O6 C2 62(3)
O201 Cd21 O6 C2 144(3)
N211 Cd21 O6 C2 -151(2)
O22 Cd21 O6 C2 60(3)
O211 Cd21 O6 C2 -135(3)
O221 Cd21 O6 Cd20 112.8(6)
N212 Cd21 O6 Cd20 -127.8(10)
O201 Cd21 O6 Cd20 -46.3(5)
N211 Cd21 O6 Cd20 18.6(11)
O22 Cd21 O6 Cd20 -130.7(8)
O211 Cd21 O6 Cd20 35.0(5)
O211 Cd20 O6 C2 132(2)
O291 Cd20 O6 C2 -69(2)
N202 Cd20 O6 C2 38(3)
N201 Cd20 O6 C2 -153.7(19)
O201 Cd20 O6 C2 -146(2)
O211 Cd20 O6 Cd21 -40.0(5)
O291 Cd20 O6 Cd21 119.6(6)
N202 Cd20 O6 Cd21 -133.9(15)
N201 Cd20 O6 Cd21 34.7(10)
O201 Cd20 O6 Cd21 42.0(5)
O6 C2 O5 Cd27 109(2)
O4 C2 O5 Cd27 -56(4)
O6 C2 O5 Cd28 -56(3)
O4 C2 O5 Cd28 139(2)
O23 Cd27 O5 C2 -27(2)
O261 Cd27 O5 C2 71(2)
N272 Cd27 O5 C2 -32(4)
O281 Cd27 O5 C2 -126(2)
N271 Cd27 O5 C2 154(2)
O271 Cd27 O5 C2 153(3)
O23 Cd27 O5 Cd28 141.7(11)
O261 Cd27 O5 Cd28 -120.5(7)
N272 Cd27 O5 Cd28 136.6(15)
O281 Cd27 O5 Cd28 42.7(6)
N271 Cd27 O5 Cd28 -37.0(12)
O271 Cd27 O5 Cd28 -38.2(5)
O271 Cd28 O5 C2 -146(2)
O291 Cd28 O5 C2 56(2)
N282 Cd28 O5 C2 -60(3)
N281 Cd28 O5 C2 147(2)
O281 Cd28 O5 C2 130(2)
O271 Cd28 O5 Cd27 44.6(6)
O291 Cd28 O5 Cd27 -113.1(7)
N282 Cd28 O5 Cd27 130.7(16)
N281 Cd28 O5 Cd27 -22.0(11)
O281 Cd28 O5 Cd27 -38.9(5)
O21 Cl21 O22 Cd29 104.0(18)
O24 Cl21 O22 Cd29 -118.8(18)
O23 Cl21 O22 Cd29 -5(2)
O21 Cl21 O22 Cd21 -107.6(19)
O24 Cl21 O22 Cd21 30(2)
O23 Cl21 O22 Cd21 143(2)
O201 Cd29 O22 Cl21 172.8(18)
N292 Cd29 O22 Cl21 -84.1(17)
O281 Cd29 O22 Cl21 13(2)
N291 Cd29 O22 Cl21 -119.2(16)
O291 Cd29 O22 Cl21 109.3(16)
O201 Cd29 O22 Cd21 15.7(6)
N292 Cd29 O22 Cd21 118.8(8)
O281 Cd29 O22 Cd21 -144.1(5)
N291 Cd29 O22 Cd21 83.6(14)
O291 Cd29 O22 Cd21 -47.8(11)
O221 Cd21 O22 Cl21 -18(2)
N212 Cd21 O22 Cl21 87.5(19)
O201 Cd21 O22 Cl21 -171(2)
N211 Cd21 O22 Cl21 130.6(16)
O6 Cd21 O22 Cl21 -94.0(19)
O211 Cd21 O22 Cl21 -111.9(18)
O221 Cd21 O22 Cd29 137.8(6)
N212 Cd21 O22 Cd29 -116.6(8)
O201 Cd21 O22 Cd29 -15.3(6)
N211 Cd21 O22 Cd29 -73.6(15)
O6 Cd21 O22 Cd29 61.8(7)
O211 Cd21 O22 Cd29 43.9(10)
O21 Cl21 O23 Cd27 179(4)
O22 Cl21 O23 Cd27 -62(5)
O24 Cl21 O23 Cd27 55(5)
O261 Cd27 O23 Cl21 -74(5)
N272 Cd27 O23 Cl21 -172(5)
O281 Cd27 O23 Cl21 83(5)
O5 Cd27 O23 Cl21 10(4)
N271 Cd27 O23 Cl21 -171(3)
O271 Cd27 O23 Cl21 10(6)
O21 Cl21 O24 Cd23 114(2)
O22 Cl21 O24 Cd23 -22(3)
O23 Cl21 O24 Cd23 -130(2)
O21 Cl21 O24 Cd25 -108.4(16)
O22 Cl21 O24 Cd25 114.9(15)
O23 Cl21 O24 Cd25 7(2)
N232 Cd23 O24 Cl21 -102(2)
N231 Cd23 O24 Cl21 -128(2)
O241 Cd23 O24 Cl21 156(2)
O221 Cd23 O24 Cl21 3(2)
O4 Cd23 O24 Cl21 89(2)
O231 Cd23 O24 Cl21 92(2)
N232 Cd23 O24 Cd25 114.5(8)
N231 Cd23 O24 Cd25 88.1(17)
O241 Cd23 O24 Cd25 12.2(5)
O221 Cd23 O24 Cd25 -140.4(5)
O4 Cd23 O24 Cd25 -54.9(7)
O231 Cd23 O24 Cd25 -51.2(11)
O241 Cd25 O24 Cl21 -166.0(16)
O261 Cd25 O24 Cl21 -17.8(17)
N252 Cd25 O24 Cl21 91.1(15)
N251 Cd25 O24 Cl21 131.1(14)
O251 Cd25 O24 Cl21 -107.5(14)
O241 Cd25 O24 Cd23 -13.2(6)
O261 Cd25 O24 Cd23 135.0(6)
N252 Cd25 O24 Cd23 -116.0(8)
N251 Cd25 O24 Cd23 -76.0(18)
O251 Cd25 O24 Cd23 45.4(10)

loop_
_platon_squeeze_void_nr
_platon_squeeze_void_average_x
_platon_squeeze_void_average_y
_platon_squeeze_void_average_z
_platon_squeeze_void_volume
_platon_squeeze_void_count_electrons
_platon_squeeze_void_content
1 0.089 0.118 0.772 183 60 ' '
2 -0.038 0.460 0.277 95 38 ' '
4 -0.125 0.899 0.209 246 76 ' '
5 0.059 0.917 0.967 7 3 ' '
6 0.122 0.477 0.690 18 5 ' '
7 0.284 0.633 0.658 46 19 ' '
8 0.711 0.405 0.459 22 9 ' '
9 0.886 0.402 0.179 5 1 ' '
